data_7124298
loop_
_publ_author_name
'Shi, Dongliang'
'Yang, Xiaoping'
'Chen, Hongfen'
'Jiang, Dongmei'
'Liu, Jieni'
'Ma, Yanan'
'Schipper, Desmond'
'Jones, Richard A.'

_publ_section_title
;
 Large Ln42 coordination nanorings: NIR luminescent sensing of metal ions
 and nitro explosives
;
_journal_name_full 'Chemical Communications'
_journal_paper_doi 10.1039/C9CC07430A
_journal_year 2019
_chemical_formula_sum 'C280 H378 La42 O238'
_chemical_formula_weight 13386.04
_chemical_name_systematic Cluster-2
_chemical_properties_physical Heat-sensitive
_space_group_IT_number 14
_space_group_name_Hall '-P 2ybc'
_space_group_name_H-M_alt 'P 1 21/c 1'
_symmetry_cell_setting monoclinic
_symmetry_space_group_name_Hall '-P 2ybc'
_symmetry_space_group_name_H-M 'P 1 21/c 1'
_atom_sites_solution_hydrogens geom
_atom_sites_solution_primary direct
_atom_sites_solution_secondary difmap
_audit_creation_method SHELXL-97
_audit_update_record
;
2019-07-25 deposited with the CCDC.    2019-10-01 downloaded from the CCDC.
;
_cell_angle_alpha 90.00
_cell_angle_beta 109.93(3)
_cell_angle_gamma 90.00
_cell_formula_units_Z 2
_cell_length_a 24.689(5)
_cell_length_b 39.712(8)
_cell_length_c 34.537(7)
_cell_measurement_reflns_used 8922
_cell_measurement_temperature 190(1)
_cell_measurement_theta_max 27.8950
_cell_measurement_theta_min 1.3518
_cell_volume 31834(13)
_computing_cell_refinement 'Collect software, Nonius B.V. 1998'
_computing_data_collection 'Collect software, Nonius B.V. 1998'
_computing_data_reduction
;
DENZO and Scalepack (Otwinoski and Minor, 1997)
;
_computing_molecular_graphics 'XP SHELXTL/PC, Siemens Analytical'
_computing_structure_refinement 'XL SHELXTL/PC, Siemens Analytical'
_computing_structure_solution
;

SIR97 - Altomare A., Burla M.C., Camalli M., Cascarano G.L., Giacovazzo C., 
Guagliardi A., Moliterni A.G.G., Polidori G.,Spagna R.
;
_diffrn_ambient_temperature 190(1)
_diffrn_detector_area_resol_mean 13.6612
_diffrn_measured_fraction_theta_full 0.986
_diffrn_measured_fraction_theta_max 0.986
_diffrn_measurement_device_type 'Mercury2 (2x2 bin mode)'
_diffrn_measurement_method dtprofit.ref
_diffrn_radiation_monochromator graphite
_diffrn_radiation_source 'fine-focus sealed tube'
_diffrn_radiation_type MoK\a
_diffrn_radiation_wavelength 0.71073
_diffrn_reflns_av_R_equivalents 0.0000
_diffrn_reflns_av_sigmaI/netI 0.1119
_diffrn_reflns_limit_h_max 27
_diffrn_reflns_limit_h_min -29
_diffrn_reflns_limit_k_max 46
_diffrn_reflns_limit_k_min 0
_diffrn_reflns_limit_l_max 40
_diffrn_reflns_limit_l_min 0
_diffrn_reflns_number 54890
_diffrn_reflns_theta_full 24.94
_diffrn_reflns_theta_max 24.94
_diffrn_reflns_theta_min 3.00
_exptl_absorpt_coefficient_mu 2.815
_exptl_absorpt_correction_T_max 1.0000
_exptl_absorpt_correction_T_min 0.7882
_exptl_absorpt_correction_type multi-scan
_exptl_absorpt_process_details 'DENZO and Scalepack (Otwinoski and Minor, 1997)'
_exptl_crystal_colour Yellow
_exptl_crystal_density_diffrn 1.397
_exptl_crystal_density_method 'not measured'
_exptl_crystal_description Block
_exptl_crystal_F_000 12712
_exptl_crystal_preparation Luminescent
_exptl_crystal_recrystallization_method 'Vapour deposition'
_exptl_crystal_size_max 0.19
_exptl_crystal_size_mid 0.12
_exptl_crystal_size_min 0.10
_platon_squeeze_details
;
;
_refine_diff_density_max 2.001
_refine_diff_density_min -1.562
_refine_diff_density_rms 0.172
_refine_ls_extinction_method none
_refine_ls_goodness_of_fit_ref 0.961
_refine_ls_hydrogen_treatment constr
_refine_ls_matrix_type full
_refine_ls_number_parameters 2521
_refine_ls_number_reflns 54890
_refine_ls_number_restraints 1681
_refine_ls_restrained_S_all 0.962
_refine_ls_R_factor_all 0.1048
_refine_ls_R_factor_gt 0.0626
_refine_ls_shift/su_max 0.002
_refine_ls_shift/su_mean 0.000
_refine_ls_structure_factor_coef Fsqd
_refine_ls_weighting_details 'calc w=1/[\s^2^(Fo^2^)+(0.0837P)^2^+0.0000P] where P=(Fo^2^+2Fc^2^)/3'
_refine_ls_weighting_scheme calc
_refine_ls_wR_factor_gt 0.1496
_refine_ls_wR_factor_ref 0.1651
_reflns_number_gt 32119
_reflns_number_total 54890
_reflns_threshold_expression >2sigma(I)
_cod_data_source_file c9cc07430a2.cif
_cod_data_source_block cluster-2
_cod_depositor_comments
;
The following automatic conversions were performed:

'_symmetry_cell_setting' value 'Monoclinic' changed to 'monoclinic'
according to
/home/data/users/saulius/crontab/automatic-downloads/rss-feeds/RSC/lib/dictionaries/cif_core.dic
dictionary named 'cif_core.dic' version 2.4.2 from 2011-04-26.

'_exptl_absorpt_correction_type' value 'Multi-scan' changed to
'multi-scan' according to
/home/data/users/saulius/crontab/automatic-downloads/rss-feeds/RSC/lib/dictionaries/cif_core.dic
dictionary named 'cif_core.dic' version 2.4.2 from 2011-04-26.

Automatic conversion script
Id: cif_fix_values 4973 2017-02-22 13:04:09Z antanas 
;
_cod_original_cell_volume 31833(11)
_cod_original_sg_symbol_H-M P2(1)/c
_cod_database_code 7124298

loop_
_symmetry_equiv_pos_as_xyz
'x, y, z'
'-x, y+1/2, -z+1/2'
'-x, -y, -z'
'x, -y-1/2, z-1/2'

loop_
_atom_site_label
_atom_site_type_symbol
_atom_site_fract_x
_atom_site_fract_y
_atom_site_fract_z
_atom_site_U_iso_or_equiv
_atom_site_adp_type
_atom_site_occupancy
_atom_site_symmetry_multiplicity
_atom_site_calc_flag
_atom_site_refinement_flags
La1 La -0.32291(3) 0.503808(16) -0.419542(17) 0.03847(15) Uani 1 1 d U
La2 La -0.37900(3) 0.497063(15) -0.323204(17) 0.03781(15) Uani 1 1 d U
La3 La -0.30953(3) 0.407959(15) -0.290533(17) 0.03949(16) Uani 1 1 d U
La4 La 0.36853(3) 0.665856(15) -0.169613(17) 0.03982(16) Uani 1 1 d U
La5 La 0.34973(3) 0.596636(14) -0.106020(16) 0.03515(15) Uani 1 1 d U
La6 La 0.24254(3) 0.599802(15) -0.223567(17) 0.03699(15) Uani 1 1 d U
La7 La -0.41313(3) 0.363364(15) -0.237808(17) 0.03951(16) Uani 1 1 d U
La8 La 0.00257(3) 0.531701(16) -0.322485(18) 0.04148(16) Uani 1 1 d U
La9 La -0.15511(3) 0.494366(16) -0.369863(17) 0.03938(16) Uani 1 1 d U
La10 La -0.24903(3) 0.554718(16) -0.328203(18) 0.04254(16) Uani 1 1 d U
La11 La -0.47249(3) 0.437238(15) -0.187231(17) 0.04016(16) Uani 1 1 d U
La12 La -0.49269(3) 0.394098(15) -0.088126(16) 0.03590(15) Uani 1 1 d U
La13 La 0.34119(3) 0.687964(15) -0.066142(17) 0.04056(16) Uani 1 1 d U
La14 La -0.50133(3) 0.317200(16) -0.018772(18) 0.04517(17) Uani 1 1 d U
La15 La 0.14093(3) 0.648375(17) -0.322071(19) 0.04832(18) Uani 1 1 d U
La16 La -0.01834(3) 0.630075(16) -0.31931(2) 0.04735(18) Uani 1 1 d U
La17 La -0.46397(3) 0.410750(16) -0.346151(17) 0.04068(16) Uani 1 1 d U
La18 La -0.55209(3) 0.358369(16) -0.205164(17) 0.04182(16) Uani 1 1 d U
La19 La -0.09129(3) 0.572086(18) -0.416510(19) 0.05197(19) Uani 1 1 d U
La20 La 0.11722(3) 0.661181(16) -0.22452(2) 0.04709(17) Uani 1 1 d U
La21 La -0.37715(3) 0.322453(16) -0.053931(18) 0.04597(17) Uani 1 1 d U
O1 O 0.3271(4) 0.75083(19) -0.0737(2) 0.069(2) Uani 1 1 d U
O2 O 0.3311(3) 0.70969(19) -0.1338(2) 0.056(2) Uani 1 1 d U
O3 O 0.2984(4) 0.7006(2) -0.2196(3) 0.071(2) Uani 1 1 d U
O4 O 0.2944(4) 0.5620(2) -0.2582(2) 0.069(2) Uani 1 1 d U
O5 O 0.2016(3) 0.59846(19) -0.2989(2) 0.059(2) Uani 1 1 d U
O6 O 0.1057(4) 0.6048(2) -0.3731(3) 0.074(3) Uani 1 1 d U
O7 O -0.0672(4) 0.6851(2) -0.3471(3) 0.085(3) Uani 1 1 d U
O8 O -0.0990(4) 0.6256(2) -0.3840(2) 0.068(2) Uani 1 1 d U
O9 O -0.1913(4) 0.5868(2) -0.4341(3) 0.086(3) Uani 1 1 d U
O10 O -0.1401(4) 0.4460(2) -0.4129(2) 0.066(2) Uani 1 1 d U
O11 O -0.2420(3) 0.4665(2) -0.4127(2) 0.059(2) Uani 1 1 d U
O12 O -0.3545(4) 0.4466(2) -0.4223(3) 0.071(2) Uani 1 1 d U
O13 O -0.4625(4) 0.5376(2) -0.3452(2) 0.062(2) Uani 1 1 d U
O14 O -0.4735(3) 0.4711(2) -0.3360(2) 0.062(2) Uani 1 1 d U
O15 O -0.5455(4) 0.4198(2) -0.3238(2) 0.067(2) Uani 1 1 d U
O16 O -0.4140(4) 0.3022(2) -0.2616(2) 0.063(2) Uani 1 1 d U
O17 O -0.4794(3) 0.32539(19) -0.2200(2) 0.056(2) Uani 1 1 d U
O18 O -0.5365(4) 0.3079(2) -0.1640(2) 0.064(2) Uani 1 1 d U
O19 O -0.5795(3) 0.42623(19) -0.0854(2) 0.059(2) Uani 1 1 d U
O20 O -0.5336(3) 0.37418(19) -0.0369(2) 0.057(2) Uani 1 1 d U
O21 O -0.5121(4) 0.3444(2) 0.0409(2) 0.067(2) Uani 1 1 d U
O22 O 0.4349(4) 0.7110(2) -0.0472(2) 0.066(2) Uani 1 1 d U
O23 O 0.4033(3) 0.65900(18) -0.0047(2) 0.058(2) Uani 1 1 d U
H23A H 0.4027 0.6345 -0.0078 0.087 Uiso 1 1 calc R
O24 O 0.3092(4) 0.7024(2) -0.0106(2) 0.076(3) Uani 1 1 d U
O25 O 0.3993(3) 0.58903(18) -0.0338(2) 0.054(2) Uani 1 1 d U
O26 O 0.4746(4) 0.6662(2) -0.1412(2) 0.071(2) Uani 1 1 d U
O27 O 0.4311(4) 0.7149(2) -0.1649(3) 0.077(3) Uani 1 1 d U
O28 O 0.3910(3) 0.65143(18) -0.0975(2) 0.056(2) Uani 1 1 d U
H28B H 0.4326 0.6510 -0.0824 0.068 Uiso 1 1 calc R
O29 O 0.3969(4) 0.6593(2) -0.2323(2) 0.067(2) Uani 1 1 d U
O30 O 0.3179(3) 0.63215(18) -0.2346(2) 0.057(2) Uani 1 1 d U
O31 O 0.2895(3) 0.63377(17) -0.1617(2) 0.0474(18) Uani 1 1 d U
H31A H 0.2624 0.6476 -0.1534 0.057 Uiso 1 1 calc R
O32 O 0.3953(3) 0.60694(19) -0.1605(2) 0.058(2) Uani 1 1 d U
O33 O 0.4487(3) 0.5809(2) -0.1030(2) 0.065(2) Uani 1 1 d U
O34 O 0.2935(3) 0.56252(19) -0.1672(2) 0.057(2) Uani 1 1 d U
O35 O 0.3410(4) 0.53340(19) -0.1115(2) 0.069(2) Uani 1 1 d U
O36 O 0.2594(3) 0.5841(2) -0.0921(2) 0.060(2) Uani 1 1 d U
O37 O 0.3000(3) 0.63387(17) -0.0706(2) 0.0497(19) Uani 1 1 d U
O38 O 0.1871(4) 0.6747(2) -0.1604(2) 0.066(2) Uani 1 1 d U
O39 O 0.2422(3) 0.6978(2) -0.1000(2) 0.065(2) Uani 1 1 d U
O40 O 0.1960(3) 0.65160(18) -0.2483(2) 0.060(2) Uani 1 1 d U
H40B H 0.2232 0.6705 -0.2418 0.072 Uiso 1 1 calc R
O41 O 0.1677(3) 0.60758(19) -0.1962(2) 0.060(2) Uani 1 1 d U
O42 O 0.0848(4) 0.6175(2) -0.1869(3) 0.074(2) Uani 1 1 d U
O43 O 0.2045(4) 0.6963(2) -0.3141(3) 0.086(3) Uani 1 1 d U
O44 O 0.2142(5) 0.6545(3) -0.3551(3) 0.094(3) Uani 1 1 d U
O45 O 0.0858(3) 0.62266(19) -0.2829(2) 0.058(2) Uani 1 1 d U
H45B H 0.0966 0.5992 -0.2752 0.069 Uiso 1 1 calc R
O46 O 0.0907(4) 0.6819(2) -0.3859(3) 0.088(3) Uani 1 1 d U
O47 O 0.0325(4) 0.6544(2) -0.3597(3) 0.074(3) Uani 1 1 d U
O48 O 0.1388(4) 0.7219(2) -0.2347(3) 0.091(3) Uani 1 1 d U
O49 O 0.0980(4) 0.6920(2) -0.2930(3) 0.079(3) Uani 1 1 d U
O50 O 0.0465(4) 0.6916(2) -0.1994(3) 0.092(3) Uani 1 1 d U
O51 O 0.0104(3) 0.6650(2) -0.2595(3) 0.066(2) Uani 1 1 d U
O52 O -0.0024(3) 0.58378(19) -0.3590(2) 0.063(2) Uani 1 1 d U
H52B H 0.0309 0.5873 -0.3679 0.076 Uiso 1 1 calc R
O53 O -0.0984(3) 0.54631(19) -0.3547(2) 0.060(2) Uani 1 1 d U
H53B H -0.1118 0.5621 -0.3382 0.072 Uiso 1 1 calc R
O54 O -0.0979(6) 0.6152(3) -0.4703(3) 0.120(4) Uani 1 1 d U
O55 O -0.0180(4) 0.5827(3) -0.4477(3) 0.095(3) Uani 1 1 d U
O56 O -0.0569(3) 0.4796(2) -0.3348(2) 0.064(2) Uani 1 1 d U
O57 O 0.0344(4) 0.4738(2) -0.2946(3) 0.079(3) Uani 1 1 d U
O58 O -0.0108(3) 0.58018(19) -0.2805(2) 0.058(2) Uani 1 1 d U
O59 O -0.0186(4) 0.5289(2) -0.2575(2) 0.066(2) Uani 1 1 d U
O60 O -0.0345(4) 0.5218(2) -0.4006(3) 0.076(3) Uani 1 1 d U
O61 O 0.0591(4) 0.5138(3) -0.3661(3) 0.089(3) Uani 1 1 d U
O62 O -0.1323(4) 0.5420(2) -0.4838(3) 0.084(3) Uani 1 1 d U
O63 O -0.1532(3) 0.5188(2) -0.4325(2) 0.064(2) Uani 1 1 d U
O64 O -0.1668(4) 0.5897(2) -0.3149(3) 0.068(2) Uani 1 1 d U
O65 O -0.1013(4) 0.6313(2) -0.3016(3) 0.075(3) Uani 1 1 d U
O66 O -0.1657(3) 0.51540(18) -0.3088(2) 0.054(2) Uani 1 1 d U
O67 O -0.1986(4) 0.5300(2) -0.2580(3) 0.077(3) Uani 1 1 d U
O68 O -0.2318(3) 0.53365(18) -0.3878(2) 0.056(2) Uani 1 1 d U
H68A H -0.2263 0.5518 -0.4053 0.067 Uiso 1 1 calc R
O69 O -0.2349(3) 0.4336(2) -0.3097(2) 0.061(2) Uani 1 1 d U
O70 O -0.1640(3) 0.4452(2) -0.3341(2) 0.060(2) Uani 1 1 d U
O71 O -0.3185(4) 0.5402(2) -0.4756(3) 0.076(3) Uani 1 1 d U
O72 O -0.3336(4) 0.4866(2) -0.4912(2) 0.070(2) Uani 1 1 d U
O73 O -0.2874(4) 0.6034(2) -0.3740(3) 0.083(3) Uani 1 1 d U
O74 O -0.3401(3) 0.5574(2) -0.3908(2) 0.060(2) Uani 1 1 d U
O75 O -0.4099(3) 0.50075(19) -0.3961(2) 0.055(2) Uani 1 1 d U
O76 O -0.4236(3) 0.5129(2) -0.4611(2) 0.063(2) Uani 1 1 d U
O77 O -0.2746(4) 0.5940(2) -0.2803(3) 0.082(3) Uani 1 1 d U
O78 O -0.3301(3) 0.54923(19) -0.3007(2) 0.061(2) Uani 1 1 d U
O79 O -0.2934(3) 0.49983(18) -0.3444(2) 0.053(2) Uani 1 1 d U
H79D H -0.2663 0.4814 -0.3331 0.064 Uiso 1 1 calc R
O80 O -0.3108(4) 0.3750(2) -0.3533(3) 0.076(3) Uani 1 1 d U
O81 O -0.3874(4) 0.3695(2) -0.3327(2) 0.066(2) Uani 1 1 d U
O82 O -0.5316(4) 0.4308(2) -0.4122(3) 0.077(3) Uani 1 1 d U
O83 O -0.4547(4) 0.4014(2) -0.4132(3) 0.071(2) Uani 1 1 d U
O84 O -0.3078(3) 0.46786(19) -0.2686(2) 0.056(2) Uani 1 1 d U
O85 O -0.2616(4) 0.4319(2) -0.2211(2) 0.072(2) Uani 1 1 d U
O86 O -0.4051(4) 0.5083(2) -0.2650(2) 0.064(2) Uani 1 1 d U
O87 O -0.4370(4) 0.46898(19) -0.2305(2) 0.065(2) Uani 1 1 d U
O88 O -0.2373(4) 0.3635(2) -0.2562(3) 0.077(3) Uani 1 1 d U
O89 O -0.3192(4) 0.3613(2) -0.2449(2) 0.066(2) Uani 1 1 d U
O90 O -0.3765(3) 0.44031(17) -0.3438(2) 0.054(2) Uani 1 1 d U
H90A H -0.3692 0.4386 -0.3699 0.064 Uiso 1 1 calc R
O91 O -0.4000(3) 0.41307(18) -0.2754(2) 0.053(2) Uani 1 1 d U
H91D H -0.4029 0.4343 -0.2617 0.064 Uiso 1 1 calc R
O92 O -0.4795(4) 0.3602(2) -0.3059(2) 0.067(2) Uani 1 1 d U
O93 O -0.5234(4) 0.3594(2) -0.3737(3) 0.072(2) Uani 1 1 d U
O94 O -0.3730(4) 0.4440(2) -0.1376(2) 0.065(2) Uani 1 1 d U
O95 O -0.3840(3) 0.40671(17) -0.1878(2) 0.0519(19) Uani 1 1 d U
O96 O -0.4789(4) 0.4924(2) -0.1539(2) 0.069(2) Uani 1 1 d U
O97 O -0.4968(3) 0.39262(18) -0.2365(2) 0.057(2) Uani 1 1 d U
H97D H -0.5204 0.4006 -0.2639 0.068 Uiso 1 1 calc R
O98 O -0.5665(4) 0.4609(2) -0.2365(3) 0.078(3) Uani 1 1 d U
O99 O -0.5741(3) 0.41669(19) -0.1976(2) 0.059(2) Uani 1 1 d U
O100 O -0.4873(4) 0.44692(19) -0.1206(2) 0.060(2) Uani 1 1 d U
O101 O -0.6186(4) 0.3714(2) -0.2735(3) 0.077(3) Uani 1 1 d U
O102 O -0.6090(4) 0.3165(2) -0.2578(3) 0.089(3) Uani 1 1 d U
O103 O -0.3577(4) 0.33357(19) -0.1805(2) 0.061(2) Uani 1 1 d U
O104 O -0.3763(4) 0.3320(2) -0.1208(2) 0.066(2) Uani 1 1 d U
O105 O -0.4721(3) 0.38392(18) -0.1513(2) 0.0515(19) Uani 1 1 d U
H10P H -0.4362 0.3714 -0.1462 0.062 Uiso 1 1 calc R
O106 O -0.4778(3) 0.33542(18) -0.0789(2) 0.058(2) Uani 1 1 d U
H10Q H -0.4989 0.3226 -0.1037 0.070 Uiso 1 1 calc R
O107 O -0.5757(3) 0.3695(2) -0.1386(2) 0.059(2) Uani 1 1 d U
O108 O -0.6469(4) 0.3529(2) -0.1948(2) 0.070(2) Uani 1 1 d U
O109 O -0.4140(5) 0.2678(2) -0.0900(3) 0.091(3) Uani 1 1 d U
O110 O -0.4346(4) 0.2769(2) -0.0316(3) 0.078(3) Uani 1 1 d U
O111 O -0.2830(5) 0.2939(3) -0.0454(3) 0.109(3) Uani 1 1 d U
O112 O -0.3922(3) 0.38462(18) -0.0654(2) 0.059(2) Uani 1 1 d U
O113 O -0.3039(4) 0.3676(2) -0.0311(3) 0.083(3) Uani 1 1 d U
O114 O -0.4540(3) 0.42805(19) -0.0296(2) 0.058(2) Uani 1 1 d U
O115 O -0.5213(4) 0.2659(2) 0.0159(3) 0.084(3) Uani 1 1 d U
O116 O -0.5675(5) 0.2857(3) -0.0776(3) 0.099(3) Uani 1 1 d U
O117 O -0.6083(5) 0.3165(3) -0.0315(4) 0.134(4) Uani 1 1 d U
O118 O 0.1883(3) 0.55018(18) -0.2412(2) 0.057(2) Uani 1 1 d U
O119 O 0.0971(3) 0.54727(18) -0.2813(2) 0.056(2) Uani 1 1 d U
C1 C 0.3289(7) 0.7733(3) -0.0414(4) 0.095(5) Uani 1 1 d U
H1A H 0.3421 0.7950 -0.0469 0.142 Uiso 1 1 calc R
H1B H 0.3549 0.7648 -0.0158 0.142 Uiso 1 1 calc R
H1C H 0.2911 0.7755 -0.0397 0.142 Uiso 1 1 calc R
C2 C 0.2963(7) 0.7617(4) -0.1139(5) 0.086(4) Uani 1 1 d U
C3 C 0.2669(6) 0.7917(4) -0.1234(5) 0.085(4) Uani 1 1 d U
H3A H 0.2654 0.8054 -0.1020 0.102 Uiso 1 1 calc R
C4 C 0.2395(7) 0.8024(4) -0.1634(5) 0.100(5) Uani 1 1 d U
H4A H 0.2189 0.8225 -0.1696 0.120 Uiso 1 1 calc R
C5 C 0.2454(7) 0.7791(4) -0.1964(5) 0.098(5) Uani 1 1 d U
H5A H 0.2289 0.7849 -0.2240 0.118 Uiso 1 1 calc R
C6 C 0.2762(6) 0.7485(3) -0.1852(4) 0.067(4) Uani 1 1 d U
C7 C 0.3024(6) 0.7381(3) -0.1450(4) 0.074(4) Uani 1 1 d U
C8 C 0.2738(6) 0.7279(3) -0.2203(4) 0.068(4) Uani 1 1 d U
H8A H 0.2516 0.7361 -0.2461 0.082 Uiso 1 1 calc R
C9 C 0.3492(6) 0.5460(3) -0.2391(4) 0.088(4) Uani 1 1 d U
H9A H 0.3655 0.5402 -0.2598 0.131 Uiso 1 1 calc R
H9B H 0.3441 0.5259 -0.2252 0.131 Uiso 1 1 calc R
H9C H 0.3747 0.5611 -0.2195 0.131 Uiso 1 1 calc R
C10 C 0.2607(6) 0.5513(3) -0.2986(4) 0.065(3) Uani 1 1 d U
C11 C 0.2719(6) 0.5219(4) -0.3149(4) 0.083(4) Uani 1 1 d U
H11C H 0.3032 0.5087 -0.3002 0.099 Uiso 1 1 calc R
C12 C 0.2347(6) 0.5114(4) -0.3554(4) 0.082(4) Uani 1 1 d U
H12A H 0.2413 0.4914 -0.3669 0.098 Uiso 1 1 calc R
C13 C 0.1896(6) 0.5317(3) -0.3760(4) 0.080(4) Uani 1 1 d U
H13A H 0.1667 0.5255 -0.4025 0.096 Uiso 1 1 calc R
C14 C 0.1761(6) 0.5612(3) -0.3594(4) 0.069(4) Uani 1 1 d U
C15 C 0.2115(5) 0.5713(3) -0.3181(3) 0.053(3) Uani 1 1 d U
C16 C 0.1261(6) 0.5784(4) -0.3823(4) 0.072(4) Uani 1 1 d U
H16A H 0.1053 0.5689 -0.4077 0.086 Uiso 1 1 calc R
C17 C -0.0466(8) 0.7186(4) -0.3327(6) 0.135(7) Uani 1 1 d U
H17A H -0.0560 0.7337 -0.3558 0.202 Uiso 1 1 calc R
H17B H -0.0055 0.7180 -0.3193 0.202 Uiso 1 1 calc R
H17C H -0.0645 0.7262 -0.3136 0.202 Uiso 1 1 calc R
C18 C -0.1247(8) 0.6829(4) -0.3762(5) 0.105(5) Uani 1 1 d U
C19 C -0.1619(7) 0.7095(4) -0.3825(5) 0.107(5) Uani 1 1 d U
H19A H -0.1496 0.7300 -0.3695 0.128 Uiso 1 1 calc R
C20 C -0.2210(8) 0.7050(5) -0.4100(6) 0.121(6) Uani 1 1 d U
H20A H -0.2475 0.7225 -0.4147 0.145 Uiso 1 1 calc R
C21 C -0.2372(7) 0.6733(4) -0.4296(5) 0.103(5) Uani 1 1 d U
H21A H -0.2737 0.6706 -0.4491 0.123 Uiso 1 1 calc R
C22 C -0.1975(7) 0.6451(4) -0.4194(5) 0.088(4) Uani 1 1 d U
C23 C -0.1380(7) 0.6500(4) -0.3934(4) 0.082(4) Uani 1 1 d U
C24 C -0.2186(7) 0.6133(4) -0.4388(4) 0.083(4) Uani 1 1 d U
H24A H -0.2566 0.6127 -0.4565 0.099 Uiso 1 1 calc R
C25 C -0.0865(6) 0.4375(4) -0.4196(4) 0.089(5) Uani 1 1 d U
H25A H -0.0951 0.4283 -0.4468 0.134 Uiso 1 1 calc R
H25B H -0.0657 0.4212 -0.3995 0.134 Uiso 1 1 calc R
H25C H -0.0635 0.4575 -0.4170 0.134 Uiso 1 1 calc R
C26 C -0.1846(6) 0.4235(3) -0.4279(4) 0.061(3) Uani 1 1 d U
C27 C -0.1790(7) 0.3917(4) -0.4417(4) 0.084(4) Uani 1 1 d U
H27A H -0.1436 0.3851 -0.4432 0.101 Uiso 1 1 calc R
C28 C -0.2270(6) 0.3681(3) -0.4542(4) 0.076(4) Uani 1 1 d U
H28A H -0.2233 0.3465 -0.4635 0.091 Uiso 1 1 calc R
C29 C -0.2787(7) 0.3796(4) -0.4514(4) 0.080(4) Uani 1 1 d U
H29A H -0.3102 0.3651 -0.4592 0.096 Uiso 1 1 calc R
C30 C -0.2857(6) 0.4122(3) -0.4374(4) 0.061(3) Uani 1 1 d U
C31 C -0.2389(5) 0.4358(3) -0.4253(4) 0.058(3) Uani 1 1 d U
C32 C -0.3413(5) 0.4196(3) -0.4342(4) 0.055(3) Uani 1 1 d U
H32A H -0.3692 0.4028 -0.4416 0.066 Uiso 1 1 calc R
C33 C -0.4563(6) 0.5731(3) -0.3537(4) 0.080(4) Uani 1 1 d U
H33A H -0.4937 0.5828 -0.3669 0.120 Uiso 1 1 calc R
H33B H -0.4339 0.5751 -0.3716 0.120 Uiso 1 1 calc R
H33C H -0.4372 0.5847 -0.3284 0.120 Uiso 1 1 calc R
C34 C -0.5153(6) 0.5254(3) -0.3445(4) 0.065(3) Uani 1 1 d U
C35 C -0.5596(6) 0.5482(4) -0.3489(4) 0.071(4) Uani 1 1 d U
H35A H -0.5554 0.5712 -0.3522 0.085 Uiso 1 1 calc R
C36 C -0.6131(7) 0.5333(4) -0.3482(4) 0.083(4) Uani 1 1 d U
H36A H -0.6445 0.5471 -0.3509 0.100 Uiso 1 1 calc R
C37 C -0.6183(6) 0.4992(3) -0.3436(3) 0.063(3) Uani 1 1 d U
H37A H -0.6532 0.4902 -0.3438 0.076 Uiso 1 1 calc R
C38 C -0.5709(6) 0.4781(3) -0.3386(4) 0.064(3) Uani 1 1 d U
C39 C -0.5177(5) 0.4906(3) -0.3400(3) 0.051(3) Uani 1 1 d U
C40 C -0.5791(6) 0.4441(3) -0.3295(3) 0.063(3) Uani 1 1 d U
H40A H -0.6149 0.4392 -0.3275 0.076 Uiso 1 1 calc R
C41 C -0.3794(6) 0.2902(3) -0.2850(4) 0.075(4) Uani 1 1 d U
H41A H -0.4013 0.2743 -0.3052 0.112 Uiso 1 1 calc R
H41B H -0.3454 0.2795 -0.2668 0.112 Uiso 1 1 calc R
H41C H -0.3686 0.3089 -0.2985 0.112 Uiso 1 1 calc R
C42 C -0.4355(6) 0.2776(3) -0.2425(4) 0.062(3) Uani 1 1 d U
C43 C -0.4253(6) 0.2437(3) -0.2422(4) 0.066(4) Uani 1 1 d U
H43A H -0.4039 0.2354 -0.2577 0.079 Uiso 1 1 calc R
C44 C -0.4461(5) 0.2212(3) -0.2195(4) 0.059(3) Uani 1 1 d U
H44A H -0.4387 0.1983 -0.2199 0.070 Uiso 1 1 calc R
C45 C -0.4778(6) 0.2335(3) -0.1966(4) 0.073(4) Uani 1 1 d U
H45A H -0.4910 0.2187 -0.1809 0.088 Uiso 1 1 calc R
C46 C -0.4909(5) 0.2687(3) -0.1964(4) 0.062(3) Uani 1 1 d U
C47 C -0.4709(5) 0.2920(3) -0.2194(3) 0.055(3) Uani 1 1 d U
C48 C -0.5211(6) 0.2782(3) -0.1684(4) 0.067(4) Uani 1 1 d U
H48A H -0.5296 0.2613 -0.1527 0.081 Uiso 1 1 calc R
C49 C -0.6155(6) 0.4486(3) -0.1156(4) 0.071(4) Uani 1 1 d U
H49A H -0.6543 0.4402 -0.1252 0.106 Uiso 1 1 calc R
H49B H -0.6016 0.4502 -0.1384 0.106 Uiso 1 1 calc R
H49C H -0.6147 0.4705 -0.1037 0.106 Uiso 1 1 calc R
C50 C -0.5909(6) 0.4240(3) -0.0481(4) 0.060(3) Uani 1 1 d U
C51 C -0.6244(6) 0.4468(3) -0.0377(4) 0.067(4) Uani 1 1 d U
H51A H -0.6419 0.4643 -0.0555 0.080 Uiso 1 1 calc R
C52 C -0.6323(6) 0.4431(3) 0.0021(4) 0.073(4) Uani 1 1 d U
H52A H -0.6562 0.4578 0.0097 0.087 Uiso 1 1 calc R
C53 C -0.6042(6) 0.4177(3) 0.0283(4) 0.077(4) Uani 1 1 d U
H53A H -0.6067 0.4165 0.0545 0.092 Uiso 1 1 calc R
C54 C -0.5714(5) 0.3934(3) 0.0161(4) 0.061(3) Uani 1 1 d U
C55 C -0.5647(5) 0.3964(3) -0.0231(4) 0.057(3) Uani 1 1 d U
C56 C -0.5415(6) 0.3680(3) 0.0449(4) 0.068(4) Uani 1 1 d U
H56A H -0.5450 0.3697 0.0708 0.082 Uiso 1 1 calc R
C57 C 0.4471(6) 0.5349(3) -0.0257(4) 0.071(4) Uani 1 1 d U
H57A H 0.4725 0.5222 -0.0032 0.106 Uiso 1 1 calc R
H57B H 0.4662 0.5398 -0.0451 0.106 Uiso 1 1 calc R
H57C H 0.4129 0.5221 -0.0391 0.106 Uiso 1 1 calc R
C58 C 0.4311(5) 0.5674(3) -0.0098(4) 0.059(3) Uani 1 1 d U
C59 C 0.4905(6) 0.5862(3) -0.1571(4) 0.077(4) Uani 1 1 d U
H59A H 0.5066 0.6075 -0.1606 0.116 Uiso 1 1 calc R
H59B H 0.4750 0.5752 -0.1833 0.116 Uiso 1 1 calc R
H59C H 0.5201 0.5724 -0.1386 0.116 Uiso 1 1 calc R
C60 C 0.4432(5) 0.5917(3) -0.1394(4) 0.057(3) Uani 1 1 d U
C61 C 0.5354(7) 0.7139(4) -0.1404(6) 0.124(6) Uani 1 1 d U
H61A H 0.5519 0.7188 -0.1115 0.186 Uiso 1 1 calc R
H61B H 0.5306 0.7344 -0.1559 0.186 Uiso 1 1 calc R
H61C H 0.5604 0.6990 -0.1483 0.186 Uiso 1 1 calc R
C62 C 0.4757(7) 0.6967(4) -0.1493(5) 0.082(4) Uani 1 1 d U
C63 C 0.2129(7) 0.7206(4) -0.0174(5) 0.110(5) Uani 1 1 d U
H63A H 0.1912 0.7239 0.0007 0.165 Uiso 1 1 calc R
H63B H 0.1942 0.7040 -0.0378 0.165 Uiso 1 1 calc R
H63C H 0.2151 0.7415 -0.0308 0.165 Uiso 1 1 calc R
C64 C 0.2701(7) 0.7094(4) 0.0061(4) 0.087(4) Uani 1 1 d U
C65 C 0.2688(6) 0.5036(3) -0.1674(4) 0.086(4) Uani 1 1 d U
H65A H 0.2891 0.4907 -0.1817 0.128 Uiso 1 1 calc R
H65B H 0.2322 0.5105 -0.1865 0.128 Uiso 1 1 calc R
H65C H 0.2630 0.4900 -0.1462 0.128 Uiso 1 1 calc R
C66 C 0.3043(5) 0.5347(3) -0.1481(4) 0.063(3) Uani 1 1 d U
C67 C 0.2064(6) 0.6233(3) -0.0646(4) 0.075(4) Uani 1 1 d U
H67A H 0.2116 0.6154 -0.0373 0.113 Uiso 1 1 calc R
H67B H 0.1715 0.6141 -0.0836 0.113 Uiso 1 1 calc R
H67C H 0.2041 0.6474 -0.0652 0.113 Uiso 1 1 calc R
C68 C 0.2567(6) 0.6123(3) -0.0768(3) 0.058(3) Uani 1 1 d U
C69 C 0.1560(6) 0.7265(4) -0.1382(5) 0.099(5) Uani 1 1 d U
H69A H 0.1692 0.7412 -0.1148 0.148 Uiso 1 1 calc R
H69B H 0.1187 0.7178 -0.1406 0.148 Uiso 1 1 calc R
H69C H 0.1535 0.7387 -0.1627 0.148 Uiso 1 1 calc R
C70 C 0.1979(5) 0.6976(3) -0.1325(4) 0.057(3) Uani 1 1 d U
C71 C 0.2773(8) 0.7013(5) -0.3445(7) 0.180(10) Uani 1 1 d DU
H71A H 0.2709 0.7251 -0.3449 0.271 Uiso 1 1 calc R
H71B H 0.2794 0.6943 -0.3706 0.271 Uiso 1 1 calc R
H71C H 0.3128 0.6959 -0.3230 0.271 Uiso 1 1 calc R
C72 C 0.2300(7) 0.6839(4) -0.3369(5) 0.087(5) Uani 1 1 d DU
C73 C 0.1581(6) 0.4981(3) -0.2760(4) 0.073(4) Uani 1 1 d U
H73A H 0.1976 0.4924 -0.2616 0.109 Uiso 1 1 calc R
H73B H 0.1502 0.4964 -0.3051 0.109 Uiso 1 1 calc R
H73C H 0.1334 0.4830 -0.2681 0.109 Uiso 1 1 calc R
C74 C 0.1469(5) 0.5339(3) -0.2653(3) 0.050(3) Uani 1 1 d U
C75 C 0.1180(8) 0.7518(4) -0.2984(5) 0.127(6) Uani 1 1 d U
H75A H 0.1364 0.7473 -0.3182 0.191 Uiso 1 1 calc R
H75B H 0.1388 0.7692 -0.2799 0.191 Uiso 1 1 calc R
H75C H 0.0791 0.7591 -0.3123 0.191 Uiso 1 1 calc R
C76 C 0.1175(7) 0.7208(4) -0.2747(5) 0.083(4) Uani 1 1 d U
C77 C 0.1297(6) 0.5635(3) -0.1648(4) 0.074(4) Uani 1 1 d U
H77A H 0.1484 0.5648 -0.1355 0.111 Uiso 1 1 calc R
H77B H 0.1512 0.5490 -0.1764 0.111 Uiso 1 1 calc R
H77C H 0.0915 0.5547 -0.1708 0.111 Uiso 1 1 calc R
C78 C 0.1264(6) 0.5970(3) -0.1826(4) 0.063(3) Uani 1 1 d U
C79 C 0.3508(6) 0.6241(4) -0.2924(4) 0.082(4) Uani 1 1 d U
H79A H 0.3216 0.6358 -0.3140 0.123 Uiso 1 1 calc R
H79B H 0.3406 0.6008 -0.2926 0.123 Uiso 1 1 calc R
H79C H 0.3871 0.6261 -0.2967 0.123 Uiso 1 1 calc R
C80 C 0.3558(6) 0.6396(3) -0.2511(4) 0.058(3) Uani 1 1 d U
C81 C -0.0122(7) 0.6878(4) -0.4224(5) 0.108(5) Uani 1 1 d U
H81A H -0.0275 0.7066 -0.4120 0.162 Uiso 1 1 calc R
H81B H -0.0411 0.6706 -0.4316 0.162 Uiso 1 1 calc R
H81C H -0.0010 0.6951 -0.4451 0.162 Uiso 1 1 calc R
C82 C 0.0405(7) 0.6737(4) -0.3881(5) 0.086(4) Uani 1 1 d U
C83 C -0.0556(8) 0.6881(5) -0.2291(6) 0.137(7) Uani 1 1 d U
H83A H -0.0720 0.7066 -0.2471 0.205 Uiso 1 1 calc R
H83B H -0.0542 0.6936 -0.2017 0.205 Uiso 1 1 calc R
H83C H -0.0789 0.6684 -0.2385 0.205 Uiso 1 1 calc R
C84 C 0.0053(7) 0.6813(4) -0.2290(5) 0.088(5) Uani 1 1 d U
C85 C -0.0294(9) 0.6183(5) -0.5062(6) 0.146(7) Uani 1 1 d U
H85A H -0.0074 0.6385 -0.4971 0.218 Uiso 1 1 calc R
H85B H -0.0632 0.6233 -0.5294 0.218 Uiso 1 1 calc R
H85C H -0.0064 0.6019 -0.5140 0.218 Uiso 1 1 calc R
C86 C -0.0469(10) 0.6045(5) -0.4719(6) 0.118(6) Uani 1 1 d U
C87 C 0.0262(7) 0.5030(4) -0.4410(5) 0.096(5) Uani 1 1 d U
H87A H 0.0355 0.5228 -0.4533 0.144 Uiso 1 1 calc R
H87B H -0.0088 0.4934 -0.4593 0.144 Uiso 1 1 calc R
H87C H 0.0569 0.4870 -0.4359 0.144 Uiso 1 1 calc R
C88 C 0.0180(8) 0.5126(4) -0.3995(5) 0.087(4) Uani 1 1 d U
C89 C -0.1960(7) 0.6470(3) -0.3080(5) 0.094(5) Uani 1 1 d U
H89A H -0.1776 0.6686 -0.3024 0.141 Uiso 1 1 calc R
H89B H -0.2124 0.6417 -0.2872 0.141 Uiso 1 1 calc R
H89C H -0.2260 0.6475 -0.3345 0.141 Uiso 1 1 calc R
C90 C -0.1529(6) 0.6209(4) -0.3081(4) 0.073(4) Uani 1 1 d U
C91 C -0.0418(6) 0.5759(3) -0.2213(4) 0.072(4) Uani 1 1 d U
H91A H -0.0105 0.5758 -0.1955 0.108 Uiso 1 1 calc R
H91B H -0.0734 0.5632 -0.2187 0.108 Uiso 1 1 calc R
H91C H -0.0539 0.5987 -0.2288 0.108 Uiso 1 1 calc R
C92 C -0.0221(5) 0.5601(3) -0.2545(4) 0.058(3) Uani 1 1 d U
C93 C -0.0296(7) 0.4256(4) -0.3036(5) 0.108(5) Uani 1 1 d U
H93A H -0.0118 0.4105 -0.3175 0.161 Uiso 1 1 calc R
H93B H -0.0706 0.4223 -0.3140 0.161 Uiso 1 1 calc R
H93C H -0.0152 0.4210 -0.2746 0.161 Uiso 1 1 calc R
C94 C -0.0157(6) 0.4616(3) -0.3112(4) 0.066(4) Uani 1 1 d U
C95 C -0.1909(6) 0.4911(3) -0.5002(4) 0.078(4) Uani 1 1 d U
H95A H -0.2093 0.5000 -0.5273 0.116 Uiso 1 1 calc R
H95B H -0.2197 0.4823 -0.4899 0.116 Uiso 1 1 calc R
H95C H -0.1650 0.4734 -0.5011 0.116 Uiso 1 1 calc R
C96 C -0.1578(6) 0.5188(4) -0.4720(4) 0.073(4) Uani 1 1 d U
C97 C -0.1270(6) 0.4870(3) -0.2416(4) 0.075(4) Uani 1 1 d U
H97A H -0.0910 0.4979 -0.2275 0.112 Uiso 1 1 calc R
H97B H -0.1204 0.4679 -0.2565 0.112 Uiso 1 1 calc R
H97C H -0.1442 0.4795 -0.2220 0.112 Uiso 1 1 calc R
C98 C -0.1668(6) 0.5113(3) -0.2712(4) 0.062(3) Uani 1 1 d U
C99 C -0.3752(7) 0.6058(4) -0.4319(5) 0.099(5) Uani 1 1 d U
H99A H -0.3702 0.5991 -0.4572 0.148 Uiso 1 1 calc R
H99B H -0.3695 0.6297 -0.4283 0.148 Uiso 1 1 calc R
H99C H -0.4134 0.6002 -0.4328 0.148 Uiso 1 1 calc R
C100 C -0.3330(7) 0.5883(4) -0.3975(4) 0.075(4) Uani 1 1 d U
C101 C -0.3407(7) 0.5818(4) -0.2448(5) 0.107(5) Uani 1 1 d U
H10A H -0.3709 0.5981 -0.2551 0.160 Uiso 1 1 calc R
H10B H -0.3124 0.5902 -0.2201 0.160 Uiso 1 1 calc R
H10C H -0.3566 0.5612 -0.2388 0.160 Uiso 1 1 calc R
C102 C -0.3134(6) 0.5754(3) -0.2762(4) 0.063(3) Uani 1 1 d U
C103 C -0.3417(6) 0.5260(4) -0.5464(4) 0.082(4) Uani 1 1 d U
H10D H -0.3129 0.5164 -0.5560 0.123 Uiso 1 1 calc R
H10E H -0.3409 0.5501 -0.5487 0.123 Uiso 1 1 calc R
H10F H -0.3790 0.5178 -0.5629 0.123 Uiso 1 1 calc R
C104 C -0.3294(6) 0.5163(4) -0.5016(4) 0.063(3) Uani 1 1 d U
C105 C -0.5076(5) 0.5121(3) -0.4404(4) 0.071(4) Uani 1 1 d U
H10G H -0.5187 0.4983 -0.4215 0.107 Uiso 1 1 calc R
H10H H -0.5283 0.5051 -0.4681 0.107 Uiso 1 1 calc R
H10I H -0.5163 0.5352 -0.4370 0.107 Uiso 1 1 calc R
C106 C -0.4445(5) 0.5084(3) -0.4319(4) 0.061(3) Uani 1 1 d U
C107 C -0.1777(6) 0.3878(3) -0.3233(5) 0.088(4) Uani 1 1 d U
H10J H -0.1457 0.3864 -0.3330 0.132 Uiso 1 1 calc R
H10K H -0.2099 0.3757 -0.3417 0.132 Uiso 1 1 calc R
H10L H -0.1672 0.3783 -0.2962 0.132 Uiso 1 1 calc R
C108 C -0.1943(5) 0.4245(3) -0.3218(4) 0.055(3) Uani 1 1 d U
C109 C -0.2687(6) 0.4892(3) -0.2007(4) 0.076(4) Uani 1 1 d U
H10M H -0.2309 0.4984 -0.1953 0.114 Uiso 1 1 calc R
H10N H -0.2719 0.4808 -0.1755 0.114 Uiso 1 1 calc R
H10O H -0.2970 0.5065 -0.2117 0.114 Uiso 1 1 calc R
C110 C -0.2783(5) 0.4615(3) -0.2307(3) 0.058(3) Uani 1 1 d U
C111 C -0.4760(6) 0.5249(3) -0.2360(4) 0.070(4) Uani 1 1 d U
H11D H -0.4722 0.5460 -0.2484 0.104 Uiso 1 1 calc R
H11E H -0.4657 0.5278 -0.2068 0.104 Uiso 1 1 calc R
H11F H -0.5152 0.5173 -0.2473 0.104 Uiso 1 1 calc R
C112 C -0.4371(6) 0.4994(3) -0.2447(4) 0.058(3) Uani 1 1 d U
C113 C -0.5132(8) 0.4265(4) -0.4766(5) 0.108(5) Uani 1 1 d U
H11G H -0.5290 0.4066 -0.4922 0.163 Uiso 1 1 calc R
H11H H -0.4796 0.4335 -0.4825 0.163 Uiso 1 1 calc R
H11I H -0.5413 0.4442 -0.4840 0.163 Uiso 1 1 calc R
C114 C -0.4968(6) 0.4190(3) -0.4312(4) 0.061(3) Uani 1 1 d U
C115 C -0.2402(7) 0.3268(4) -0.2006(4) 0.093(5) Uani 1 1 d U
H11J H -0.2434 0.3044 -0.2118 0.140 Uiso 1 1 calc R
H11K H -0.2605 0.3280 -0.1814 0.140 Uiso 1 1 calc R
H11L H -0.2003 0.3321 -0.1868 0.140 Uiso 1 1 calc R
C116 C -0.2661(6) 0.3517(3) -0.2353(4) 0.070(4) Uani 1 1 d U
C117 C -0.3877(6) 0.3358(3) -0.3913(4) 0.083(4) Uani 1 1 d U
H11M H -0.3801 0.3425 -0.4157 0.125 Uiso 1 1 calc R
H11N H -0.4285 0.3353 -0.3970 0.125 Uiso 1 1 calc R
H11O H -0.3719 0.3138 -0.3830 0.125 Uiso 1 1 calc R
C118 C -0.3600(6) 0.3608(3) -0.3569(4) 0.066(4) Uani 1 1 d U
C119 C -0.5375(6) 0.3106(3) -0.3363(4) 0.077(4) Uani 1 1 d U
H11P H -0.5686 0.3123 -0.3257 0.116 Uiso 1 1 calc R
H11Q H -0.5076 0.2967 -0.3184 0.116 Uiso 1 1 calc R
H11R H -0.5513 0.3008 -0.3633 0.116 Uiso 1 1 calc R
C120 C -0.5138(6) 0.3451(4) -0.3387(4) 0.075(4) Uani 1 1 d U
C121 C -0.2896(5) 0.4086(3) -0.1342(4) 0.065(3) Uani 1 1 d U
H12B H -0.2647 0.4234 -0.1425 0.098 Uiso 1 1 calc R
H12C H -0.2860 0.3861 -0.1431 0.098 Uiso 1 1 calc R
H12D H -0.2790 0.4091 -0.1048 0.098 Uiso 1 1 calc R
C122 C -0.3514(6) 0.4203(3) -0.1536(4) 0.068(4) Uani 1 1 d U
C123 C -0.6631(6) 0.4405(3) -0.2467(4) 0.083(4) Uani 1 1 d U
H12E H -0.6780 0.4621 -0.2427 0.125 Uiso 1 1 calc R
H12F H -0.6800 0.4232 -0.2351 0.125 Uiso 1 1 calc R
H12G H -0.6724 0.4365 -0.2757 0.125 Uiso 1 1 calc R
C124 C -0.5975(6) 0.4402(3) -0.2255(4) 0.066(4) Uani 1 1 d U
C125 C -0.4788(6) 0.4990(3) -0.0845(4) 0.077(4) Uani 1 1 d U
H12H H -0.5171 0.5062 -0.0875 0.116 Uiso 1 1 calc R
H12I H -0.4546 0.5183 -0.0825 0.116 Uiso 1 1 calc R
H12J H -0.4637 0.4856 -0.0601 0.116 Uiso 1 1 calc R
C126 C -0.4803(5) 0.4790(3) -0.1203(4) 0.057(3) Uani 1 1 d U
C127 C -0.3310(6) 0.2835(3) -0.1389(4) 0.080(4) Uani 1 1 d U
H12K H -0.3331 0.2754 -0.1132 0.120 Uiso 1 1 calc R
H12L H -0.2915 0.2843 -0.1374 0.120 Uiso 1 1 calc R
H12M H -0.3521 0.2687 -0.1607 0.120 Uiso 1 1 calc R
C128 C -0.3565(5) 0.3182(3) -0.1472(4) 0.059(3) Uani 1 1 d U
C129 C -0.3207(6) 0.4280(3) -0.0362(4) 0.072(4) Uani 1 1 d U
H12N H -0.2874 0.4320 -0.0438 0.108 Uiso 1 1 calc R
H12O H -0.3122 0.4336 -0.0077 0.108 Uiso 1 1 calc R
H12P H -0.3521 0.4417 -0.0528 0.108 Uiso 1 1 calc R
C130 C -0.3369(6) 0.3926(3) -0.0427(4) 0.058(3) Uani 1 1 d U
C131 C -0.6835(10) 0.3305(5) -0.3198(7) 0.165(9) Uani 1 1 d U
H13B H -0.6733 0.3350 -0.3438 0.247 Uiso 1 1 calc R
H13C H -0.7175 0.3430 -0.3216 0.247 Uiso 1 1 calc R
H13D H -0.6908 0.3069 -0.3184 0.247 Uiso 1 1 calc R
C132 C -0.6344(8) 0.3411(5) -0.2815(6) 0.102(5) Uani 1 1 d U
C133 C -0.6687(6) 0.3618(3) -0.1317(4) 0.082(4) Uani 1 1 d U
H13E H -0.6468 0.3619 -0.1028 0.123 Uiso 1 1 calc R
H13F H -0.6930 0.3423 -0.1383 0.123 Uiso 1 1 calc R
H13G H -0.6921 0.3818 -0.1386 0.123 Uiso 1 1 calc R
C134 C -0.6281(6) 0.3611(3) -0.1562(4) 0.069(4) Uani 1 1 d U
C135 C -0.6656(10) 0.2782(5) -0.0854(7) 0.173(9) Uani 1 1 d U
H13H H -0.6873 0.2907 -0.1095 0.260 Uiso 1 1 calc R
H13I H -0.6869 0.2771 -0.0668 0.260 Uiso 1 1 calc R
H13J H -0.6589 0.2558 -0.0933 0.260 Uiso 1 1 calc R
C136 C -0.6064(9) 0.2961(5) -0.0637(7) 0.120(6) Uani 1 1 d U
C137 C -0.4585(6) 0.2366(3) 0.0767(4) 0.086(4) Uani 1 1 d U
H13K H -0.4493 0.2453 0.1042 0.129 Uiso 1 1 calc R
H13L H -0.4262 0.2241 0.0747 0.129 Uiso 1 1 calc R
H13M H -0.4914 0.2221 0.0706 0.129 Uiso 1 1 calc R
C138 C -0.4724(6) 0.2665(3) 0.0453(4) 0.064(3) Uani 1 1 d U
C139 C -0.4718(7) 0.2257(4) -0.0682(5) 0.107(5) Uani 1 1 d U
H13O H -0.4459 0.2071 -0.0647 0.160 Uiso 1 1 calc R
H13P H -0.5005 0.2248 -0.0952 0.160 Uiso 1 1 calc R
H13Q H -0.4901 0.2246 -0.0478 0.160 Uiso 1 1 calc R
C140 C -0.4383(7) 0.2586(4) -0.0633(5) 0.088(4) Uani 1 1 d U

loop_
_atom_site_aniso_label
_atom_site_aniso_U_11
_atom_site_aniso_U_22
_atom_site_aniso_U_33
_atom_site_aniso_U_23
_atom_site_aniso_U_13
_atom_site_aniso_U_12
La1 0.0350(4) 0.0540(4) 0.0232(3) -0.0011(3) 0.0057(2) -0.0036(3)
La2 0.0394(4) 0.0484(4) 0.0249(3) -0.0001(3) 0.0100(3) -0.0017(3)
La3 0.0402(4) 0.0471(4) 0.0294(3) 0.0009(3) 0.0095(3) -0.0021(3)
La4 0.0451(4) 0.0463(4) 0.0229(3) 0.0062(3) 0.0050(3) -0.0063(3)
La5 0.0393(4) 0.0411(3) 0.0220(3) 0.0039(3) 0.0065(2) 0.0013(3)
La6 0.0359(4) 0.0457(4) 0.0245(3) 0.0038(3) 0.0039(2) -0.0020(3)
La7 0.0491(4) 0.0443(4) 0.0261(3) -0.0014(3) 0.0142(3) -0.0015(3)
La8 0.0345(4) 0.0517(4) 0.0336(3) 0.0001(3) 0.0056(3) -0.0055(3)
La9 0.0341(4) 0.0525(4) 0.0293(3) -0.0017(3) 0.0079(3) -0.0056(3)
La10 0.0387(4) 0.0519(4) 0.0336(3) -0.0053(3) 0.0080(3) -0.0041(3)
La11 0.0510(4) 0.0455(4) 0.0261(3) 0.0016(3) 0.0160(3) 0.0026(3)
La12 0.0423(4) 0.0420(3) 0.0218(3) 0.0022(3) 0.0090(3) 0.0034(3)
La13 0.0487(4) 0.0420(4) 0.0262(3) 0.0025(3) 0.0065(3) 0.0042(3)
La14 0.0531(4) 0.0473(4) 0.0287(3) 0.0054(3) 0.0058(3) -0.0049(3)
La15 0.0452(4) 0.0567(4) 0.0335(3) 0.0135(3) 0.0011(3) -0.0098(3)
La16 0.0379(4) 0.0506(4) 0.0428(4) 0.0089(3) -0.0003(3) -0.0032(3)
La17 0.0400(4) 0.0552(4) 0.0250(3) 0.0002(3) 0.0088(3) -0.0052(3)
La18 0.0455(4) 0.0522(4) 0.0264(3) -0.0016(3) 0.0105(3) -0.0007(3)
La19 0.0425(4) 0.0734(5) 0.0332(3) 0.0087(3) 0.0040(3) -0.0117(3)
La20 0.0405(4) 0.0509(4) 0.0412(4) 0.0036(3) 0.0028(3) 0.0025(3)
La21 0.0586(5) 0.0476(4) 0.0308(3) 0.0069(3) 0.0140(3) 0.0110(3)
O1 0.103(6) 0.058(5) 0.043(4) 0.002(4) 0.020(4) 0.001(4)
O2 0.062(5) 0.058(4) 0.045(4) 0.011(4) 0.014(4) 0.011(4)
O3 0.065(5) 0.074(5) 0.074(5) 0.013(4) 0.026(4) 0.010(4)
O4 0.067(5) 0.085(5) 0.052(5) -0.011(4) 0.015(4) 0.002(4)
O5 0.062(5) 0.059(5) 0.045(4) -0.002(4) 0.006(4) -0.003(4)
O6 0.081(6) 0.079(5) 0.059(5) 0.002(4) 0.018(4) -0.008(5)
O7 0.068(6) 0.068(5) 0.099(6) 0.006(5) 0.002(5) -0.006(4)
O8 0.060(5) 0.075(5) 0.059(5) 0.011(4) 0.007(4) 0.000(4)
O9 0.094(6) 0.087(6) 0.069(5) 0.007(5) 0.018(5) 0.008(5)
O10 0.061(5) 0.070(5) 0.066(5) -0.018(4) 0.021(4) -0.006(4)
O11 0.055(5) 0.068(5) 0.047(4) -0.005(4) 0.007(4) 0.002(4)
O12 0.075(6) 0.075(5) 0.067(5) -0.005(4) 0.031(4) -0.002(4)
O13 0.062(5) 0.070(5) 0.060(5) 0.014(4) 0.028(4) 0.005(4)
O14 0.058(5) 0.079(5) 0.046(4) -0.001(4) 0.015(4) 0.005(4)
O15 0.068(5) 0.082(5) 0.055(5) 0.000(4) 0.025(4) -0.002(4)
O16 0.073(5) 0.069(5) 0.053(4) -0.008(4) 0.028(4) -0.010(4)
O17 0.063(5) 0.057(5) 0.053(4) -0.004(4) 0.028(4) -0.004(4)
O18 0.071(5) 0.058(5) 0.065(5) -0.002(4) 0.028(4) 0.008(4)
O19 0.059(5) 0.069(5) 0.046(4) 0.011(4) 0.017(4) 0.013(4)
O20 0.063(5) 0.067(5) 0.042(4) -0.001(4) 0.021(4) 0.003(4)
O21 0.061(5) 0.083(5) 0.056(5) -0.002(4) 0.020(4) 0.015(4)
O22 0.071(5) 0.064(5) 0.055(5) 0.015(4) 0.010(4) -0.009(4)
O23 0.061(5) 0.058(4) 0.047(4) 0.005(4) 0.008(4) 0.005(4)
O24 0.078(6) 0.106(6) 0.046(4) 0.007(4) 0.024(4) 0.026(5)
O25 0.058(5) 0.060(4) 0.040(4) 0.006(4) 0.011(4) 0.010(4)
O26 0.066(5) 0.085(6) 0.057(5) 0.010(4) 0.016(4) -0.004(4)
O27 0.084(6) 0.089(6) 0.061(5) 0.007(4) 0.028(5) -0.007(5)
O28 0.063(5) 0.062(4) 0.038(4) 0.000(3) 0.009(3) 0.001(4)
O29 0.064(5) 0.077(5) 0.057(5) -0.004(4) 0.017(4) -0.021(4)
O30 0.059(5) 0.063(5) 0.046(4) 0.016(4) 0.016(4) -0.005(4)
O31 0.044(4) 0.050(4) 0.043(4) 0.000(3) 0.008(3) 0.006(3)
O32 0.063(5) 0.065(5) 0.044(4) 0.001(4) 0.014(4) 0.012(4)
O33 0.061(5) 0.090(5) 0.045(4) 0.010(4) 0.020(4) 0.016(4)
O34 0.065(5) 0.056(4) 0.042(4) 0.011(4) 0.008(4) 0.003(4)
O35 0.075(5) 0.063(5) 0.056(5) 0.014(4) 0.006(4) 0.004(4)
O36 0.057(5) 0.066(5) 0.059(5) -0.007(4) 0.023(4) -0.008(4)
O37 0.054(5) 0.048(4) 0.044(4) -0.002(3) 0.012(3) -0.008(4)
O38 0.070(5) 0.063(5) 0.058(5) -0.002(4) 0.015(4) 0.006(4)
O39 0.058(5) 0.089(5) 0.043(4) 0.008(4) 0.009(4) 0.013(4)
O40 0.049(5) 0.062(4) 0.057(5) 0.010(4) 0.002(4) 0.002(4)
O41 0.051(5) 0.072(5) 0.053(4) 0.008(4) 0.014(4) -0.005(4)
O42 0.068(5) 0.084(5) 0.072(5) 0.002(4) 0.028(4) 0.004(5)
O43 0.090(6) 0.089(6) 0.068(5) 0.005(5) 0.012(5) -0.026(5)
O44 0.099(7) 0.111(6) 0.084(6) 0.021(5) 0.045(5) -0.008(5)
O45 0.052(5) 0.072(5) 0.048(4) 0.015(4) 0.016(4) 0.000(4)
O46 0.077(6) 0.097(6) 0.072(5) 0.034(5) 0.003(5) -0.012(5)
O47 0.059(5) 0.082(5) 0.062(5) 0.026(4) -0.005(4) -0.012(4)
O48 0.095(6) 0.079(5) 0.079(6) 0.008(5) 0.003(5) 0.010(5)
O49 0.080(6) 0.067(5) 0.076(5) 0.007(4) 0.008(4) -0.001(4)
O50 0.079(6) 0.103(6) 0.083(6) -0.033(5) 0.012(5) 0.007(5)
O51 0.056(5) 0.064(5) 0.067(5) -0.004(4) 0.008(4) 0.006(4)
O52 0.061(5) 0.078(5) 0.049(4) 0.013(4) 0.016(4) -0.003(4)
O53 0.041(4) 0.070(5) 0.069(5) 0.004(4) 0.017(4) 0.005(4)
O54 0.131(8) 0.132(7) 0.101(7) 0.030(6) 0.045(6) 0.005(6)
O55 0.070(6) 0.124(7) 0.088(6) 0.018(5) 0.023(5) -0.021(5)
O56 0.057(5) 0.065(5) 0.057(5) 0.005(4) 0.003(4) -0.001(4)
O57 0.052(5) 0.075(5) 0.096(6) 0.007(5) 0.006(4) -0.013(4)
O58 0.056(5) 0.069(5) 0.048(4) 0.007(4) 0.017(4) 0.000(4)
O59 0.071(5) 0.064(5) 0.059(5) 0.017(4) 0.019(4) 0.000(4)
O60 0.062(5) 0.096(6) 0.068(5) 0.000(5) 0.019(4) -0.012(5)
O61 0.070(6) 0.122(6) 0.074(6) -0.009(5) 0.025(5) 0.000(5)
O62 0.087(6) 0.104(6) 0.062(5) 0.009(5) 0.024(5) -0.013(5)
O63 0.062(5) 0.081(5) 0.046(4) 0.003(4) 0.015(4) -0.010(4)
O64 0.066(5) 0.070(5) 0.067(5) -0.007(4) 0.019(4) -0.018(4)
O65 0.057(5) 0.085(5) 0.075(5) -0.003(4) 0.012(4) -0.008(4)
O66 0.062(5) 0.057(4) 0.040(4) -0.001(3) 0.015(4) 0.005(4)
O67 0.063(5) 0.093(6) 0.067(5) -0.012(5) 0.013(4) 0.005(5)
O68 0.064(5) 0.060(4) 0.042(4) 0.005(4) 0.016(4) -0.001(4)
O69 0.050(5) 0.084(5) 0.057(5) -0.010(4) 0.030(4) 0.006(4)
O70 0.048(5) 0.072(5) 0.053(4) 0.012(4) 0.006(4) -0.007(4)
O71 0.084(6) 0.082(5) 0.062(5) 0.006(5) 0.026(4) -0.010(5)
O72 0.070(5) 0.092(6) 0.046(4) -0.011(4) 0.018(4) -0.006(5)
O73 0.082(6) 0.078(5) 0.076(5) 0.009(5) 0.010(5) -0.008(5)
O74 0.061(5) 0.066(5) 0.053(4) -0.003(4) 0.020(4) 0.002(4)
O75 0.046(4) 0.077(5) 0.038(4) 0.008(4) 0.008(3) 0.000(4)
O76 0.056(5) 0.087(5) 0.043(4) 0.017(4) 0.015(4) 0.006(4)
O77 0.074(6) 0.088(6) 0.085(6) -0.026(5) 0.030(5) -0.020(5)
O78 0.055(5) 0.067(5) 0.066(5) -0.010(4) 0.026(4) -0.011(4)
O79 0.055(5) 0.064(4) 0.034(4) 0.004(3) 0.005(3) 0.003(4)
O80 0.078(6) 0.083(5) 0.071(5) -0.010(4) 0.029(5) -0.012(5)
O81 0.079(6) 0.073(5) 0.048(4) -0.004(4) 0.024(4) -0.008(4)
O82 0.072(6) 0.083(5) 0.060(5) -0.005(4) 0.002(4) 0.010(5)
O83 0.061(5) 0.102(6) 0.056(5) 0.003(4) 0.026(4) 0.003(5)
O84 0.054(5) 0.069(5) 0.039(4) -0.007(4) 0.009(3) 0.006(4)
O85 0.072(5) 0.082(5) 0.056(5) -0.001(4) 0.017(4) -0.001(5)
O86 0.074(5) 0.076(5) 0.055(4) 0.001(4) 0.037(4) -0.015(4)
O87 0.081(5) 0.059(5) 0.058(5) -0.004(4) 0.029(4) 0.003(4)
O88 0.071(6) 0.091(6) 0.071(5) 0.011(5) 0.029(5) 0.009(5)
O89 0.061(5) 0.079(5) 0.060(5) 0.018(4) 0.023(4) 0.006(4)
O90 0.048(4) 0.063(4) 0.054(4) -0.005(4) 0.024(4) -0.011(4)
O91 0.055(5) 0.062(4) 0.042(4) -0.006(3) 0.015(3) -0.006(4)
O92 0.075(5) 0.078(5) 0.043(4) -0.002(4) 0.013(4) -0.004(4)
O93 0.083(6) 0.083(5) 0.051(5) 0.002(4) 0.022(4) -0.009(4)
O94 0.071(5) 0.072(5) 0.048(4) -0.001(4) 0.018(4) 0.005(4)
O95 0.061(5) 0.053(4) 0.042(4) -0.003(3) 0.017(4) -0.002(4)
O96 0.095(6) 0.065(5) 0.055(5) 0.007(4) 0.037(4) -0.003(4)
O97 0.070(5) 0.063(4) 0.034(4) -0.004(3) 0.014(4) -0.001(4)
O98 0.090(6) 0.085(5) 0.057(5) 0.013(4) 0.021(5) 0.007(5)
O99 0.058(5) 0.073(5) 0.048(4) 0.014(4) 0.021(4) 0.014(4)
O100 0.074(5) 0.057(5) 0.049(4) 0.004(4) 0.022(4) 0.001(4)
O101 0.071(6) 0.090(6) 0.067(5) 0.009(5) 0.017(4) 0.003(5)
O102 0.087(6) 0.085(6) 0.087(6) -0.011(5) 0.020(5) -0.013(5)
O103 0.076(5) 0.068(5) 0.037(4) 0.010(4) 0.017(4) 0.016(4)
O104 0.075(5) 0.075(5) 0.051(4) -0.004(4) 0.026(4) 0.012(4)
O105 0.054(5) 0.062(4) 0.039(4) -0.001(3) 0.015(3) 0.000(4)
O106 0.065(5) 0.056(4) 0.047(4) -0.005(4) 0.010(4) -0.011(4)
O107 0.054(5) 0.078(5) 0.043(4) -0.001(4) 0.013(4) 0.001(4)
O108 0.070(5) 0.081(5) 0.049(5) -0.006(4) 0.008(4) -0.007(4)
O109 0.122(7) 0.077(6) 0.079(6) -0.010(5) 0.043(5) 0.001(5)
O110 0.100(6) 0.073(5) 0.056(5) -0.008(4) 0.020(4) -0.007(5)
O111 0.118(7) 0.140(7) 0.077(6) 0.008(6) 0.043(5) 0.042(6)
O112 0.062(5) 0.061(4) 0.050(4) -0.002(4) 0.014(4) -0.002(4)
O113 0.082(6) 0.094(6) 0.065(5) 0.010(5) 0.015(5) 0.009(5)
O114 0.068(5) 0.067(5) 0.038(4) 0.002(4) 0.015(4) 0.013(4)
O115 0.077(6) 0.079(5) 0.083(6) 0.020(5) 0.010(5) -0.017(5)
O116 0.126(7) 0.099(6) 0.063(5) 0.004(5) 0.022(5) -0.011(6)
O117 0.111(7) 0.127(7) 0.146(8) 0.023(7) 0.022(6) -0.002(6)
O118 0.052(5) 0.059(4) 0.056(4) -0.003(4) 0.013(4) -0.013(4)
O119 0.048(5) 0.061(4) 0.047(4) 0.004(4) 0.002(4) 0.001(4)
C1 0.125(9) 0.088(8) 0.073(7) -0.007(7) 0.035(7) 0.009(7)
C2 0.094(8) 0.070(7) 0.083(8) 0.008(7) 0.016(6) 0.012(6)
C3 0.086(8) 0.081(8) 0.077(7) 0.005(6) 0.015(6) 0.004(6)
C4 0.106(9) 0.088(8) 0.096(8) 0.013(7) 0.021(7) 0.008(7)
C5 0.105(9) 0.094(8) 0.087(8) 0.009(7) 0.023(7) 0.006(7)
C6 0.067(7) 0.058(6) 0.063(7) 0.013(6) 0.004(6) 0.001(6)
C7 0.082(8) 0.072(7) 0.065(7) 0.007(6) 0.021(6) 0.006(6)
C8 0.075(7) 0.057(7) 0.065(7) -0.005(6) 0.015(6) -0.006(6)
C9 0.078(8) 0.091(8) 0.083(8) -0.010(7) 0.013(6) 0.019(7)
C10 0.066(7) 0.078(7) 0.047(6) -0.003(6) 0.015(5) 0.003(6)
C11 0.079(8) 0.095(8) 0.073(7) -0.016(6) 0.025(6) -0.006(7)
C12 0.071(8) 0.094(8) 0.083(8) -0.012(7) 0.027(6) 0.000(6)
C13 0.073(8) 0.091(8) 0.070(7) -0.006(6) 0.017(6) 0.011(6)
C14 0.069(7) 0.084(7) 0.055(6) -0.021(6) 0.022(6) -0.001(6)
C15 0.067(7) 0.054(6) 0.040(5) -0.009(5) 0.019(5) -0.005(5)
C16 0.062(7) 0.089(8) 0.064(7) 0.007(6) 0.020(6) -0.002(6)
C17 0.135(10) 0.112(9) 0.144(10) 0.001(8) 0.032(8) -0.002(8)
C18 0.092(9) 0.091(8) 0.110(9) 0.016(7) 0.008(7) 0.011(7)
C19 0.096(9) 0.097(8) 0.109(9) 0.013(7) 0.011(7) 0.020(7)
C20 0.109(9) 0.116(9) 0.125(10) 0.002(8) 0.023(8) -0.001(8)
C21 0.090(8) 0.098(8) 0.106(9) 0.004(7) 0.014(7) 0.004(7)
C22 0.083(8) 0.080(8) 0.095(8) 0.005(7) 0.022(7) -0.005(7)
C23 0.078(8) 0.083(8) 0.068(7) 0.004(6) 0.001(6) 0.001(7)
C24 0.080(8) 0.086(8) 0.075(7) 0.010(7) 0.019(6) -0.003(7)
C25 0.084(8) 0.104(8) 0.086(8) -0.022(7) 0.038(7) 0.010(7)
C26 0.058(7) 0.058(6) 0.064(6) -0.008(5) 0.017(5) -0.018(6)
C27 0.084(8) 0.083(8) 0.081(8) -0.010(6) 0.022(6) -0.007(7)
C28 0.072(8) 0.070(7) 0.081(7) -0.015(6) 0.022(6) -0.010(6)
C29 0.079(8) 0.084(8) 0.073(7) -0.011(6) 0.021(6) 0.000(6)
C30 0.061(7) 0.070(7) 0.050(6) -0.004(5) 0.019(5) -0.005(6)
C31 0.054(7) 0.067(7) 0.057(6) -0.010(5) 0.023(5) -0.002(6)
C32 0.052(7) 0.055(6) 0.056(6) 0.008(5) 0.016(5) 0.000(5)
C33 0.078(8) 0.080(7) 0.085(8) 0.003(6) 0.031(6) 0.005(6)
C34 0.060(7) 0.074(7) 0.057(6) -0.002(6) 0.018(5) 0.006(6)
C35 0.065(7) 0.090(7) 0.067(7) 0.015(6) 0.034(6) 0.013(6)
C36 0.078(8) 0.096(8) 0.084(8) 0.016(7) 0.039(6) 0.007(7)
C37 0.069(7) 0.075(7) 0.049(6) 0.004(5) 0.024(5) -0.003(6)
C38 0.068(7) 0.073(7) 0.056(6) 0.004(6) 0.028(6) -0.004(6)
C39 0.045(6) 0.054(6) 0.049(6) 0.000(5) 0.011(5) 0.010(5)
C40 0.063(7) 0.077(7) 0.047(6) -0.014(6) 0.016(5) 0.001(6)
C41 0.087(8) 0.084(7) 0.066(7) -0.006(6) 0.043(6) 0.002(6)
C42 0.069(7) 0.051(6) 0.071(7) 0.003(6) 0.029(6) -0.008(5)
C43 0.072(7) 0.064(7) 0.064(7) -0.028(6) 0.025(6) -0.008(6)
C44 0.069(7) 0.047(6) 0.066(6) -0.003(5) 0.030(6) 0.000(5)
C45 0.083(8) 0.074(7) 0.067(7) -0.009(6) 0.033(6) -0.011(6)
C46 0.057(7) 0.073(7) 0.062(6) -0.013(6) 0.027(5) -0.004(6)
C47 0.062(7) 0.050(6) 0.050(6) -0.015(5) 0.015(5) 0.004(5)
C48 0.075(7) 0.067(7) 0.060(6) -0.001(6) 0.022(6) 0.000(6)
C49 0.071(7) 0.073(7) 0.069(7) 0.018(6) 0.025(6) 0.015(6)
C50 0.065(7) 0.071(7) 0.047(6) 0.001(5) 0.022(5) 0.007(6)
C51 0.076(7) 0.067(7) 0.062(7) 0.006(6) 0.030(6) 0.014(6)
C52 0.068(7) 0.086(7) 0.062(7) -0.010(6) 0.019(6) -0.004(6)
C53 0.072(7) 0.089(8) 0.069(7) -0.003(6) 0.022(6) 0.003(6)
C54 0.052(6) 0.075(7) 0.051(6) 0.009(6) 0.012(5) 0.003(6)
C55 0.064(7) 0.058(6) 0.049(6) 0.002(5) 0.021(5) 0.001(5)
C56 0.070(7) 0.076(7) 0.061(7) 0.001(6) 0.026(6) 0.000(6)
C57 0.085(8) 0.064(7) 0.053(6) -0.001(5) 0.010(6) 0.017(6)
C58 0.057(7) 0.067(7) 0.051(6) 0.013(6) 0.014(5) 0.001(6)
C59 0.073(7) 0.096(8) 0.071(7) 0.010(6) 0.034(6) 0.005(6)
C60 0.054(7) 0.058(6) 0.060(6) -0.006(5) 0.021(5) 0.006(5)
C61 0.108(9) 0.115(9) 0.148(10) 0.009(8) 0.042(8) -0.013(8)
C62 0.078(8) 0.086(8) 0.084(8) -0.001(7) 0.031(7) -0.007(7)
C63 0.102(9) 0.122(9) 0.102(9) -0.010(7) 0.029(7) 0.031(7)
C64 0.091(8) 0.109(8) 0.060(7) 0.003(6) 0.025(6) 0.027(7)
C65 0.091(8) 0.065(7) 0.080(7) 0.003(6) 0.002(6) -0.015(6)
C66 0.067(7) 0.046(6) 0.053(6) 0.007(5) -0.010(5) 0.004(5)
C67 0.074(7) 0.091(7) 0.071(7) 0.003(6) 0.038(6) 0.015(6)
C68 0.069(7) 0.068(7) 0.044(6) 0.002(5) 0.026(5) -0.001(6)
C69 0.086(8) 0.094(8) 0.106(9) -0.012(7) 0.018(7) 0.011(7)
C70 0.054(7) 0.054(6) 0.059(6) -0.001(5) 0.014(5) -0.005(5)
C71 0.174(12) 0.183(12) 0.190(13) 0.005(9) 0.068(9) -0.018(9)
C72 0.077(8) 0.088(8) 0.095(8) 0.026(7) 0.028(7) -0.016(7)
C73 0.071(7) 0.067(7) 0.080(7) -0.001(6) 0.025(6) -0.001(6)
C74 0.045(6) 0.059(6) 0.043(5) -0.002(5) 0.010(5) -0.006(5)
C75 0.145(10) 0.111(9) 0.115(9) 0.034(8) 0.028(8) -0.002(8)
C76 0.088(8) 0.074(7) 0.073(7) 0.008(7) 0.009(6) 0.007(6)
C77 0.066(7) 0.078(7) 0.077(7) 0.009(6) 0.024(6) -0.013(6)
C78 0.060(7) 0.067(7) 0.060(6) -0.004(6) 0.017(6) -0.007(6)
C79 0.091(8) 0.105(8) 0.063(7) -0.002(6) 0.041(6) -0.011(7)
C80 0.066(7) 0.066(7) 0.046(6) 0.020(5) 0.025(5) 0.000(6)
C81 0.106(9) 0.109(8) 0.090(8) 0.042(7) 0.008(7) 0.005(7)
C82 0.085(8) 0.089(8) 0.078(8) 0.035(6) 0.021(6) -0.013(7)
C83 0.131(10) 0.128(10) 0.143(10) -0.021(8) 0.038(8) 0.010(8)
C84 0.076(8) 0.085(8) 0.095(8) -0.011(7) 0.020(7) -0.008(7)
C85 0.157(11) 0.164(11) 0.125(10) 0.021(8) 0.059(8) -0.012(8)
C86 0.127(10) 0.118(10) 0.110(9) 0.005(8) 0.041(8) -0.012(8)
C87 0.095(9) 0.098(8) 0.096(8) -0.006(7) 0.035(7) 0.002(7)
C88 0.087(8) 0.113(8) 0.068(7) -0.003(7) 0.035(7) 0.000(7)
C89 0.089(8) 0.088(8) 0.096(8) -0.018(7) 0.022(7) 0.005(7)
C90 0.067(7) 0.074(7) 0.077(7) 0.003(6) 0.022(6) -0.018(6)
C91 0.068(7) 0.071(7) 0.075(7) -0.005(6) 0.020(6) -0.003(6)
C92 0.053(7) 0.062(7) 0.056(6) 0.009(6) 0.016(5) -0.002(5)
C93 0.097(9) 0.094(8) 0.117(9) 0.022(7) 0.017(7) -0.003(7)
C94 0.065(7) 0.076(7) 0.059(6) 0.002(6) 0.021(6) -0.004(6)
C95 0.078(8) 0.091(8) 0.067(7) -0.011(6) 0.030(6) -0.006(6)
C96 0.074(8) 0.087(8) 0.063(7) 0.003(6) 0.029(6) -0.005(6)
C97 0.085(8) 0.074(7) 0.060(7) 0.003(6) 0.017(6) -0.005(6)
C98 0.055(7) 0.067(7) 0.058(6) -0.002(6) 0.010(5) -0.001(6)
C99 0.089(8) 0.104(8) 0.095(8) 0.015(7) 0.020(7) 0.012(7)
C100 0.077(8) 0.067(7) 0.077(7) 0.001(6) 0.020(6) 0.009(6)
C101 0.111(9) 0.123(9) 0.099(9) -0.017(7) 0.054(7) -0.001(7)
C102 0.066(7) 0.069(7) 0.056(6) -0.006(6) 0.026(6) -0.018(6)
C103 0.081(8) 0.107(8) 0.063(7) 0.002(6) 0.030(6) 0.006(7)
C104 0.066(7) 0.070(7) 0.056(6) 0.013(6) 0.024(6) 0.004(6)
C105 0.057(7) 0.100(8) 0.054(6) 0.003(6) 0.016(5) 0.003(6)
C106 0.056(7) 0.075(7) 0.045(6) 0.002(5) 0.009(5) 0.002(6)
C107 0.088(8) 0.079(8) 0.104(8) -0.004(7) 0.041(7) -0.006(6)
C108 0.053(7) 0.053(6) 0.054(6) 0.000(5) 0.011(5) -0.007(5)
C109 0.077(8) 0.077(7) 0.071(7) -0.014(6) 0.021(6) 0.012(6)
C110 0.054(6) 0.071(7) 0.040(6) 0.004(5) 0.005(5) -0.009(6)
C111 0.074(7) 0.074(7) 0.071(7) -0.001(6) 0.038(6) 0.008(6)
C112 0.065(7) 0.057(6) 0.053(6) 0.013(5) 0.023(5) 0.000(5)
C113 0.134(10) 0.110(9) 0.080(8) 0.012(7) 0.035(7) 0.003(7)
C114 0.055(7) 0.072(7) 0.047(6) -0.005(5) 0.007(5) 0.014(6)
C115 0.089(8) 0.106(8) 0.085(8) 0.012(7) 0.031(7) 0.014(7)
C116 0.066(7) 0.081(7) 0.071(7) -0.003(6) 0.033(6) 0.004(6)
C117 0.097(8) 0.071(7) 0.073(7) -0.020(6) 0.019(6) -0.003(6)
C118 0.071(7) 0.061(7) 0.067(7) 0.006(6) 0.024(6) 0.008(6)
C119 0.093(8) 0.076(7) 0.062(7) -0.009(6) 0.025(6) -0.017(6)
C120 0.081(8) 0.083(7) 0.059(7) 0.005(6) 0.022(6) -0.007(6)
C121 0.061(7) 0.075(7) 0.056(6) -0.009(6) 0.014(5) -0.009(6)
C122 0.067(7) 0.066(7) 0.060(7) -0.003(6) 0.009(6) -0.007(6)
C123 0.085(8) 0.092(8) 0.069(7) 0.009(6) 0.021(6) 0.011(6)
C124 0.067(7) 0.074(7) 0.058(6) 0.014(6) 0.022(6) 0.000(6)
C125 0.102(8) 0.069(7) 0.053(6) -0.015(6) 0.018(6) 0.013(6)
C126 0.071(7) 0.048(6) 0.052(6) 0.005(5) 0.024(5) 0.011(5)
C127 0.093(8) 0.076(7) 0.067(7) 0.000(6) 0.021(6) 0.010(6)
C128 0.063(7) 0.056(6) 0.056(6) 0.005(5) 0.018(5) 0.009(5)
C129 0.071(7) 0.071(7) 0.069(7) -0.005(6) 0.017(6) -0.009(6)
C130 0.057(7) 0.065(7) 0.053(6) -0.006(5) 0.019(5) 0.007(6)
C131 0.160(12) 0.168(11) 0.149(11) -0.020(9) 0.031(9) -0.004(9)
C132 0.105(9) 0.098(9) 0.092(8) -0.008(7) 0.018(7) 0.000(8)
C133 0.080(8) 0.090(8) 0.079(7) 0.011(6) 0.031(6) 0.000(6)
C134 0.062(7) 0.082(7) 0.058(7) -0.003(6) 0.016(6) 0.003(6)
C135 0.163(12) 0.160(12) 0.174(12) 0.000(9) 0.028(9) -0.019(9)
C136 0.106(10) 0.122(10) 0.125(10) 0.032(8) 0.028(8) -0.003(8)
C137 0.087(8) 0.086(8) 0.079(7) 0.017(6) 0.019(6) -0.001(6)
C138 0.070(7) 0.059(6) 0.052(6) 0.011(5) 0.007(6) 0.002(6)
C139 0.130(9) 0.087(8) 0.090(8) -0.006(7) 0.021(7) -0.008(7)
C140 0.113(9) 0.079(8) 0.074(7) -0.009(7) 0.033(7) 0.005(7)

loop_
_atom_type_symbol
_atom_type_description
_atom_type_scat_dispersion_real
_atom_type_scat_dispersion_imag
_atom_type_scat_source
C C 0.0033 0.0016 'International Tables Vol C Tables 4.2.6.8 and 6.1.1.4'
H H 0.0000 0.0000 'International Tables Vol C Tables 4.2.6.8 and 6.1.1.4'
La La -0.2871 2.4523 'International Tables Vol C Tables 4.2.6.8 and 6.1.1.4'
O O 0.0106 0.0060 'International Tables Vol C Tables 4.2.6.8 and 6.1.1.4'

loop_
_geom_angle_atom_site_label_1
_geom_angle_atom_site_label_2
_geom_angle_atom_site_label_3
_geom_angle
_geom_angle_site_symmetry_1
_geom_angle_site_symmetry_3
O12 La1 O11 70.8(3) . .
O12 La1 O76 82.2(3) . .
O11 La1 O76 141.9(3) . .
O12 La1 O68 135.7(3) . .
O11 La1 O68 69.7(3) . .
O76 La1 O68 142.1(3) . .
O12 La1 O74 138.0(3) . .
O11 La1 O74 137.8(3) . .
O76 La1 O74 80.0(3) . .
O68 La1 O74 69.9(3) . .
O12 La1 O79 87.5(3) . .
O11 La1 O79 85.4(2) . .
O76 La1 O79 120.6(3) . .
O68 La1 O79 70.1(2) . .
O74 La1 O79 69.9(2) . .
O12 La1 O71 129.1(3) . .
O11 La1 O71 100.4(3) . .
O76 La1 O71 76.0(3) . .
O68 La1 O71 77.7(3) . .
O74 La1 O71 82.4(3) . .
O79 La1 O71 143.0(3) . .
O12 La1 O72 77.2(3) . .
O11 La1 O72 74.7(3) . .
O76 La1 O72 73.4(3) . .
O68 La1 O72 110.4(3) . .
O74 La1 O72 131.8(3) . .
O79 La1 O72 157.9(3) . .
O71 La1 O72 52.8(3) . .
O12 La1 O75 70.6(3) . .
O11 La1 O75 133.9(2) . .
O76 La1 O75 52.5(2) . .
O68 La1 O75 128.8(2) . .
O74 La1 O75 68.3(3) . .
O79 La1 O75 68.8(2) . .
O71 La1 O75 123.4(3) . .
O72 La1 O75 119.2(3) . .
O12 La1 C104 102.7(4) . .
O11 La1 C104 88.2(3) . .
O76 La1 C104 71.7(3) . .
O68 La1 C104 95.4(3) . .
O74 La1 C104 107.2(3) . .
O79 La1 C104 165.4(3) . .
O71 La1 C104 26.7(3) . .
O72 La1 C104 26.2(3) . .
O75 La1 C104 124.2(3) . .
O12 La1 C106 75.3(3) . .
O11 La1 C106 146.1(3) . .
O76 La1 C106 26.4(3) . .
O68 La1 C106 141.7(3) . .
O74 La1 C106 71.9(3) . .
O79 La1 C106 94.5(3) . .
O71 La1 C106 99.8(3) . .
O72 La1 C106 96.7(3) . .
O75 La1 C106 26.2(3) . .
C104 La1 C106 98.1(4) . .
O12 La1 La10 128.1(2) . .
O11 La1 La10 95.81(18) . .
O76 La1 La10 122.2(2) . .
O68 La1 La10 40.12(17) . .
O74 La1 La10 43.56(18) . .
O79 La1 La10 40.81(17) . .
O71 La1 La10 102.2(2) . .
O72 La1 La10 149.2(2) . .
O75 La1 La10 88.77(17) . .
C104 La1 La10 127.4(3) . .
C106 La1 La10 106.2(2) . .
O86 La2 O90 118.6(3) . .
O86 La2 O75 144.3(3) . .
O90 La2 O75 76.8(3) . .
O86 La2 O78 79.2(3) . .
O90 La2 O78 149.3(3) . .
O75 La2 O78 103.7(3) . .
O86 La2 O84 76.1(3) . .
O90 La2 O84 71.9(2) . .
O75 La2 O84 138.6(3) . .
O78 La2 O84 90.6(3) . .
O86 La2 O14 73.3(3) . .
O90 La2 O14 70.5(3) . .
O75 La2 O14 83.8(3) . .
O78 La2 O14 140.1(3) . .
O84 La2 O14 109.7(3) . .
O86 La2 O79 139.3(3) . .
O90 La2 O79 80.8(2) . .
O75 La2 O79 71.3(2) . .
O78 La2 O79 70.7(2) . .
O84 La2 O79 77.4(2) . .
O14 La2 O79 145.7(2) . .
O86 La2 O13 72.7(3) . .
O90 La2 O13 128.2(3) . .
O75 La2 O13 73.0(3) . .
O78 La2 O13 79.4(3) . .
O84 La2 O13 148.5(2) . .
O14 La2 O13 65.3(3) . .
O79 La2 O13 125.4(2) . .
O86 La2 La3 98.3(2) . .
O90 La2 La3 34.52(18) . .
O75 La2 La3 108.15(18) . .
O78 La2 La3 124.39(19) . .
O84 La2 La3 37.38(17) . .
O14 La2 La3 88.23(19) . .
O79 La2 La3 77.92(17) . .
O13 La2 La3 153.42(19) . .
O86 La2 La17 93.12(19) . .
O90 La2 La17 35.14(17) . .
O75 La2 La17 83.35(18) . .
O78 La2 La17 172.19(19) . .
O84 La2 La17 86.26(18) . .
O14 La2 La17 36.08(19) . .
O79 La2 La17 115.41(17) . .
O13 La2 La17 99.74(19) . .
La3 La2 La17 55.00(2) . .
O86 La2 La10 112.72(19) . .
O90 La2 La10 115.38(17) . .
O75 La2 La10 83.76(18) . .
O78 La2 La10 36.22(19) . .
O84 La2 La10 85.79(19) . .
O14 La2 La10 164.46(18) . .
O79 La2 La10 34.74(17) . .
O13 La2 La10 102.02(19) . .
La3 La2 La10 104.50(2) . .
La17 La2 La10 150.15(2) . .
O86 La2 La1 164.81(19) . .
O90 La2 La1 76.32(17) . .
O75 La2 La1 36.48(18) . .
O78 La2 La1 86.21(19) . .
O84 La2 La1 108.42(18) . .
O14 La2 La1 116.98(18) . .
O79 La2 La1 34.87(15) . .
O13 La2 La1 100.70(17) . .
La3 La2 La1 93.32(2) . .
La17 La2 La1 101.56(2) . .
La10 La2 La1 54.42(2) . .
O69 La3 O90 87.4(3) . .
O69 La3 O91 149.6(3) . .
O90 La3 O91 71.3(2) . .
O69 La3 O85 86.9(3) . .
O90 La3 O85 121.2(3) . .
O91 La3 O85 86.1(3) . .
O69 La3 O84 75.1(3) . .
O90 La3 O84 69.9(2) . .
O91 La3 O84 77.3(2) . .
O85 La3 O84 52.1(3) . .
O69 La3 O81 127.8(3) . .
O90 La3 O81 71.7(2) . .
O91 La3 O81 66.5(3) . .
O85 La3 O81 144.9(3) . .
O84 La3 O81 133.7(3) . .
O69 La3 O89 137.7(3) . .
O90 La3 O89 134.1(3) . .
O91 La3 O89 68.9(3) . .
O85 La3 O89 77.9(3) . .
O84 La3 O89 120.8(3) . .
O81 La3 O89 72.2(3) . .
O69 La3 O88 86.5(3) . .
O90 La3 O88 160.0(3) . .
O91 La3 O88 120.5(3) . .
O85 La3 O88 77.5(3) . .
O84 La3 O88 126.5(3) . .
O81 La3 O88 97.3(3) . .
O89 La3 O88 51.9(3) . .
O69 La3 O80 76.6(3) . .
O90 La3 O80 79.3(3) . .
O91 La3 O80 118.5(3) . .
O85 La3 O80 153.4(3) . .
O84 La3 O80 138.5(3) . .
O81 La3 O80 53.2(3) . .
O89 La3 O80 100.5(3) . .
O88 La3 O80 80.8(3) . .
O69 La3 C110 80.9(3) . .
O90 La3 C110 95.8(3) . .
O91 La3 C110 80.1(3) . .
O85 La3 C110 25.6(3) . .
O84 La3 C110 26.5(3) . .
O81 La3 C110 146.5(3) . .
O89 La3 C110 98.9(3) . .
O88 La3 C110 102.0(3) . .
O80 La3 C110 157.1(3) . .
O69 La3 C118 102.8(3) . .
O90 La3 C118 74.9(3) . .
O91 La3 C118 92.6(3) . .
O85 La3 C118 162.1(3) . .
O84 La3 C118 144.7(3) . .
O81 La3 C118 26.4(3) . .
O89 La3 C118 85.0(3) . .
O88 La3 C118 87.9(3) . .
O80 La3 C118 26.8(3) . .
C110 La3 C118 169.7(4) . .
O69 La3 C116 111.4(4) . .
O90 La3 C116 157.9(3) . .
O91 La3 C116 94.7(3) . .
O85 La3 C116 73.2(3) . .
O84 La3 C116 124.9(3) . .
O81 La3 C116 87.2(3) . .
O89 La3 C116 26.5(3) . .
O88 La3 C116 25.8(3) . .
O80 La3 C116 93.4(3) . .
C110 La3 C116 98.5(4) . .
C118 La3 C116 89.2(4) . .
O3 La4 O32 137.8(3) . .
O3 La4 O31 88.4(3) . .
O32 La4 O31 70.9(2) . .
O3 La4 O28 136.4(3) . .
O32 La4 O28 71.5(2) . .
O31 La4 O28 70.8(2) . .
O3 La4 O27 82.9(3) . .
O32 La4 O27 128.3(3) . .
O31 La4 O27 157.3(3) . .
O28 La4 O27 101.6(3) . .
O3 La4 O26 133.3(3) . .
O32 La4 O26 75.4(3) . .
O31 La4 O26 138.2(3) . .
O28 La4 O26 75.7(3) . .
O27 La4 O26 53.8(3) . .
O3 La4 O2 70.0(3) . .
O32 La4 O2 137.9(2) . .
O31 La4 O2 82.0(2) . .
O28 La4 O2 69.5(2) . .
O27 La4 O2 75.2(3) . .
O26 La4 O2 108.9(3) . .
O3 La4 O29 77.6(3) . .
O32 La4 O29 82.4(3) . .
O31 La4 O29 121.0(2) . .
O28 La4 O29 145.9(3) . .
O27 La4 O29 77.6(3) . .
O26 La4 O29 76.8(3) . .
O2 La4 O29 139.7(2) . .
O3 La4 O30 69.7(3) . .
O32 La4 O30 68.7(2) . .
O31 La4 O30 69.5(2) . .
O28 La4 O30 130.7(2) . .
O27 La4 O30 125.7(3) . .
O26 La4 O30 119.3(3) . .
O2 La4 O30 130.6(3) . .
O29 La4 O30 51.8(2) . .
O3 La4 C62 108.4(4) . .
O32 La4 C62 101.5(4) . .
O31 La4 C62 159.6(4) . .
O28 La4 C62 88.9(4) . .
O27 La4 C62 27.2(3) . .
O26 La4 C62 26.7(3) . .
O2 La4 C62 92.8(4) . .
O29 La4 C62 75.0(4) . .
O30 La4 C62 126.4(4) . .
O3 La4 C80 72.5(3) . .
O32 La4 C80 73.4(3) . .
O31 La4 C80 95.4(3) . .
O28 La4 C80 144.8(3) . .
O27 La4 C80 101.8(3) . .
O26 La4 C80 97.8(3) . .
O2 La4 C80 142.5(3) . .
O29 La4 C80 25.7(3) . .
O30 La4 C80 26.1(3) . .
C62 La4 C80 100.5(4) . .
O3 La4 La5 130.8(2) . .
O32 La4 La5 43.83(18) . .
O31 La4 La5 42.50(16) . .
O28 La4 La5 40.16(17) . .
O27 La4 La5 139.8(2) . .
O26 La4 La5 95.8(2) . .
O2 La4 La5 94.77(17) . .
O29 La4 La5 124.90(19) . .
O30 La4 La5 90.54(16) . .
C62 La4 La5 119.1(4) . .
C80 La4 La5 108.5(2) . .
O28 La5 O25 86.6(2) . .
O28 La5 O31 70.8(2) . .
O25 La5 O31 147.4(2) . .
O28 La5 O36 122.2(3) . .
O25 La5 O36 87.0(3) . .
O31 La5 O36 85.9(2) . .
O28 La5 O33 81.4(3) . .
O25 La5 O33 77.2(3) . .
O31 La5 O33 120.2(2) . .
O36 La5 O33 150.9(3) . .
O28 La5 O37 70.0(2) . .
O25 La5 O37 74.1(2) . .
O31 La5 O37 76.2(2) . .
O36 La5 O37 53.1(2) . .
O33 La5 O37 140.3(3) . .
O28 La5 O34 133.9(2) . .
O25 La5 O34 138.9(2) . .
O31 La5 O34 69.6(2) . .
O36 La5 O34 77.2(3) . .
O33 La5 O34 98.8(3) . .
O37 La5 O34 120.8(2) . .
O28 La5 O35 160.5(3) . .
O25 La5 O35 87.3(2) . .
O31 La5 O35 121.4(2) . .
O36 La5 O35 75.8(3) . .
O33 La5 O35 79.2(3) . .
O37 La5 O35 125.7(3) . .
O34 La5 O35 52.2(2) . .
O28 La5 O32 70.4(2) . .
O25 La5 O32 126.6(3) . .
O31 La5 O32 68.2(2) . .
O36 La5 O32 146.1(3) . .
O33 La5 O32 52.7(2) . .
O37 La5 O32 133.3(2) . .
O34 La5 O32 73.6(2) . .
O35 La5 O32 98.9(3) . .
O28 La5 C68 96.8(3) . .
O25 La5 C68 81.2(3) . .
O31 La5 C68 78.7(3) . .
O36 La5 C68 25.6(3) . .
O33 La5 C68 158.4(3) . .
O37 La5 C68 27.5(3) . .
O34 La5 C68 97.7(3) . .
O35 La5 C68 100.5(3) . .
O32 La5 C68 146.8(3) . .
O28 La5 C66 156.9(3) . .
O25 La5 C66 113.0(3) . .
O31 La5 C66 95.1(3) . .
O36 La5 C66 72.9(3) . .
O33 La5 C66 90.8(3) . .
O37 La5 C66 125.6(3) . .
O34 La5 C66 26.0(3) . .
O35 La5 C66 26.4(3) . .
O32 La5 C66 87.6(3) . .
C68 La5 C66 98.1(4) . .
O28 La5 C60 75.4(3) . .
O25 La5 C60 102.2(3) . .
O31 La5 C60 94.6(3) . .
O36 La5 C60 161.0(3) . .
O33 La5 C60 26.1(3) . .
O37 La5 C60 145.3(3) . .
O34 La5 C60 85.1(3) . .
O35 La5 C60 87.9(3) . .
O32 La5 C60 26.6(3) . .
C68 La5 C60 171.1(3) . .
C66 La5 C60 88.1(4) . .
O118 La6 O41 76.1(3) . .
O118 La6 O40 118.2(3) . .
O41 La6 O40 71.5(3) . .
O118 La6 O30 144.6(3) . .
O41 La6 O30 138.4(3) . .
O40 La6 O30 77.5(3) . .
O118 La6 O34 77.8(3) . .
O41 La6 O34 91.2(3) . .
O40 La6 O34 150.9(3) . .
O30 La6 O34 103.7(3) . .
O118 La6 O5 73.3(3) . .
O41 La6 O5 109.4(3) . .
O40 La6 O5 70.3(3) . .
O30 La6 O5 84.5(3) . .
O34 La6 O5 138.7(3) . .
O118 La6 O31 138.2(2) . .
O41 La6 O31 77.4(2) . .
O40 La6 O31 82.2(2) . .
O30 La6 O31 71.5(2) . .
O34 La6 O31 71.1(2) . .
O5 La6 O31 146.8(2) . .
O118 La6 O4 73.4(3) . .
O41 La6 O4 149.2(3) . .
O40 La6 O4 127.4(3) . .
O30 La6 O4 72.3(3) . .
O34 La6 O4 79.0(3) . .
O5 La6 O4 64.9(3) . .
O31 La6 O4 125.0(3) . .
O118 La6 La20 98.11(19) . .
O41 La6 La20 37.10(18) . .
O40 La6 La20 34.41(19) . .
O30 La6 La20 108.53(19) . .
O34 La6 La20 125.22(19) . .
O5 La6 La20 88.05(19) . .
O31 La6 La20 78.65(16) . .
O4 La6 La20 152.90(19) . .
O118 La6 La15 92.74(19) . .
O41 La6 La15 85.87(18) . .
O40 La6 La15 35.15(18) . .
O30 La6 La15 84.33(17) . .
O34 La6 La15 170.57(18) . .
O5 La6 La15 35.83(18) . .
O31 La6 La15 116.81(16) . .
O4 La6 La15 99.05(19) . .
La20 La6 La15 54.97(2) . .
O118 La6 La4 162.74(19) . .
O41 La6 La4 108.45(19) . .
O40 La6 La4 78.65(18) . .
O30 La6 La4 37.03(18) . .
O34 La6 La4 85.32(18) . .
O5 La6 La4 118.79(18) . .
O31 La6 La4 34.49(17) . .
O4 La6 La4 99.83(19) . .
La20 La6 La4 94.70(3) . .
La15 La6 La4 104.11(3) . .
O118 La6 La5 110.92(18) . .
O41 La6 La5 86.28(18) . .
O40 La6 La5 117.53(18) . .
O30 La6 La5 84.14(17) . .
O34 La6 La5 35.80(17) . .
O5 La6 La5 164.30(19) . .
O31 La6 La5 35.57(15) . .
O4 La6 La5 101.20(19) . .
La20 La6 La5 105.85(3) . .
La15 La6 La5 152.39(2) . .
La4 La6 La5 53.99(2) . .
O103 La7 O92 146.2(3) . .
O103 La7 O95 78.7(3) . .
O92 La7 O95 134.2(3) . .
O103 La7 O97 119.8(3) . .
O92 La7 O97 74.6(3) . .
O95 La7 O97 71.4(3) . .
O103 La7 O89 76.1(3) . .
O92 La7 O89 105.1(3) . .
O95 La7 O89 92.0(3) . .
O97 La7 O89 152.5(3) . .
O103 La7 O91 136.2(3) . .
O92 La7 O91 71.8(3) . .
O95 La7 O91 74.8(2) . .
O97 La7 O91 83.6(2) . .
O89 La7 O91 70.6(3) . .
O103 La7 O17 73.8(3) . .
O92 La7 O17 85.5(3) . .
O95 La7 O17 109.1(2) . .
O97 La7 O17 68.8(3) . .
O89 La7 O17 138.6(3) . .
O91 La7 O17 148.2(3) . .
O103 La7 O16 74.2(3) . .
O92 La7 O16 72.7(3) . .
O95 La7 O16 152.9(2) . .
O97 La7 O16 123.8(3) . .
O89 La7 O16 80.6(3) . .
O91 La7 O16 125.6(2) . .
O17 La7 O16 64.2(2) . .
O103 La7 La11 101.67(19) . .
O92 La7 La11 104.1(2) . .
O95 La7 La11 37.14(18) . .
O97 La7 La11 34.26(17) . .
O89 La7 La11 125.8(2) . .
O91 La7 La11 76.76(17) . .
O17 La7 La11 88.05(17) . .
O16 La7 La11 152.13(18) . .
O103 La7 La18 92.7(2) . .
O92 La7 La18 84.6(2) . .
O95 La7 La18 84.61(18) . .
O97 La7 La18 34.86(17) . .
O89 La7 La18 168.82(18) . .
O91 La7 La18 118.40(18) . .
O17 La7 La18 35.11(18) . .
O16 La7 La18 97.54(18) . .
La11 La7 La18 54.757(19) . .
O103 La7 La17 161.8(2) . .
O92 La7 La17 37.2(2) . .
O95 La7 La17 105.12(17) . .
O97 La7 La17 77.92(17) . .
O89 La7 La17 85.84(18) . .
O91 La7 La17 34.62(16) . .
O17 La7 La17 120.09(18) . .
O16 La7 La17 100.38(18) . .
La11 La7 La17 91.09(2) . .
La18 La7 La17 105.32(3) . .
O103 La7 La3 109.3(2) . .
O92 La7 La3 84.6(2) . .
O95 La7 La3 85.88(18) . .
O97 La7 La3 118.89(18) . .
O89 La7 La3 35.75(18) . .
O91 La7 La3 35.31(18) . .
O17 La7 La3 165.01(17) . .
O16 La7 La3 102.03(18) . .
La11 La7 La3 105.23(2) . .
La18 La7 La3 153.70(2) . .
La17 La7 La3 54.04(2) . .
O119 La8 O52 87.3(3) . .
O119 La8 O53 149.5(3) . .
O52 La8 O53 72.2(3) . .
O119 La8 O59 86.4(3) . .
O52 La8 O59 121.8(3) . .
O53 La8 O59 85.7(3) . .
O119 La8 O61 78.2(3) . .
O52 La8 O61 82.3(3) . .
O53 La8 O61 119.5(3) . .
O59 La8 O61 150.9(3) . .
O119 La8 O56 136.4(3) . .
O52 La8 O56 134.8(3) . .
O53 La8 O56 70.5(3) . .
O59 La8 O56 79.8(3) . .
O61 La8 O56 94.5(3) . .
O119 La8 O58 75.4(3) . .
O52 La8 O58 69.4(3) . .
O53 La8 O58 76.3(3) . .
O59 La8 O58 53.0(2) . .
O61 La8 O58 141.8(3) . .
O56 La8 O58 123.6(3) . .
O119 La8 O57 83.9(3) . .
O52 La8 O57 160.3(3) . .
O53 La8 O57 122.1(3) . .
O59 La8 O57 75.3(3) . .
O61 La8 O57 78.7(3) . .
O56 La8 O57 52.7(3) . .
O58 La8 O57 124.6(3) . .
O119 La8 O60 126.7(3) . .
O52 La8 O60 69.1(3) . .
O53 La8 O60 67.2(3) . .
O59 La8 O60 146.8(3) . .
O61 La8 O60 52.5(3) . .
O56 La8 O60 73.4(3) . .
O58 La8 O60 131.1(3) . .
O57 La8 O60 102.5(3) . .
O119 La8 C92 81.1(3) . .
O52 La8 C92 96.0(3) . .
O53 La8 C92 79.0(3) . .
O59 La8 C92 26.0(3) . .
O61 La8 C92 159.3(3) . .
O56 La8 C92 101.0(3) . .
O58 La8 C92 27.1(3) . .
O57 La8 C92 100.0(3) . .
O60 La8 C92 145.7(3) . .
O119 La8 C94 110.0(3) . .
O52 La8 C94 157.6(3) . .
O53 La8 C94 96.3(3) . .
O59 La8 C94 75.0(3) . .
O61 La8 C94 87.3(4) . .
O56 La8 C94 26.5(3) . .
O58 La8 C94 127.6(3) . .
O57 La8 C94 26.2(3) . .
O60 La8 C94 88.7(3) . .
C92 La8 C94 100.6(4) . .
O119 La8 C88 102.0(4) . .
O52 La8 C88 75.2(4) . .
O53 La8 C88 94.4(4) . .
O59 La8 C88 161.8(4) . .
O61 La8 C88 25.2(4) . .
O56 La8 C88 83.1(4) . .
O58 La8 C88 144.6(4) . .
O57 La8 C88 89.4(4) . .
O60 La8 C88 27.3(3) . .
C92 La8 C88 170.4(4) . .
C94 La8 C88 86.9(4) . .
O70 La9 O66 76.6(3) . .
O70 La9 O68 118.3(3) . .
O66 La9 O68 71.2(2) . .
O70 La9 O63 147.7(3) . .
O66 La9 O63 135.0(3) . .
O68 La9 O63 75.9(3) . .
O70 La9 O56 77.9(3) . .
O66 La9 O56 92.1(3) . .
O68 La9 O56 151.5(3) . .
O63 La9 O56 103.2(3) . .
O70 La9 O11 73.7(3) . .
O66 La9 O11 111.2(3) . .
O68 La9 O11 71.3(3) . .
O63 La9 O11 85.4(3) . .
O56 La9 O11 137.2(3) . .
O70 La9 O53 137.2(3) . .
O66 La9 O53 75.0(3) . .
O68 La9 O53 81.3(2) . .
O63 La9 O53 70.3(3) . .
O56 La9 O53 72.0(3) . .
O11 La9 O53 147.1(3) . .
O70 La9 O10 74.8(3) . .
O66 La9 O10 151.0(3) . .
O68 La9 O10 127.6(3) . .
O63 La9 O10 74.0(3) . .
O56 La9 O10 77.5(3) . .
O11 La9 O10 64.6(3) . .
O53 La9 O10 125.3(3) . .
O70 La9 La1 92.04(19) . .
O66 La9 La1 86.26(19) . .
O68 La9 La1 36.06(18) . .
O63 La9 La1 84.8(2) . .
O56 La9 La1 169.93(19) . .
O11 La9 La1 36.17(19) . .
O53 La9 La1 117.03(17) . .
O10 La9 La1 99.19(19) . .
O70 La9 La10 98.1(2) . .
O66 La9 La10 36.86(18) . .
O68 La9 La10 34.41(17) . .
O63 La9 La10 106.3(2) . .
O56 La9 La10 126.06(19) . .
O11 La9 La10 89.56(19) . .
O53 La9 La10 76.92(18) . .
O10 La9 La10 154.11(19) . .
La1 La9 La10 55.63(2) . .
O70 La9 La8 110.30(18) . .
O66 La9 La8 83.76(19) . .
O68 La9 La8 116.57(18) . .
O63 La9 La8 84.34(19) . .
O56 La9 La8 36.50(19) . .
O11 La9 La8 164.96(19) . .
O53 La9 La8 35.53(17) . .
O10 La9 La8 101.92(19) . .
La1 La9 La8 152.53(2) . .
La10 La9 La8 103.88(2) . .
O70 La9 La19 163.46(19) . .
O66 La9 La19 105.21(18) . .
O68 La9 La19 77.20(18) . .
O63 La9 La19 36.56(19) . .
O56 La9 La19 85.57(19) . .
O11 La9 La19 119.41(18) . .
O53 La9 La19 33.81(18) . .
O10 La9 La19 100.96(19) . .
La1 La9 La19 104.46(2) . .
La10 La9 La19 92.24(3) . .
La8 La9 La19 54.34(2) . .
O64 La10 O68 88.8(3) . .
O64 La10 O79 149.7(3) . .
O68 La10 O79 71.6(2) . .
O64 La10 O73 77.4(3) . .
O68 La10 O73 82.2(3) . .
O79 La10 O73 120.8(3) . .
O64 La10 O66 75.0(3) . .
O68 La10 O66 68.8(2) . .
O79 La10 O66 76.4(2) . .
O73 La10 O66 139.9(3) . .
O64 La10 O78 136.1(3) . .
O68 La10 O78 134.2(3) . .
O79 La10 O78 69.6(3) . .
O73 La10 O78 97.5(3) . .
O66 La10 O78 122.6(3) . .
O64 La10 O77 84.2(3) . .
O68 La10 O77 160.9(3) . .
O79 La10 O77 121.2(3) . .
O73 La10 O77 78.9(3) . .
O66 La10 O77 125.8(3) . .
O78 La10 O77 52.4(3) . .
O64 La10 O67 86.1(3) . .
O68 La10 O67 121.2(3) . .
O79 La10 O67 84.7(3) . .
O73 La10 O67 151.2(3) . .
O66 La10 O67 53.4(3) . .
O78 La10 O67 78.3(3) . .
O77 La10 O67 76.1(3) . .
O64 La10 O74 126.3(3) . .
O68 La10 O74 69.3(2) . .
O79 La10 O74 69.0(2) . .
O73 La10 O74 52.1(3) . .
O66 La10 O74 131.9(2) . .
O78 La10 O74 74.7(3) . .
O77 La10 O74 100.8(3) . .
O67 La10 O74 147.3(3) . .
O64 La10 C98 82.0(3) . .
O68 La10 C98 95.0(3) . .
O79 La10 C98 77.0(3) . .
O73 La10 C98 159.3(3) . .
O66 La10 C98 27.3(3) . .
O78 La10 C98 99.1(3) . .
O77 La10 C98 101.5(4) . .
O67 La10 C98 26.3(3) . .
O74 La10 C98 145.5(3) . .
O64 La10 C102 109.2(3) . .
O68 La10 C102 158.5(3) . .
O79 La10 C102 95.6(3) . .
O73 La10 C102 90.2(3) . .
O66 La10 C102 126.2(3) . .
O78 La10 C102 27.0(3) . .
O77 La10 C102 25.6(3) . .
O67 La10 C102 73.0(3) . .
O74 La10 C102 90.1(3) . .
C98 La10 C102 98.9(4) . .
O64 La10 C100 102.4(4) . .
O68 La10 C100 74.8(3) . .
O79 La10 C100 94.8(3) . .
O73 La10 C100 26.2(3) . .
O66 La10 C100 143.5(3) . .
O78 La10 C100 85.1(3) . .
O77 La10 C100 89.3(4) . .
O67 La10 C100 162.4(4) . .
O74 La10 C100 25.9(3) . .
C98 La10 C100 168.7(4) . .
C102 La10 C100 89.6(4) . .
O87 La11 O97 90.1(3) . .
O87 La11 O105 148.2(3) . .
O97 La11 O105 71.1(2) . .
O87 La11 O100 135.6(3) . .
O97 La11 O100 134.1(3) . .
O105 La11 O100 68.9(2) . .
O87 La11 O94 83.4(3) . .
O97 La11 O94 121.4(3) . .
O105 La11 O94 84.9(3) . .
O100 La11 O94 76.5(3) . .
O87 La11 O95 74.8(3) . .
O97 La11 O95 69.0(2) . .
O105 La11 O95 74.6(2) . .
O100 La11 O95 119.2(2) . .
O94 La11 O95 53.0(2) . .
O87 La11 O96 85.3(3) . .
O97 La11 O96 159.5(3) . .
O105 La11 O96 120.8(2) . .
O100 La11 O96 52.1(2) . .
O94 La11 O96 78.0(3) . .
O95 La11 O96 128.3(3) . .
O87 La11 O98 80.2(3) . .
O97 La11 O98 81.2(3) . .
O105 La11 O98 120.2(3) . .
O100 La11 O98 100.0(3) . .
O94 La11 O98 152.1(3) . .
O95 La11 O98 140.6(3) . .
O96 La11 O98 78.3(3) . .
O87 La11 O99 130.4(3) . .
O97 La11 O99 70.5(3) . .
O105 La11 O99 68.1(2) . .
O100 La11 O99 74.3(3) . .
O94 La11 O99 145.8(2) . .
O95 La11 O99 131.6(2) . .
O96 La11 O99 97.5(3) . .
O98 La11 O99 52.7(3) . .
O87 La11 C122 79.7(3) . .
O97 La11 C122 95.0(3) . .
O105 La11 C122 76.8(3) . .
O100 La11 C122 97.1(3) . .
O94 La11 C122 26.5(3) . .
O95 La11 C122 26.6(3) . .
O96 La11 C122 103.8(3) . .
O98 La11 C122 159.5(3) . .
O99 La11 C122 144.7(3) . .
O87 La11 C126 110.0(3) . .
O97 La11 C126 157.3(3) . .
O105 La11 C126 94.6(3) . .
O100 La11 C126 26.1(3) . .
O94 La11 C126 73.0(3) . .
O95 La11 C126 125.3(3) . .
O96 La11 C126 26.2(3) . .
O98 La11 C126 91.6(3) . .
O99 La11 C126 88.0(3) . .
C122 La11 C126 98.8(4) . .
O87 La11 C124 104.9(3) . .
O97 La11 C124 74.7(3) . .
O105 La11 C124 94.9(3) . .
O100 La11 C124 86.9(3) . .
O94 La11 C124 162.4(3) . .
O95 La11 C124 143.8(3) . .
O96 La11 C124 87.1(3) . .
O98 La11 C124 25.7(3) . .
O99 La11 C124 27.0(3) . .
C122 La11 C124 168.6(4) . .
C126 La11 C124 89.5(4) . .
O114 La12 O106 116.8(3) . .
O114 La12 O112 74.5(3) . .
O106 La12 O112 72.6(3) . .
O114 La12 O107 148.9(3) . .
O106 La12 O107 75.7(3) . .
O112 La12 O107 135.7(3) . .
O114 La12 O100 80.2(3) . .
O106 La12 O100 153.2(3) . .
O112 La12 O100 94.3(3) . .
O107 La12 O100 100.7(3) . .
O114 La12 O105 136.0(3) . .
O106 La12 O105 83.5(2) . .
O112 La12 O105 75.8(3) . .
O107 La12 O105 70.6(3) . .
O100 La12 O105 70.5(2) . .
O114 La12 O20 73.1(3) . .
O106 La12 O20 70.6(3) . .
O112 La12 O20 110.7(3) . .
O107 La12 O20 86.2(3) . .
O100 La12 O20 136.2(3) . .
O105 La12 O20 148.9(2) . .
O114 La12 O19 77.2(3) . .
O106 La12 O19 126.0(3) . .
O112 La12 O19 151.3(3) . .
O107 La12 O19 73.0(3) . .
O100 La12 O19 76.1(3) . .
O105 La12 O19 123.8(2) . .
O20 La12 O19 64.6(2) . .
O114 La12 La21 96.73(18) . .
O106 La12 La21 34.82(19) . .
O112 La12 La21 37.79(18) . .
O107 La12 La21 106.10(19) . .
O100 La12 La21 128.64(19) . .
O105 La12 La21 78.26(17) . .
O20 La12 La21 89.13(18) . .
O19 La12 La21 153.73(17) . .
O114 La12 La14 90.68(18) . .
O106 La12 La14 35.91(18) . .
O112 La12 La14 86.74(18) . .
O107 La12 La14 85.22(18) . .
O100 La12 La14 170.16(18) . .
O105 La12 La14 119.19(17) . .
O20 La12 La14 35.64(18) . .
O19 La12 La14 98.43(17) . .
La21 La12 La14 55.74(2) . .
O114 La12 La11 110.97(19) . .
O106 La12 La11 118.55(18) . .
O112 La12 La11 85.93(18) . .
O107 La12 La11 82.94(18) . .
O100 La12 La11 35.48(18) . .
O105 La12 La11 35.08(17) . .
O20 La12 La11 163.21(18) . .
O19 La12 La11 99.83(17) . .
La21 La12 La11 106.15(3) . .
La14 La12 La11 154.25(2) . .
O114 La12 La18 164.27(18) . .
O106 La12 La18 77.10(18) . .
O112 La12 La18 104.88(18) . .
O107 La12 La18 37.28(18) . .
O100 La12 La18 84.20(18) . .
O105 La12 La18 33.37(17) . .
O20 La12 La18 120.59(18) . .
O19 La12 La18 101.02(17) . .
La21 La12 La18 91.44(3) . .
La14 La12 La18 105.02(2) . .
La11 La12 La18 53.602(19) . .
O39 La13 O37 76.6(3) . .
O39 La13 O22 145.6(3) . .
O37 La13 O22 136.9(3) . .
O39 La13 O24 77.7(3) . .
O37 La13 O24 91.0(3) . .
O22 La13 O24 104.3(3) . .
O39 La13 O28 118.9(3) . .
O37 La13 O28 72.2(3) . .
O22 La13 O28 75.7(3) . .
O24 La13 O28 151.1(3) . .
O39 La13 O2 73.3(3) . .
O37 La13 O2 111.1(2) . .
O22 La13 O2 84.2(3) . .
O24 La13 O2 137.6(3) . .
O28 La13 O2 71.3(2) . .
O39 La13 O23 138.5(3) . .
O37 La13 O23 75.9(2) . .
O22 La13 O23 71.1(3) . .
O24 La13 O23 72.3(3) . .
O28 La13 O23 80.7(2) . .
O2 La13 O23 146.5(3) . .
O39 La13 O1 72.6(3) . .
O37 La13 O1 148.6(3) . .
O22 La13 O1 74.5(3) . .
O24 La13 O1 76.8(3) . .
O28 La13 O1 129.0(3) . .
O2 La13 O1 65.4(2) . .
O23 La13 O1 125.5(3) . .
O39 La13 La5 98.7(2) . .
O37 La13 La5 37.46(18) . .
O22 La13 La5 107.0(2) . .
O24 La13 La5 125.4(2) . .
O28 La13 La5 34.77(18) . .
O2 La13 La5 89.46(18) . .
O23 La13 La5 77.03(17) . .
O1 La13 La5 154.68(18) . .
O39 La13 La4 93.19(19) . .
O37 La13 La4 86.62(17) . .
O22 La13 La4 83.3(2) . .
O24 La13 La4 170.9(2) . .
O28 La13 La4 35.16(17) . .
O2 La13 La4 36.93(18) . .
O23 La13 La4 115.50(18) . .
O1 La13 La4 100.77(18) . .
La5 La13 La4 55.221(14) . .
O39 La13 La21 111.26(19) . 3_565
O37 La13 La21 84.91(17) . 3_565
O22 La13 La21 84.38(19) . 3_565
O24 La13 La21 36.7(2) . 3_565
O28 La13 La21 116.44(17) . 3_565
O2 La13 La21 163.95(18) . 3_565
O23 La13 La21 35.86(18) . 3_565
O1 La13 La21 100.68(17) . 3_565
La5 La13 La21 104.620(19) . 3_565
La4 La13 La21 151.36(2) . 3_565
O39 La13 La14 163.92(19) . 3_565
O37 La13 La14 107.12(17) . 3_565
O22 La13 La14 36.57(18) . 3_565
O24 La13 La14 86.5(2) . 3_565
O28 La13 La14 76.72(18) . 3_565
O2 La13 La14 118.12(19) . 3_565
O23 La13 La14 34.61(18) . 3_565
O1 La13 La14 101.0(2) . 3_565
La5 La13 La14 92.95(2) . 3_565
La4 La13 La14 102.59(3) . 3_565
La21 La13 La14 54.56(3) 3_565 3_565
O20 La14 O21 71.4(3) . .
O20 La14 O110 138.7(3) . .
O21 La14 O110 136.3(3) . .
O20 La14 O106 69.8(2) . .
O21 La14 O106 135.8(3) . .
O110 La14 O106 70.8(3) . .
O20 La14 O23 85.7(3) . 3_565
O21 La14 O23 85.9(3) . 3_565
O110 La14 O23 70.4(3) . 3_565
O106 La14 O23 71.1(2) . 3_565
O20 La14 O116 101.2(3) . .
O21 La14 O116 133.8(4) . .
O110 La14 O116 79.5(4) . .
O106 La14 O116 74.6(3) . .
O23 La14 O116 140.0(3) 3_565 .
O20 La14 O115 142.1(3) . .
O21 La14 O115 81.8(3) . .
O110 La14 O115 78.9(3) . .
O106 La14 O115 142.3(3) . .
O23 La14 O115 119.2(3) 3_565 .
O116 La14 O115 78.3(3) . .
O20 La14 O117 74.5(3) . .
O21 La14 O117 75.0(4) . .
O110 La14 O117 133.7(4) . .
O106 La14 O117 113.1(4) . .
O23 La14 O117 156.0(4) 3_565 .
O116 La14 O117 59.4(4) . .
O115 La14 O117 73.0(4) . .
O20 La14 O22 134.1(3) . 3_565
O21 La14 O22 70.2(3) . 3_565
O110 La14 O22 66.9(3) . 3_565
O106 La14 O22 128.1(3) . 3_565
O23 La14 O22 67.4(3) 3_565 3_565
O116 La14 O22 123.6(3) . 3_565
O115 La14 O22 52.4(3) . 3_565
O117 La14 O22 117.6(4) . 3_565
O20 La14 C136 88.5(5) . .
O21 La14 C136 105.6(6) . .
O110 La14 C136 105.8(6) . .
O106 La14 C136 93.7(5) . .
O23 La14 C136 164.8(5) 3_565 .
O116 La14 C136 28.5(5) . .
O115 La14 C136 73.2(4) . .
O117 La14 C136 30.9(5) . .
O22 La14 C136 125.5(4) 3_565 .
O20 La14 C138 145.7(3) . .
O21 La14 C138 74.3(3) . .
O110 La14 C138 71.1(3) . .
O106 La14 C138 141.8(3) . .
O23 La14 C138 93.2(3) 3_565 .
O116 La14 C138 101.4(3) . .
O115 La14 C138 26.3(3) . .
O117 La14 C138 95.5(4) . .
O22 La14 C138 26.0(3) 3_565 .
C136 La14 C138 99.5(5) . .
O20 La14 La21 95.72(18) . .
O21 La14 La21 127.1(2) . .
O110 La14 La21 44.5(2) . .
O106 La14 La21 40.16(18) . .
O23 La14 La21 41.34(18) 3_565 .
O116 La14 La21 98.6(3) . .
O115 La14 La21 122.0(2) . .
O117 La14 La21 152.3(3) . .
O22 La14 La21 88.0(2) 3_565 .
C136 La14 La21 125.7(5) . .
C138 La14 La21 106.0(3) . .
O6 La15 O49 135.8(3) . .
O6 La15 O43 134.9(3) . .
O49 La15 O43 75.4(4) . .
O6 La15 O45 88.5(3) . .
O49 La15 O45 70.4(3) . .
O43 La15 O45 136.6(3) . .
O6 La15 O5 71.7(3) . .
O49 La15 O5 138.6(3) . .
O43 La15 O5 107.4(3) . .
O45 La15 O5 82.8(3) . .
O6 La15 O40 137.1(3) . .
O49 La15 O40 72.4(3) . .
O43 La15 O40 74.4(3) . .
O45 La15 O40 70.3(2) . .
O5 La15 O40 69.0(2) . .
O6 La15 O44 82.6(3) . .
O49 La15 O44 128.1(3) . .
O43 La15 O44 54.8(4) . .
O45 La15 O44 159.2(3) . .
O5 La15 O44 76.5(3) . .
O40 La15 O44 104.0(3) . .
O6 La15 O46 78.0(3) . .
O49 La15 O46 80.1(3) . .
O43 La15 O46 77.9(3) . .
O45 La15 O46 120.4(3) . .
O5 La15 O46 141.3(3) . .
O40 La15 O46 144.9(3) . .
O44 La15 O46 76.2(3) . .
O6 La15 O47 69.0(3) . .
O49 La15 O47 67.2(3) . .
O43 La15 O47 120.7(3) . .
O45 La15 O47 68.6(3) . .
O5 La15 O47 131.2(3) . .
O40 La15 O47 129.6(3) . .
O44 La15 O47 124.4(3) . .
O46 La15 O47 52.2(3) . .
O6 La15 C72 109.7(5) . .
O49 La15 C72 101.4(5) . .
O43 La15 C72 26.8(4) . .
O45 La15 C72 158.5(4) . .
O5 La15 C72 92.1(4) . .
O40 La15 C72 88.4(4) . .
O44 La15 C72 28.1(4) . .
O46 La15 C72 75.9(4) . .
O47 La15 C72 127.7(4) . .
O6 La15 C82 71.2(4) . .
O49 La15 C82 72.7(4) . .
O43 La15 C82 99.4(4) . .
O45 La15 C82 95.3(3) . .
O5 La15 C82 142.8(4) . .
O40 La15 C82 144.9(4) . .
O44 La15 C82 99.6(4) . .
O46 La15 C82 25.4(3) . .
O47 La15 C82 26.8(3) . .
C72 La15 C82 101.2(4) . .
O6 La15 La20 130.1(2) . .
O49 La15 La20 44.5(2) . .
O43 La15 La20 95.0(3) . .
O45 La15 La20 41.59(18) . .
O5 La15 La20 94.82(18) . .
O40 La15 La20 40.41(19) . .
O44 La15 La20 142.2(3) . .
O46 La15 La20 123.4(3) . .
O47 La15 La20 89.2(2) . .
C72 La15 La20 118.8(4) . .
C82 La15 La20 108.3(3) . .
O65 La16 O58 77.0(3) . .
O65 La16 O47 146.4(3) . .
O58 La16 O47 135.9(3) . .
O65 La16 O51 77.8(3) . .
O58 La16 O51 93.1(3) . .
O47 La16 O51 102.2(3) . .
O65 La16 O52 119.7(3) . .
O58 La16 O52 71.7(3) . .
O47 La16 O52 75.8(3) . .
O51 La16 O52 151.6(3) . .
O65 La16 O8 74.1(3) . .
O58 La16 O8 109.9(3) . .
O47 La16 O8 85.5(3) . .
O51 La16 O8 138.1(3) . .
O52 La16 O8 70.3(3) . .
O65 La16 O45 136.6(3) . .
O58 La16 O45 75.1(3) . .
O47 La16 O45 71.4(2) . .
O51 La16 O45 71.2(3) . .
O52 La16 O45 81.6(3) . .
O8 La16 O45 147.3(3) . .
O65 La16 O7 74.5(3) . .
O58 La16 O7 151.2(3) . .
O47 La16 O7 72.8(3) . .
O51 La16 O7 77.8(3) . .
O52 La16 O7 126.6(3) . .
O8 La16 O7 65.1(3) . .
O45 La16 O7 125.3(3) . .
O65 La16 La8 99.4(2) . .
O58 La16 La8 36.90(18) . .
O47 La16 La8 106.6(2) . .
O51 La16 La8 126.60(19) . .
O52 La16 La8 34.83(17) . .
O8 La16 La8 88.6(2) . .
O45 La16 La8 76.85(18) . .
O7 La16 La8 153.8(2) . .
O65 La16 La19 92.8(2) . .
O58 La16 La19 85.32(18) . .
O47 La16 La19 85.3(2) . .
O51 La16 La19 170.6(2) . .
O52 La16 La19 35.72(19) . .
O8 La16 La19 35.7(2) . .
O45 La16 La19 117.19(18) . .
O7 La16 La19 99.3(2) . .
La8 La16 La19 55.05(2) . .
O65 La16 La20 110.1(2) . .
O58 La16 La20 84.98(18) . .
O47 La16 La20 83.84(19) . .
O51 La16 La20 36.14(19) . .
O52 La16 La20 116.67(19) . .
O8 La16 La20 165.13(19) . .
O45 La16 La20 35.14(18) . .
O7 La16 La20 101.7(2) . .
La8 La16 La20 104.35(2) . .
La19 La16 La20 152.33(3) . .
O65 La16 La15 162.6(2) . .
O58 La16 La15 106.00(19) . .
O47 La16 La15 36.71(19) . .
O51 La16 La15 84.9(2) . .
O52 La16 La15 76.91(19) . .
O8 La16 La15 119.3(2) . .
O45 La16 La15 34.66(16) . .
O7 La16 La15 100.3(2) . .
La8 La16 La15 92.29(2) . .
La19 La16 La15 104.48(3) . .
La20 La16 La15 54.02(2) . .
O91 La17 O15 90.0(3) . .
O91 La17 O81 68.5(3) . .
O15 La17 O81 136.0(3) . .
O91 La17 O83 136.7(3) . .
O15 La17 O83 133.3(3) . .
O81 La17 O83 76.1(3) . .
O91 La17 O90 71.5(2) . .
O15 La17 O90 138.0(3) . .
O81 La17 O90 72.2(3) . .
O83 La17 O90 74.6(3) . .
O91 La17 O14 83.1(2) . .
O15 La17 O14 71.2(3) . .
O81 La17 O14 137.9(3) . .
O83 La17 O14 109.3(3) . .
O90 La17 O14 69.5(3) . .
O91 La17 O82 158.4(3) . .
O15 La17 O82 82.6(3) . .
O81 La17 O82 129.6(3) . .
O83 La17 O82 54.5(3) . .
O90 La17 O82 100.9(3) . .
O14 La17 O82 75.3(3) . .
O91 La17 O93 120.8(3) . .
O15 La17 O93 78.4(3) . .
O81 La17 O93 80.8(3) . .
O83 La17 O93 75.4(3) . .
O90 La17 O93 143.5(3) . .
O14 La17 O93 141.3(3) . .
O82 La17 O93 77.7(3) . .
O91 La17 O92 69.3(2) . .
O15 La17 O92 69.3(3) . .
O81 La17 O92 67.3(3) . .
O83 La17 O92 118.7(3) . .
O90 La17 O92 131.3(3) . .
O14 La17 O92 131.0(3) . .
O82 La17 O92 125.6(3) . .
O93 La17 O92 52.2(3) . .
O91 La17 C114 156.3(3) . .
O15 La17 C114 110.2(3) . .
O81 La17 C114 102.1(3) . .
O83 La17 C114 26.2(3) . .
O90 La17 C114 85.1(3) . .
O14 La17 C114 91.6(3) . .
O82 La17 C114 28.5(3) . .
O93 La17 C114 76.9(3) . .
O92 La17 C114 128.7(3) . .
O91 La17 C120 95.4(3) . .
O15 La17 C120 71.6(3) . .
O81 La17 C120 72.9(3) . .
O83 La17 C120 97.3(3) . .
O90 La17 C120 145.1(3) . .
O14 La17 C120 142.7(3) . .
O82 La17 C120 101.4(3) . .
O93 La17 C120 25.8(3) . .
O92 La17 C120 26.4(3) . .
C114 La17 C120 102.5(4) . .
O91 La17 La3 42.43(18) . .
O15 La17 La3 132.3(2) . .
O81 La17 La3 43.09(19) . .
O83 La17 La3 94.4(2) . .
O90 La17 La3 40.50(17) . .
O14 La17 La3 95.09(19) . .
O82 La17 La3 139.3(2) . .
O93 La17 La3 123.3(2) . .
O92 La17 La3 90.77(19) . .
C114 La17 La3 115.8(3) . .
C120 La17 La3 108.8(3) . .
O18 La18 O17 72.2(3) . .
O18 La18 O99 136.9(3) . .
O17 La18 O99 139.0(3) . .
O18 La18 O105 88.3(3) . .
O17 La18 O105 85.5(2) . .
O99 La18 O105 70.7(3) . .
O18 La18 O97 136.7(3) . .
O17 La18 O97 68.7(2) . .
O99 La18 O97 72.1(2) . .
O105 La18 O97 70.9(2) . .
O18 La18 O101 132.1(3) . .
O17 La18 O101 102.4(3) . .
O99 La18 O101 78.3(3) . .
O105 La18 O101 139.5(3) . .
O97 La18 O101 75.2(3) . .
O18 La18 O108 79.2(3) . .
O17 La18 O108 141.7(3) . .
O99 La18 O108 79.1(3) . .
O105 La18 O108 118.9(2) . .
O97 La18 O108 144.1(3) . .
O101 La18 O108 78.6(3) . .
O18 La18 O102 79.3(3) . .
O17 La18 O102 76.1(3) . .
O99 La18 O102 128.5(3) . .
O105 La18 O102 160.2(3) . .
O97 La18 O102 108.0(3) . .
O101 La18 O102 53.9(3) . .
O108 La18 O102 74.1(3) . .
O18 La18 O107 70.0(3) . .
O17 La18 O107 133.5(2) . .
O99 La18 O107 67.2(2) . .
O105 La18 O107 67.6(2) . .
O97 La18 O107 129.0(2) . .
O101 La18 O107 122.9(3) . .
O108 La18 O107 51.9(2) . .
O102 La18 O107 121.1(3) . .
O18 La18 C132 105.6(4) . .
O17 La18 C132 91.1(4) . .
O99 La18 C132 102.6(4) . .
O105 La18 C132 163.9(4) . .
O97 La18 C132 93.2(4) . .
O101 La18 C132 26.8(4) . .
O108 La18 C132 72.5(4) . .
O102 La18 C132 27.3(4) . .
O107 La18 C132 124.3(4) . .
O18 La18 C134 72.2(3) . .
O17 La18 C134 144.4(3) . .
O99 La18 C134 71.8(3) . .
O105 La18 C134 93.2(3) . .
O97 La18 C134 143.7(3) . .
O101 La18 C134 101.5(3) . .
O108 La18 C134 26.1(3) . .
O102 La18 C134 97.7(4) . .
O107 La18 C134 25.8(3) . .
C132 La18 C134 98.6(5) . .
O18 La18 La11 130.3(2) . .
O17 La18 La11 96.07(18) . .
O99 La18 La11 44.27(19) . .
O105 La18 La11 42.10(16) . .
O97 La18 La11 40.51(16) . .
O101 La18 La11 97.4(2) . .
O108 La18 La11 121.95(19) . .
O102 La18 La11 146.1(2) . .
O107 La18 La11 88.49(18) . .
C132 La18 La11 123.1(4) . .
C134 La18 La11 106.6(3) . .
O60 La19 O9 137.0(3) . .
O60 La19 O53 70.0(3) . .
O9 La19 O53 87.1(3) . .
O60 La19 O55 77.3(3) . .
O9 La19 O55 134.4(3) . .
O53 La19 O55 138.5(3) . .
O60 La19 O8 138.8(3) . .
O9 La19 O8 70.8(3) . .
O53 La19 O8 85.6(3) . .
O55 La19 O8 103.8(3) . .
O60 La19 O52 71.3(3) . .
O9 La19 O52 135.9(3) . .
O53 La19 O52 71.4(2) . .
O55 La19 O52 74.4(3) . .
O8 La19 O52 69.6(3) . .
O60 La19 O54 128.9(4) . .
O9 La19 O54 81.0(4) . .
O53 La19 O54 160.1(4) . .
O55 La19 O54 54.6(4) . .
O8 La19 O54 75.5(3) . .
O52 La19 O54 106.7(3) . .
O60 La19 O62 80.5(3) . .
O9 La19 O62 80.0(3) . .
O53 La19 O62 119.2(3) . .
O55 La19 O62 78.3(3) . .
O8 La19 O62 140.7(3) . .
O52 La19 O62 144.2(3) . .
O54 La19 O62 74.5(4) . .
O60 La19 O63 67.6(3) . .
O9 La19 O63 70.1(3) . .
O53 La19 O63 67.9(2) . .
O55 La19 O63 121.8(3) . .
O8 La19 O63 133.2(3) . .
O52 La19 O63 129.5(2) . .
O54 La19 O63 121.7(3) . .
O62 La19 O63 51.8(3) . .
O60 La19 C86 101.8(5) . .
O9 La19 C86 108.7(5) . .
O53 La19 C86 162.0(5) . .
O55 La19 C86 26.2(5) . .
O8 La19 C86 91.3(5) . .
O52 La19 C86 90.9(5) . .
O54 La19 C86 28.5(5) . .
O62 La19 C86 73.5(4) . .
O63 La19 C86 125.0(4) . .
O60 La19 C96 72.7(3) . .
O9 La19 C96 73.4(4) . .
O53 La19 C96 94.5(3) . .
O55 La19 C96 99.7(4) . .
O8 La19 C96 144.1(3) . .
O52 La19 C96 144.0(3) . .
O54 La19 C96 97.3(4) . .
O62 La19 C96 25.0(3) . .
O63 La19 C96 26.8(3) . .
C86 La19 C96 98.4(5) . .
O60 La19 La8 44.4(2) . .
O9 La19 La8 128.1(2) . .
O53 La19 La8 41.21(17) . .
O55 La19 La8 97.3(3) . .
O8 La19 La8 95.67(19) . .
O52 La19 La8 40.68(17) . .
O54 La19 La8 145.6(3) . .
O62 La19 La8 123.3(2) . .
O63 La19 La8 88.83(18) . .
C86 La19 La8 121.9(5) . .
C96 La19 La8 107.8(3) . .
O38 La20 O40 86.4(3) . .
O38 La20 O45 147.6(3) . .
O40 La20 O45 71.5(3) . .
O38 La20 O42 86.0(3) . .
O40 La20 O42 121.3(3) . .
O45 La20 O42 85.7(3) . .
O38 La20 O41 73.6(3) . .
O40 La20 O41 69.0(3) . .
O45 La20 O41 76.4(2) . .
O42 La20 O41 53.1(3) . .
O38 La20 O51 138.8(3) . .
O40 La20 O51 133.8(3) . .
O45 La20 O51 69.7(3) . .
O42 La20 O51 79.6(3) . .
O41 La20 O51 123.0(3) . .
O38 La20 O50 86.5(3) . .
O40 La20 O50 160.3(3) . .
O45 La20 O50 121.7(3) . .
O42 La20 O50 76.5(3) . .
O41 La20 O50 126.1(3) . .
O51 La20 O50 52.7(3) . .
O38 La20 O48 77.9(3) . .
O40 La20 O48 82.4(3) . .
O45 La20 O48 120.5(3) . .
O42 La20 O48 150.7(3) . .
O41 La20 O48 140.4(3) . .
O51 La20 O48 96.5(3) . .
O50 La20 O48 78.1(3) . .
O38 La20 O49 127.2(3) . .
O40 La20 O49 71.0(3) . .
O45 La20 O49 68.2(3) . .
O42 La20 O49 146.5(3) . .
O41 La20 O49 132.9(3) . .
O51 La20 O49 72.1(3) . .
O50 La20 O49 99.1(3) . .
O48 La20 O49 52.8(3) . .
O38 La20 C84 112.0(4) . .
O40 La20 C84 157.2(4) . .
O45 La20 C84 95.9(4) . .
O42 La20 C84 75.0(4) . .
O41 La20 C84 127.7(4) . .
O51 La20 C84 26.9(3) . .
O50 La20 C84 25.9(4) . .
O48 La20 C84 88.4(4) . .
O49 La20 C84 86.9(4) . .
O38 La20 C78 79.8(3) . .
O40 La20 C78 95.6(3) . .
O45 La20 C78 79.1(3) . .
O42 La20 C78 25.9(3) . .
O41 La20 C78 27.2(3) . .
O51 La20 C78 100.6(3) . .
O50 La20 C78 101.3(4) . .
O48 La20 C78 157.8(3) . .
O49 La20 C78 147.1(3) . .
C84 La20 C78 100.6(4) . .
O38 La20 C76 102.8(4) . .
O40 La20 C76 76.1(3) . .
O45 La20 C76 94.7(4) . .
O42 La20 C76 161.4(4) . .
O41 La20 C76 145.0(4) . .
O51 La20 C76 83.1(4) . .
O50 La20 C76 87.6(4) . .
O48 La20 C76 26.2(3) . .
O49 La20 C76 26.6(3) . .
C84 La20 C76 86.5(4) . .
C78 La20 C76 170.9(4) . .
O104 La21 O106 88.2(3) . .
O104 La21 O23 149.5(3) . 3_565
O106 La21 O23 72.4(2) . 3_565
O104 La21 O113 87.0(3) . .
O106 La21 O113 121.0(3) . .
O23 La21 O113 83.6(3) 3_565 .
O104 La21 O24 135.7(3) . 3_565
O106 La21 O24 135.0(3) . 3_565
O23 La21 O24 70.4(3) 3_565 3_565
O113 La21 O24 78.8(3) . 3_565
O104 La21 O112 74.7(3) . .
O106 La21 O112 69.6(2) . .
O23 La21 O112 76.6(2) 3_565 .
O113 La21 O112 52.5(3) . .
O24 La21 O112 123.3(3) 3_565 .
O104 La21 O111 82.5(3) . .
O106 La21 O111 161.0(3) . .
O23 La21 O111 122.3(3) 3_565 .
O113 La21 O111 75.1(4) . .
O24 La21 O111 53.3(3) 3_565 .
O112 La21 O111 122.9(3) . .
O104 La21 O109 76.9(3) . .
O106 La21 O109 81.5(3) . .
O23 La21 O109 121.3(3) 3_565 .
O113 La21 O109 152.2(3) . .
O24 La21 O109 97.0(3) 3_565 .
O112 La21 O109 139.7(3) . .
O111 La21 O109 80.3(4) . .
O104 La21 O110 126.8(3) . .
O106 La21 O110 69.4(3) . .
O23 La21 O110 68.5(3) 3_565 .
O113 La21 O110 146.1(3) . .
O24 La21 O110 74.0(3) 3_565 .
O112 La21 O110 132.2(3) . .
O111 La21 O110 103.3(3) . .
O109 La21 O110 53.1(3) . .
O104 La21 C64 108.7(4) . 3_565
O106 La21 C64 159.4(4) . 3_565
O23 La21 C64 96.1(3) 3_565 3_565
O113 La21 C64 73.0(4) . 3_565
O24 La21 C64 27.0(3) 3_565 3_565
O112 La21 C64 125.3(4) . 3_565
O111 La21 C64 26.5(3) . 3_565
O109 La21 C64 90.7(4) . 3_565
O110 La21 C64 90.6(4) . 3_565
O104 La21 C140 102.1(4) . .
O106 La21 C140 73.3(4) . .
O23 La21 C140 94.7(4) 3_565 .
O113 La21 C140 163.7(4) . .
O24 La21 C140 85.4(4) 3_565 .
O112 La21 C140 142.8(4) . .
O111 La21 C140 92.5(4) . .
O109 La21 C140 26.7(3) . .
O110 La21 C140 26.3(3) . .
C64 La21 C140 91.2(4) 3_565 .
O104 La21 C130 82.0(3) . .
O106 La21 C130 96.1(3) . .
O23 La21 C130 77.2(3) 3_565 .
O113 La21 C130 25.1(3) . .
O24 La21 C130 99.4(3) 3_565 .
O112 La21 C130 27.5(3) . .
O111 La21 C130 98.9(4) . .
O109 La21 C130 158.8(3) . .
O110 La21 C130 145.4(3) . .
C64 La21 C130 97.9(4) 3_565 .
C140 La21 C130 168.4(4) . .
C2 O1 C1 116.4(10) . .
C2 O1 La13 114.6(8) . .
C1 O1 La13 125.3(7) . .
C7 O2 La13 117.1(7) . .
C7 O2 La4 135.0(7) . .
La13 O2 La4 107.2(3) . .
C8 O3 La4 137.9(9) . .
C10 O4 C9 117.3(10) . .
C10 O4 La6 115.0(7) . .
C9 O4 La6 126.7(7) . .
C15 O5 La15 133.5(7) . .
C15 O5 La6 117.8(7) . .
La15 O5 La6 108.3(3) . .
C16 O6 La15 135.3(9) . .
C18 O7 C17 116.4(12) . .
C18 O7 La16 116.3(8) . .
C17 O7 La16 126.7(9) . .
C23 O8 La19 133.5(8) . .
C23 O8 La16 117.9(8) . .
La19 O8 La16 108.5(3) . .
C24 O9 La19 135.2(10) . .
C26 O10 C25 116.3(10) . .
C26 O10 La9 117.1(7) . .
C25 O10 La9 126.2(7) . .
C31 O11 La9 119.4(7) . .
C31 O11 La1 132.5(7) . .
La9 O11 La1 107.9(3) . .
C32 O12 La1 136.0(8) . .
C34 O13 C33 120.0(10) . .
C34 O13 La2 116.5(7) . .
C33 O13 La2 123.1(7) . .
C39 O14 La17 133.0(7) . .
C39 O14 La2 118.8(7) . .
La17 O14 La2 107.8(3) . .
C40 O15 La17 130.5(9) . .
C42 O16 C41 115.5(9) . .
C42 O16 La7 118.6(7) . .
C41 O16 La7 123.5(7) . .
C47 O17 La18 131.2(7) . .
C47 O17 La7 119.7(7) . .
La18 O17 La7 109.1(3) . .
C48 O18 La18 134.4(8) . .
C50 O19 C49 116.1(9) . .
C50 O19 La12 116.0(7) . .
C49 O19 La12 127.7(7) . .
C55 O20 La14 133.9(7) . .
C55 O20 La12 117.8(7) . .
La14 O20 La12 108.1(3) . .
C56 O21 La14 132.8(8) . .
C138 O22 La13 155.9(8) 3_565 .
C138 O22 La14 91.5(7) 3_565 3_565
La13 O22 La14 110.2(3) . 3_565
La13 O23 La21 108.3(3) . 3_565
La13 O23 La14 111.2(3) . 3_565
La21 O23 La14 96.8(3) 3_565 3_565
La13 O23 H23A 113.1 . .
La21 O23 H23A 113.1 3_565 .
La14 O23 H23A 113.1 3_565 .
C64 O24 La13 154.3(9) . .
C64 O24 La21 93.5(8) . 3_565
La13 O24 La21 108.6(3) . 3_565
C58 O25 La5 138.8(8) . .
C62 O26 La4 90.9(9) . .
C62 O27 La4 90.8(9) . .
La5 O28 La13 110.3(3) . .
La5 O28 La4 98.6(3) . .
La13 O28 La4 110.4(3) . .
La5 O28 H28B 112.2 . .
La13 O28 H28B 112.2 . .
La4 O28 H28B 112.2 . .
C80 O29 La4 95.4(7) . .
C80 O30 La6 156.4(8) . .
C80 O30 La4 93.2(7) . .
La6 O30 La4 108.5(3) . .
La4 O31 La6 110.5(3) . .
La4 O31 La5 96.1(2) . .
La6 O31 La5 109.2(3) . .
La4 O31 H31A 113.3 . .
La6 O31 H31A 113.3 . .
La5 O31 H31A 113.3 . .
C60 O32 La4 132.4(7) . .
C60 O32 La5 93.3(7) . .
La4 O32 La5 94.7(3) . .
C60 O33 La5 95.8(7) . .
C66 O34 La6 155.4(7) . .
C66 O34 La5 94.2(6) . .
La6 O34 La5 109.5(3) . .
C66 O35 La5 92.6(7) . .
C68 O36 La5 94.8(7) . .
C68 O37 La13 154.5(7) . .
C68 O37 La5 92.4(7) . .
La13 O37 La5 107.4(3) . .
C70 O38 La20 139.8(7) . .
C70 O39 La13 150.6(8) . .
La6 O40 La20 111.5(3) . .
La6 O40 La15 111.0(3) . .
La20 O40 La15 97.9(3) . .
La6 O40 H40B 111.9 . .
La20 O40 H40B 111.9 . .
La15 O40 H40B 111.9 . .
C78 O41 La6 154.0(8) . .
C78 O41 La20 93.8(7) . .
La6 O41 La20 108.0(3) . .
C78 O42 La20 96.8(8) . .
C72 O43 La15 93.7(9) . .
C72 O44 La15 90.7(9) . .
La20 O45 La15 96.6(3) . .
La20 O45 La16 109.3(3) . .
La15 O45 La16 110.4(3) . .
La20 O45 H45B 113.1 . .
La15 O45 H45B 113.1 . .
La16 O45 H45B 113.1 . .
C82 O46 La15 95.6(8) . .
C82 O47 La16 157.1(9) . .
C82 O47 La15 92.0(8) . .
La16 O47 La15 109.6(3) . .
C76 O48 La20 95.1(9) . .
C76 O49 La15 133.0(9) . .
C76 O49 La20 92.8(8) . .
La15 O49 La20 94.1(3) . .
C84 O50 La20 91.8(10) . .
C84 O51 La16 157.4(10) . .
C84 O51 La20 91.0(9) . .
La16 O51 La20 109.6(3) . .
La8 O52 La16 110.3(3) . .
La8 O52 La19 97.7(3) . .
La16 O52 La19 109.3(3) . .
La8 O52 H52B 112.8 . .
La16 O52 H52B 112.8 . .
La19 O52 H52B 112.8 . .
La19 O53 La8 97.6(3) . .
La19 O53 La9 112.0(3) . .
La8 O53 La9 108.6(3) . .
La19 O53 H53B 112.5 . .
La8 O53 H53B 112.5 . .
La9 O53 H53B 112.5 . .
C86 O54 La19 89.4(11) . .
C86 O55 La19 94.3(12) . .
C94 O56 La9 155.3(8) . .
C94 O56 La8 93.5(8) . .
La9 O56 La8 108.7(3) . .
C94 O57 La8 92.6(8) . .
C92 O58 La16 155.6(8) . .
C92 O58 La8 91.8(7) . .
La16 O58 La8 108.5(3) . .
C92 O59 La8 94.2(7) . .
C88 O60 La19 136.3(9) . .
C88 O60 La8 90.9(8) . .
La19 O60 La8 94.9(3) . .
C88 O61 La8 97.0(9) . .
C96 O62 La19 98.0(8) . .
C96 O63 La9 155.3(9) . .
C96 O63 La19 93.3(8) . .
La9 O63 La19 109.7(3) . .
C90 O64 La10 139.1(9) . .
C90 O65 La16 148.9(9) . .
C98 O66 La9 151.6(8) . .
C98 O66 La10 92.9(7) . .
La9 O66 La10 108.4(3) . .
C98 O67 La10 92.7(8) . .
La9 O68 La10 111.5(3) . .
La9 O68 La1 109.2(3) . .
La10 O68 La1 98.6(3) . .
La9 O68 H68A 112.2 . .
La10 O68 H68A 112.2 . .
La1 O68 H68A 112.2 . .
C108 O69 La3 138.1(8) . .
C108 O70 La9 151.1(8) . .
C104 O71 La1 93.5(7) . .
C104 O72 La1 92.1(8) . .
C100 O73 La10 95.8(8) . .
C100 O74 La1 135.4(8) . .
C100 O74 La10 93.4(8) . .
La1 O74 La10 94.7(3) . .
C106 O75 La2 155.3(8) . .
C106 O75 La1 92.3(7) . .
La2 O75 La1 109.9(3) . .
C106 O76 La1 96.9(7) . .
C102 O77 La10 94.6(8) . .
C102 O78 La2 155.2(8) . .
C102 O78 La10 93.4(7) . .
La2 O78 La10 109.4(3) . .
La10 O79 La1 97.7(2) . .
La10 O79 La2 109.8(3) . .
La1 O79 La2 110.0(3) . .
La10 O79 H79D 112.8 . .
La1 O79 H79D 112.8 . .
La2 O79 H79D 112.8 . .
C118 O80 La3 92.6(8) . .
C118 O81 La17 127.1(8) . .
C118 O81 La3 94.1(8) . .
La17 O81 La3 95.4(3) . .
C114 O82 La17 89.8(7) . .
C114 O83 La17 93.3(8) . .
C110 O84 La2 154.7(8) . .
C110 O84 La3 93.9(7) . .
La2 O84 La3 107.0(3) . .
C110 O85 La3 95.8(7) . .
C112 O86 La2 145.1(8) . .
C112 O87 La11 141.8(8) . .
C116 O88 La3 94.8(8) . .
C116 O89 La7 155.2(9) . .
C116 O89 La3 94.2(8) . .
La7 O89 La3 109.9(3) . .
La2 O90 La3 111.2(3) . .
La2 O90 La17 110.8(3) . .
La3 O90 La17 98.0(3) . .
La2 O90 H90A 112.0 . .
La3 O90 H90A 112.0 . .
La17 O90 H90A 112.0 . .
La17 O91 La7 110.3(3) . .
La17 O91 La3 96.3(2) . .
La7 O91 La3 109.8(3) . .
La17 O91 H91D 113.1 . .
La7 O91 H91D 113.1 . .
La3 O91 H91D 113.1 . .
C120 O92 La7 155.7(8) . .
C120 O92 La17 93.5(7) . .
La7 O92 La17 108.6(3) . .
C120 O93 La17 96.2(8) . .
C122 O94 La11 94.6(7) . .
C122 O95 La7 154.7(8) . .
C122 O95 La11 93.7(8) . .
La7 O95 La11 108.0(3) . .
C126 O96 La11 94.5(7) . .
La7 O97 La11 111.5(3) . .
La7 O97 La18 111.0(3) . .
La11 O97 La18 98.1(3) . .
La7 O97 H97D 111.8 . .
La11 O97 H97D 111.8 . .
La18 O97 H97D 111.8 . .
C124 O98 La11 93.8(8) . .
C124 O99 La18 130.9(7) . .
C124 O99 La11 92.3(7) . .
La18 O99 La11 94.3(3) . .
C126 O100 La12 152.9(7) . .
C126 O100 La11 95.7(7) . .
La12 O100 La11 110.3(3) . .
C132 O101 La18 93.7(10) . .
C132 O102 La18 89.4(9) . .
C128 O103 La7 146.1(8) . .
C128 O104 La21 139.4(7) . .
La18 O105 La12 113.1(3) . .
La18 O105 La11 96.4(2) . .
La12 O105 La11 110.1(3) . .
La18 O105 H10P 112.1 . .
La12 O105 H10P 112.1 . .
La11 O105 H10P 112.1 . .
La12 O106 La21 110.8(3) . .
La12 O106 La14 109.6(3) . .
La21 O106 La14 98.6(3) . .
La12 O106 H10Q 112.4 . .
La21 O106 H10Q 112.4 . .
La14 O106 H10Q 112.4 . .
C134 O107 La12 158.6(8) . .
C134 O107 La18 91.8(7) . .
La12 O107 La18 108.6(3) . .
C134 O108 La18 95.7(8) . .
C140 O109 La21 94.0(8) . .
C140 O110 La14 131.7(9) . .
C140 O110 La21 91.6(9) . .
La14 O110 La21 93.9(3) . .
C64 O111 La21 93.2(9) 3_565 .
C130 O112 La12 152.7(7) . .
C130 O112 La21 94.2(7) . .
La12 O112 La21 106.9(3) . .
C130 O113 La21 98.4(8) . .
C58 O114 La12 152.7(8) 3_565 .
C138 O115 La14 94.6(7) . .
C136 O116 La14 84.2(12) . .
C136 O117 La14 80.0(11) . .
C74 O118 La6 150.4(7) . .
C74 O119 La8 139.3(7) . .
O1 C1 H1A 109.5 . .
O1 C1 H1B 109.5 . .
H1A C1 H1B 109.5 . .
O1 C1 H1C 109.5 . .
H1A C1 H1C 109.5 . .
H1B C1 H1C 109.5 . .
C3 C2 O1 124.5(14) . .
C3 C2 C7 123.7(14) . .
O1 C2 C7 111.7(11) . .
C2 C3 C4 122.9(15) . .
C2 C3 H3A 118.5 . .
C4 C3 H3A 118.5 . .
C3 C4 C5 115.2(14) . .
C3 C4 H4A 122.4 . .
C5 C4 H4A 122.4 . .
C6 C5 C4 120.0(14) . .
C6 C5 H5A 120.0 . .
C4 C5 H5A 120.0 . .
C7 C6 C5 123.7(14) . .
C7 C6 C8 123.2(12) . .
C5 C6 C8 113.0(12) . .
O2 C7 C6 124.8(13) . .
O2 C7 C2 120.7(12) . .
C6 C7 C2 114.5(13) . .
O3 C8 C6 126.6(13) . .
O3 C8 H8A 116.7 . .
C6 C8 H8A 116.7 . .
O4 C9 H9A 109.5 . .
O4 C9 H9B 109.5 . .
H9A C9 H9B 109.5 . .
O4 C9 H9C 109.5 . .
H9A C9 H9C 109.5 . .
H9B C9 H9C 109.5 . .
C11 C10 C15 122.9(12) . .
C11 C10 O4 122.0(12) . .
C15 C10 O4 114.7(11) . .
C10 C11 C12 119.7(14) . .
C10 C11 H11C 120.2 . .
C12 C11 H11C 120.2 . .
C13 C12 C11 118.1(14) . .
C13 C12 H12A 120.9 . .
C11 C12 H12A 120.9 . .
C12 C13 C14 123.4(14) . .
C12 C13 H13A 118.3 . .
C14 C13 H13A 118.3 . .
C13 C14 C16 117.9(13) . .
C13 C14 C15 119.0(13) . .
C16 C14 C15 122.9(12) . .
O5 C15 C10 119.4(10) . .
O5 C15 C14 124.1(11) . .
C10 C15 C14 116.5(11) . .
O6 C16 C14 128.4(14) . .
O6 C16 H16A 115.8 . .
C14 C16 H16A 115.8 . .
O7 C17 H17A 109.5 . .
O7 C17 H17B 109.5 . .
H17A C17 H17B 109.5 . .
O7 C17 H17C 109.5 . .
H17A C17 H17C 109.5 . .
H17B C17 H17C 109.5 . .
C19 C18 C23 126.4(16) . .
C19 C18 O7 120.8(16) . .
C23 C18 O7 112.4(13) . .
C18 C19 C20 118.6(17) . .
C18 C19 H19A 120.7 . .
C20 C19 H19A 120.7 . .
C21 C20 C19 118.3(17) . .
C21 C20 H20A 120.8 . .
C19 C20 H20A 120.8 . .
C20 C21 C22 120.8(16) . .
C20 C21 H21A 119.6 . .
C22 C21 H21A 119.6 . .
C24 C22 C23 122.4(14) . .
C24 C22 C21 117.2(15) . .
C23 C22 C21 120.2(14) . .
O8 C23 C18 121.5(13) . .
O8 C23 C22 123.4(13) . .
C18 C23 C22 115.1(14) . .
O9 C24 C22 126.4(15) . .
O9 C24 H24A 116.8 . .
C22 C24 H24A 116.8 . .
O10 C25 H25A 109.5 . .
O10 C25 H25B 109.5 . .
H25A C25 H25B 109.5 . .
O10 C25 H25C 109.5 . .
H25A C25 H25C 109.5 . .
H25B C25 H25C 109.5 . .
C27 C26 O10 124.4(13) . .
C27 C26 C31 122.2(12) . .
O10 C26 C31 113.2(11) . .
C26 C27 C28 121.8(14) . .
C26 C27 H27A 119.1 . .
C28 C27 H27A 119.1 . .
C29 C28 C27 116.1(13) . .
C29 C28 H28A 121.9 . .
C27 C28 H28A 121.9 . .
C28 C29 C30 123.2(14) . .
C28 C29 H29A 118.4 . .
C30 C29 H29A 118.4 . .
C29 C30 C31 121.2(12) . .
C29 C30 C32 116.4(12) . .
C31 C30 C32 122.3(11) . .
O11 C31 C30 125.1(11) . .
O11 C31 C26 119.4(11) . .
C30 C31 C26 115.4(11) . .
O12 C32 C30 124.9(12) . .
O12 C32 H32A 117.6 . .
C30 C32 H32A 117.6 . .
O13 C33 H33A 109.5 . .
O13 C33 H33B 109.5 . .
H33A C33 H33B 109.5 . .
O13 C33 H33C 109.5 . .
H33A C33 H33C 109.5 . .
H33B C33 H33C 109.5 . .
C35 C34 C39 126.8(13) . .
C35 C34 O13 118.5(12) . .
C39 C34 O13 114.8(11) . .
C34 C35 C36 114.6(13) . .
C34 C35 H35A 122.7 . .
C36 C35 H35A 122.7 . .
C37 C36 C35 121.7(14) . .
C37 C36 H36A 119.2 . .
C35 C36 H36A 119.2 . .
C36 C37 C38 119.7(13) . .
C36 C37 H37A 120.2 . .
C38 C37 H37A 120.2 . .
C37 C38 C39 122.1(12) . .
C37 C38 C40 114.9(12) . .
C39 C38 C40 122.9(12) . .
O14 C39 C34 122.2(12) . .
O14 C39 C38 122.7(11) . .
C34 C39 C38 115.1(11) . .
O15 C40 C38 129.5(13) . .
O15 C40 H40A 115.2 . .
C38 C40 H40A 115.2 . .
O16 C41 H41A 109.5 . .
O16 C41 H41B 109.5 . .
H41A C41 H41B 109.5 . .
O16 C41 H41C 109.5 . .
H41A C41 H41C 109.5 . .
H41B C41 H41C 109.5 . .
C43 C42 O16 126.7(12) . .
C43 C42 C47 121.2(11) . .
O16 C42 C47 112.1(10) . .
C42 C43 C44 122.0(12) . .
C42 C43 H43A 119.0 . .
C44 C43 H43A 119.0 . .
C45 C44 C43 119.0(11) . .
C45 C44 H44A 120.5 . .
C43 C44 H44A 120.5 . .
C44 C45 C46 121.3(12) . .
C44 C45 H45A 119.3 . .
C46 C45 H45A 119.3 . .
C47 C46 C45 120.8(11) . .
C47 C46 C48 124.0(12) . .
C45 C46 C48 114.9(12) . .
O17 C47 C46 124.8(11) . .
O17 C47 C42 119.5(11) . .
C46 C47 C42 115.6(10) . .
O18 C48 C46 124.3(12) . .
O18 C48 H48A 117.9 . .
C46 C48 H48A 117.9 . .
O19 C49 H49A 109.5 . .
O19 C49 H49B 109.5 . .
H49A C49 H49B 109.5 . .
O19 C49 H49C 109.5 . .
H49A C49 H49C 109.5 . .
H49B C49 H49C 109.5 . .
C51 C50 C55 123.6(12) . .
C51 C50 O19 121.9(11) . .
C55 C50 O19 114.5(10) . .
C50 C51 C52 118.1(12) . .
C50 C51 H51A 121.0 . .
C52 C51 H51A 121.0 . .
C53 C52 C51 119.6(13) . .
C53 C52 H52A 120.2 . .
C51 C52 H52A 120.2 . .
C52 C53 C54 121.1(13) . .
C52 C53 H53A 119.4 . .
C54 C53 H53A 119.4 . .
C53 C54 C55 119.5(12) . .
C53 C54 C56 119.2(12) . .
C55 C54 C56 121.1(12) . .
O20 C55 C50 119.1(10) . .
O20 C55 C54 123.0(11) . .
C50 C55 C54 117.9(11) . .
O21 C56 C54 130.5(13) . .
O21 C56 H56A 114.7 . .
C54 C56 H56A 114.7 . .
C58 C57 H57A 109.5 . .
C58 C57 H57B 109.5 . .
H57A C57 H57B 109.5 . .
C58 C57 H57C 109.5 . .
H57A C57 H57C 109.5 . .
H57B C57 H57C 109.5 . .
O25 C58 O114 123.2(11) . 3_565
O25 C58 C57 121.6(11) . .
O114 C58 C57 115.2(11) 3_565 .
C60 C59 H59A 109.5 . .
C60 C59 H59B 109.5 . .
H59A C59 H59B 109.5 . .
C60 C59 H59C 109.5 . .
H59A C59 H59C 109.5 . .
H59B C59 H59C 109.5 . .
O33 C60 O32 118.0(11) . .
O33 C60 C59 120.5(11) . .
O32 C60 C59 121.4(11) . .
O33 C60 La5 58.1(6) . .
O32 C60 La5 60.1(6) . .
C59 C60 La5 175.4(9) . .
C62 C61 H61A 109.5 . .
C62 C61 H61B 109.5 . .
H61A C61 H61B 109.5 . .
C62 C61 H61C 109.5 . .
H61A C61 H61C 109.5 . .
H61B C61 H61C 109.5 . .
O26 C62 O27 124.5(14) . .
O26 C62 C61 118.1(15) . .
O27 C62 C61 117.4(14) . .
O26 C62 La4 62.4(8) . .
O27 C62 La4 62.1(8) . .
C61 C62 La4 176.9(11) . .
C64 C63 H63A 109.5 . .
C64 C63 H63B 109.5 . .
H63A C63 H63B 109.5 . .
C64 C63 H63C 109.5 . .
H63A C63 H63C 109.5 . .
H63B C63 H63C 109.5 . .
O111 C64 O24 119.1(14) 3_565 .
O111 C64 C63 117.8(15) 3_565 .
O24 C64 C63 123.1(13) . .
O111 C64 La21 60.3(8) 3_565 3_565
O24 C64 La21 59.5(7) . 3_565
C63 C64 La21 171.7(13) . 3_565
C66 C65 H65A 109.5 . .
C66 C65 H65B 109.5 . .
H65A C65 H65B 109.5 . .
C66 C65 H65C 109.5 . .
H65A C65 H65C 109.5 . .
H65B C65 H65C 109.5 . .
O34 C66 O35 120.3(11) . .
O34 C66 C65 119.3(10) . .
O35 C66 C65 120.2(11) . .
O34 C66 La5 59.8(6) . .
O35 C66 La5 61.0(6) . .
C65 C66 La5 167.3(10) . .
C68 C67 H67A 109.5 . .
C68 C67 H67B 109.5 . .
H67A C67 H67B 109.5 . .
C68 C67 H67C 109.5 . .
H67A C67 H67C 109.5 . .
H67B C67 H67C 109.5 . .
O36 C68 O37 119.3(11) . .
O36 C68 C67 123.2(12) . .
O37 C68 C67 117.6(11) . .
O36 C68 La5 59.5(6) . .
O37 C68 La5 60.0(6) . .
C67 C68 La5 174.2(9) . .
C70 C69 H69A 109.5 . .
C70 C69 H69B 109.5 . .
H69A C69 H69B 109.5 . .
C70 C69 H69C 109.5 . .
H69A C69 H69C 109.5 . .
H69B C69 H69C 109.5 . .
O39 C70 O38 124.3(11) . .
O39 C70 C69 116.9(11) . .
O38 C70 C69 118.9(11) . .
C72 C71 H71A 109.5 . .
C72 C71 H71B 109.5 . .
H71A C71 H71B 109.5 . .
C72 C71 H71C 109.5 . .
H71A C71 H71C 109.5 . .
H71B C71 H71C 109.5 . .
O43 C72 O44 120.7(13) . .
O43 C72 C71 121.9(18) . .
O44 C72 C71 117.4(18) . .
O43 C72 La15 59.5(7) . .
O44 C72 La15 61.2(7) . .
C71 C72 La15 178.1(15) . .
C74 C73 H73A 109.5 . .
C74 C73 H73B 109.5 . .
H73A C73 H73B 109.5 . .
C74 C73 H73C 109.5 . .
H73A C73 H73C 109.5 . .
H73B C73 H73C 109.5 . .
O118 C74 O119 121.2(11) . .
O118 C74 C73 118.0(11) . .
O119 C74 C73 120.7(10) . .
C76 C75 H75A 109.5 . .
C76 C75 H75B 109.5 . .
H75A C75 H75B 109.5 . .
C76 C75 H75C 109.5 . .
H75A C75 H75C 109.5 . .
H75B C75 H75C 109.5 . .
O48 C76 O49 119.2(13) . .
O48 C76 C75 118.8(14) . .
O49 C76 C75 121.9(14) . .
O48 C76 La20 58.7(7) . .
O49 C76 La20 60.6(7) . .
C75 C76 La20 177.4(12) . .
C78 C77 H77A 109.5 . .
C78 C77 H77B 109.5 . .
H77A C77 H77B 109.5 . .
C78 C77 H77C 109.5 . .
H77A C77 H77C 109.5 . .
H77B C77 H77C 109.5 . .
O42 C78 O41 116.2(11) . .
O42 C78 C77 123.9(13) . .
O41 C78 C77 119.9(12) . .
O42 C78 La20 57.3(7) . .
O41 C78 La20 59.0(6) . .
C77 C78 La20 175.3(9) . .
C80 C79 H79A 109.5 . .
C80 C79 H79B 109.5 . .
H79A C79 H79B 109.5 . .
C80 C79 H79C 109.5 . .
H79A C79 H79C 109.5 . .
H79B C79 H79C 109.5 . .
O29 C80 O30 119.5(11) . .
O29 C80 C79 121.5(12) . .
O30 C80 C79 119.0(12) . .
O29 C80 La4 58.9(6) . .
O30 C80 La4 60.7(6) . .
C79 C80 La4 176.8(9) . .
C82 C81 H81A 109.5 . .
C82 C81 H81B 109.5 . .
H81A C81 H81B 109.5 . .
C82 C81 H81C 109.5 . .
H81A C81 H81C 109.5 . .
H81B C81 H81C 109.5 . .
O46 C82 O47 120.2(13) . .
O46 C82 C81 120.7(12) . .
O47 C82 C81 119.0(14) . .
O46 C82 La15 59.0(7) . .
O47 C82 La15 61.2(7) . .
C81 C82 La15 178.6(12) . .
C84 C83 H83A 109.5 . .
C84 C83 H83B 109.5 . .
H83A C83 H83B 109.5 . .
C84 C83 H83C 109.5 . .
H83A C83 H83C 109.5 . .
H83B C83 H83C 109.5 . .
O50 C84 O51 124.0(15) . .
O50 C84 C83 118.5(16) . .
O51 C84 C83 117.5(14) . .
O50 C84 La20 62.3(8) . .
O51 C84 La20 62.1(8) . .
C83 C84 La20 173.1(12) . .
C86 C85 H85A 109.5 . .
C86 C85 H85B 109.5 . .
H85A C85 H85B 109.5 . .
C86 C85 H85C 109.5 . .
H85A C85 H85C 109.5 . .
H85B C85 H85C 109.5 . .
O55 C86 O54 121.4(19) . .
O55 C86 C85 122(2) . .
O54 C86 C85 116.3(19) . .
O55 C86 La19 59.5(10) . .
O54 C86 La19 62.1(10) . .
C85 C86 La19 171.3(14) . .
C88 C87 H87A 109.5 . .
C88 C87 H87B 109.5 . .
H87A C87 H87B 109.5 . .
C88 C87 H87C 109.5 . .
H87A C87 H87C 109.5 . .
H87B C87 H87C 109.5 . .
O61 C88 O60 119.4(13) . .
O61 C88 C87 122.5(15) . .
O60 C88 C87 117.9(14) . .
O61 C88 La8 57.8(8) . .
O60 C88 La8 61.8(7) . .
C87 C88 La8 179.0(11) . .
C90 C89 H89A 109.5 . .
C90 C89 H89B 109.5 . .
H89A C89 H89B 109.5 . .
C90 C89 H89C 109.5 . .
H89A C89 H89C 109.5 . .
H89B C89 H89C 109.5 . .
O65 C90 O64 121.8(14) . .
O65 C90 C89 116.4(12) . .
O64 C90 C89 121.8(13) . .
C92 C91 H91A 109.5 . .
C92 C91 H91B 109.5 . .
H91A C91 H91B 109.5 . .
C92 C91 H91C 109.5 . .
H91A C91 H91C 109.5 . .
H91B C91 H91C 109.5 . .
O59 C92 O58 120.8(12) . .
O59 C92 C91 121.3(11) . .
O58 C92 C91 117.9(11) . .
O59 C92 La8 59.9(6) . .
O58 C92 La8 61.1(6) . .
C91 C92 La8 173.9(9) . .
C94 C93 H93A 109.5 . .
C94 C93 H93B 109.5 . .
H93A C93 H93B 109.5 . .
C94 C93 H93C 109.5 . .
H93A C93 H93C 109.5 . .
H93B C93 H93C 109.5 . .
O57 C94 O56 121.0(12) . .
O57 C94 C93 121.7(13) . .
O56 C94 C93 117.3(13) . .
O57 C94 La8 61.1(7) . .
O56 C94 La8 60.0(6) . .
C93 C94 La8 174.7(10) . .
C96 C95 H95A 109.5 . .
C96 C95 H95B 109.5 . .
H95A C95 H95B 109.5 . .
C96 C95 H95C 109.5 . .
H95A C95 H95C 109.5 . .
H95B C95 H95C 109.5 . .
O62 C96 O63 116.9(13) . .
O62 C96 C95 123.2(12) . .
O63 C96 C95 119.9(12) . .
O62 C96 La19 57.0(7) . .
O63 C96 La19 59.9(7) . .
C95 C96 La19 179.0(11) . .
C98 C97 H97A 109.5 . .
C98 C97 H97B 109.5 . .
H97A C97 H97B 109.5 . .
C98 C97 H97C 109.5 . .
H97A C97 H97C 109.5 . .
H97B C97 H97C 109.5 . .
O67 C98 O66 120.1(11) . .
O67 C98 C97 118.2(12) . .
O66 C98 C97 121.5(12) . .
O67 C98 La10 61.0(7) . .
O66 C98 La10 59.8(6) . .
C97 C98 La10 176.2(9) . .
C100 C99 H99A 109.5 . .
C100 C99 H99B 109.5 . .
H99A C99 H99B 109.5 . .
C100 C99 H99C 109.5 . .
H99A C99 H99C 109.5 . .
H99B C99 H99C 109.5 . .
O74 C100 O73 118.6(13) . .
O74 C100 C99 120.2(14) . .
O73 C100 C99 121.2(13) . .
O74 C100 La10 60.7(7) . .
O73 C100 La10 58.0(7) . .
C99 C100 La10 178.9(11) . .
C102 C101 H10A 109.5 . .
C102 C101 H10B 109.5 . .
H10A C101 H10B 109.5 . .
C102 C101 H10C 109.5 . .
H10A C101 H10C 109.5 . .
H10B C101 H10C 109.5 . .
O77 C102 O78 118.5(11) . .
O77 C102 C101 122.5(13) . .
O78 C102 C101 119.0(12) . .
O77 C102 La10 59.7(7) . .
O78 C102 La10 59.6(6) . .
C101 C102 La10 170.6(10) . .
C104 C103 H10D 109.5 . .
C104 C103 H10E 109.5 . .
H10D C103 H10E 109.5 . .
C104 C103 H10F 109.5 . .
H10D C103 H10F 109.5 . .
H10E C103 H10F 109.5 . .
O72 C104 O71 121.4(12) . .
O72 C104 C103 121.8(13) . .
O71 C104 C103 116.6(12) . .
O72 C104 La1 61.7(6) . .
O71 C104 La1 59.8(6) . .
C103 C104 La1 170.8(10) . .
C106 C105 H10G 109.5 . .
C106 C105 H10H 109.5 . .
H10G C105 H10H 109.5 . .
C106 C105 H10I 109.5 . .
H10G C105 H10I 109.5 . .
H10H C105 H10I 109.5 . .
O75 C106 O76 118.3(11) . .
O75 C106 C105 121.6(11) . .
O76 C106 C105 120.1(11) . .
O75 C106 La1 61.5(6) . .
O76 C106 La1 56.8(6) . .
C105 C106 La1 176.6(9) . .
C108 C107 H10J 109.5 . .
C108 C107 H10K 109.5 . .
H10J C107 H10K 109.5 . .
C108 C107 H10L 109.5 . .
H10J C107 H10L 109.5 . .
H10K C107 H10L 109.5 . .
O69 C108 O70 123.1(11) . .
O69 C108 C107 122.7(11) . .
O70 C108 C107 114.2(12) . .
C110 C109 H10M 109.5 . .
C110 C109 H10N 109.5 . .
H10M C109 H10N 109.5 . .
C110 C109 H10O 109.5 . .
H10M C109 H10O 109.5 . .
H10N C109 H10O 109.5 . .
O85 C110 O84 118.1(11) . .
O85 C110 C109 123.8(11) . .
O84 C110 C109 118.0(12) . .
O85 C110 La3 58.6(6) . .
O84 C110 La3 59.6(6) . .
C109 C110 La3 174.1(9) . .
C112 C111 H11D 109.5 . .
C112 C111 H11E 109.5 . .
H11D C111 H11E 109.5 . .
C112 C111 H11F 109.5 . .
H11D C111 H11F 109.5 . .
H11E C111 H11F 109.5 . .
O86 C112 O87 122.9(11) . .
O86 C112 C111 118.9(11) . .
O87 C112 C111 118.2(11) . .
C114 C113 H11G 109.5 . .
C114 C113 H11H 109.5 . .
H11G C113 H11H 109.5 . .
C114 C113 H11I 109.5 . .
H11G C113 H11I 109.5 . .
H11H C113 H11I 109.5 . .
O83 C114 O82 121.7(11) . .
O83 C114 C113 121.2(13) . .
O82 C114 C113 117.0(12) . .
O83 C114 La17 60.6(6) . .
O82 C114 La17 61.7(6) . .
C113 C114 La17 175.3(10) . .
C116 C115 H11J 109.5 . .
C116 C115 H11K 109.5 . .
H11J C115 H11K 109.5 . .
C116 C115 H11L 109.5 . .
H11J C115 H11L 109.5 . .
H11K C115 H11L 109.5 . .
O88 C116 O89 117.6(13) . .
O88 C116 C115 121.6(13) . .
O89 C116 C115 120.8(13) . .
O88 C116 La3 59.5(7) . .
O89 C116 La3 59.3(7) . .
C115 C116 La3 170.2(10) . .
C118 C117 H11M 109.5 . .
C118 C117 H11N 109.5 . .
H11M C117 H11N 109.5 . .
C118 C117 H11O 109.5 . .
H11M C117 H11O 109.5 . .
H11N C117 H11O 109.5 . .
O81 C118 O80 119.9(12) . .
O81 C118 C117 119.1(13) . .
O80 C118 C117 120.9(12) . .
O81 C118 La3 59.4(7) . .
O80 C118 La3 60.6(7) . .
C117 C118 La3 178.5(11) . .
C120 C119 H11P 109.5 . .
C120 C119 H11Q 109.5 . .
H11P C119 H11Q 109.5 . .
C120 C119 H11R 109.5 . .
H11P C119 H11R 109.5 . .
H11Q C119 H11R 109.5 . .
O93 C120 O92 118.2(12) . .
O93 C120 C119 120.4(12) . .
O92 C120 C119 121.2(12) . .
O93 C120 La17 58.1(7) . .
O92 C120 La17 60.1(6) . .
C119 C120 La17 176.8(10) . .
C122 C121 H12B 109.5 . .
C122 C121 H12C 109.5 . .
H12B C121 H12C 109.5 . .
C122 C121 H12D 109.5 . .
H12B C121 H12D 109.5 . .
H12C C121 H12D 109.5 . .
O94 C122 O95 118.2(12) . .
O94 C122 C121 122.1(11) . .
O95 C122 C121 119.7(12) . .
O94 C122 La11 58.9(7) . .
O95 C122 La11 59.7(6) . .
C121 C122 La11 174.8(9) . .
C124 C123 H12E 109.5 . .
C124 C123 H12F 109.5 . .
H12E C123 H12F 109.5 . .
C124 C123 H12G 109.5 . .
H12E C123 H12G 109.5 . .
H12F C123 H12G 109.5 . .
O98 C124 O99 121.2(12) . .
O98 C124 C123 119.9(12) . .
O99 C124 C123 118.7(12) . .
O98 C124 La11 60.5(7) . .
O99 C124 La11 60.7(6) . .
C123 C124 La11 177.7(10) . .
C126 C125 H12H 109.5 . .
C126 C125 H12I 109.5 . .
H12H C125 H12I 109.5 . .
C126 C125 H12J 109.5 . .
H12H C125 H12J 109.5 . .
H12I C125 H12J 109.5 . .
O100 C126 O96 116.6(10) . .
O100 C126 C125 120.7(11) . .
O96 C126 C125 122.5(11) . .
O100 C126 La11 58.2(6) . .
O96 C126 La11 59.3(6) . .
C125 C126 La11 174.7(9) . .
C128 C127 H12K 109.5 . .
C128 C127 H12L 109.5 . .
H12K C127 H12L 109.5 . .
C128 C127 H12M 109.5 . .
H12K C127 H12M 109.5 . .
H12L C127 H12M 109.5 . .
O103 C128 O104 122.0(11) . .
O103 C128 C127 118.9(11) . .
O104 C128 C127 119.1(11) . .
C130 C129 H12N 109.5 . .
C130 C129 H12O 109.5 . .
H12N C129 H12O 109.5 . .
C130 C129 H12P 109.5 . .
H12N C129 H12P 109.5 . .
H12O C129 H12P 109.5 . .
O113 C130 O112 114.4(11) . .
O113 C130 C129 126.7(12) . .
O112 C130 C129 118.8(11) . .
O113 C130 La21 56.5(7) . .
O112 C130 La21 58.3(6) . .
C129 C130 La21 175.5(9) . .
C132 C131 H13B 109.5 . .
C132 C131 H13C 109.5 . .
H13B C131 H13C 109.5 . .
C132 C131 H13D 109.5 . .
H13B C131 H13D 109.5 . .
H13C C131 H13D 109.5 . .
O101 C132 O102 122.2(16) . .
O101 C132 C131 123.2(18) . .
O102 C132 C131 114.6(16) . .
O101 C132 La18 59.5(8) . .
O102 C132 La18 63.2(8) . .
C131 C132 La18 173.1(15) . .
C134 C133 H13E 109.5 . .
C134 C133 H13F 109.5 . .
H13E C133 H13F 109.5 . .
C134 C133 H13G 109.5 . .
H13E C133 H13G 109.5 . .
H13F C133 H13G 109.5 . .
O107 C134 O108 120.6(12) . .
O107 C134 C133 119.1(12) . .
O108 C134 C133 120.2(12) . .
O107 C134 La18 62.5(7) . .
O108 C134 La18 58.2(7) . .
C133 C134 La18 178.3(10) . .
C136 C135 H13H 109.5 . .
C136 C135 H13I 109.5 . .
H13H C135 H13I 109.5 . .
C136 C135 H13J 109.5 . .
H13H C135 H13J 109.5 . .
H13I C135 H13J 109.5 . .
O116 C136 O117 136(2) . .
O116 C136 C135 112(2) . .
O117 C136 C135 112(2) . .
O116 C136 La14 67.3(10) . .
O117 C136 La14 69.1(11) . .
C135 C136 La14 170.2(14) . .
C138 C137 H13K 109.5 . .
C138 C137 H13L 109.5 . .
H13K C137 H13L 109.5 . .
C138 C137 H13M 109.5 . .
H13K C137 H13M 109.5 . .
H13L C137 H13M 109.5 . .
O22 C138 O115 121.5(11) 3_565 .
O22 C138 C137 120.9(11) 3_565 .
O115 C138 C137 117.4(12) . .
O22 C138 La14 62.4(6) 3_565 .
O115 C138 La14 59.1(6) . .
C137 C138 La14 174.8(9) . .
C140 C139 H13O 109.5 . .
C140 C139 H13P 109.5 . .
H13O C139 H13P 109.5 . .
C140 C139 H13Q 109.5 . .
H13O C139 H13Q 109.5 . .
H13P C139 H13Q 109.5 . .
O110 C140 O109 121.4(14) . .
O110 C140 C139 117.0(14) . .
O109 C140 C139 121.6(13) . .
O110 C140 La21 62.1(8) . .
O109 C140 La21 59.3(7) . .
C139 C140 La21 178.3(11) . .

loop_
_geom_bond_atom_site_label_1
_geom_bond_atom_site_label_2
_geom_bond_distance
_geom_bond_site_symmetry_2
La1 O12 2.394(9) .
La1 O11 2.434(8) .
La1 O76 2.437(8) .
La1 O68 2.447(7) .
La1 O74 2.447(8) .
La1 O79 2.449(7) .
La1 O71 2.450(8) .
La1 O72 2.492(8) .
La1 O75 2.544(8) .
La1 C104 2.828(13) .
La1 C106 2.892(13) .
La1 La10 3.6664(12) .
La2 O86 2.354(8) .
La2 O90 2.371(7) .
La2 O75 2.372(7) .
La2 O78 2.390(8) .
La2 O84 2.393(7) .
La2 O14 2.448(8) .
La2 O79 2.464(8) .
La2 O13 2.520(8) .
La2 La3 3.9264(11) .
La2 La17 3.9553(11) .
La2 La10 3.9933(11) .
La3 O69 2.386(8) .
La3 O90 2.387(7) .
La3 O91 2.470(7) .
La3 O85 2.473(8) .
La3 O84 2.492(7) .
La3 O81 2.498(8) .
La3 O89 2.498(8) .
La3 O88 2.503(9) .
La3 O80 2.524(8) .
La3 C110 2.883(12) .
La3 C118 2.893(14) .
La3 C116 2.896(14) .
La4 O3 2.417(8) .
La4 O32 2.422(7) .
La4 O31 2.424(7) .
La4 O28 2.430(7) .
La4 O27 2.456(9) .
La4 O26 2.464(9) .
La4 O2 2.488(8) .
La4 O29 2.508(8) .
La4 O30 2.546(7) .
La4 C62 2.780(16) .
La4 C80 2.916(12) .
La4 La5 3.6456(9) .
La5 O28 2.378(7) .
La5 O25 2.392(7) .
La5 O31 2.477(7) .
La5 O36 2.486(8) .
La5 O33 2.489(8) .
La5 O37 2.492(7) .
La5 O34 2.496(7) .
La5 O35 2.522(8) .
La5 O32 2.533(8) .
La5 C68 2.874(13) .
La5 C66 2.881(12) .
La5 C60 2.918(12) .
La6 O118 2.343(7) .
La6 O41 2.365(8) .
La6 O40 2.368(7) .
La6 O30 2.395(8) .
La6 O34 2.427(7) .
La6 O5 2.450(7) .
La6 O31 2.457(7) .
La6 O4 2.521(8) .
La6 La20 3.9300(11) .
La6 La15 3.9709(14) .
La7 O103 2.313(7) .
La7 O92 2.367(8) .
La7 O95 2.369(7) .
La7 O97 2.383(8) .
La7 O89 2.414(9) .
La7 O91 2.444(7) .
La7 O17 2.453(7) .
La7 O16 2.561(8) .
La7 La11 3.9435(10) .
La7 La18 3.9648(12) .
La7 La17 3.9894(12) .
La8 O119 2.364(7) .
La8 O52 2.404(7) .
La8 O53 2.429(7) .
La8 O59 2.475(8) .
La8 O61 2.482(9) .
La8 O56 2.488(8) .
La8 O58 2.499(8) .
La8 O57 2.513(8) .
La8 O60 2.566(9) .
La8 C92 2.854(13) .
La8 C94 2.866(13) .
La8 C88 2.912(15) .
La9 O70 2.359(8) .
La9 O66 2.363(7) .
La9 O68 2.367(7) .
La9 O63 2.385(8) .
La9 O56 2.386(8) .
La9 O11 2.419(8) .
La9 O53 2.447(8) .
La9 O10 2.532(8) .
La9 La10 3.9327(11) .
La9 La19 4.0417(11) .
La10 O64 2.372(8) .
La10 O68 2.389(7) .
La10 O79 2.418(7) .
La10 O73 2.473(9) .
La10 O66 2.486(7) .
La10 O78 2.502(8) .
La10 O77 2.508(9) .
La10 O67 2.515(9) .
La10 O74 2.535(8) .
La10 C98 2.872(13) .
La10 C102 2.894(13) .
La10 C100 2.902(15) .
La11 O87 2.342(8) .
La11 O97 2.387(7) .
La11 O105 2.453(7) .
La11 O100 2.480(7) .
La11 O94 2.485(8) .
La11 O95 2.504(7) .
La11 O96 2.505(8) .
La11 O98 2.544(9) .
La11 O99 2.546(8) .
La11 C122 2.894(14) .
La11 C126 2.904(12) .
La11 C124 2.916(14) .
La12 O114 2.346(7) .
La12 O106 2.364(7) .
La12 O112 2.364(8) .
La12 O107 2.400(8) .
La12 O100 2.404(7) .
La12 O105 2.435(7) .
La12 O20 2.447(7) .
La12 O19 2.525(8) .
La12 La21 3.9153(11) .
La12 La14 3.9315(10) .
La12 La18 4.0572(13) .
La13 O39 2.355(8) .
La13 O37 2.359(7) .
La13 O22 2.363(9) .
La13 O24 2.378(8) .
La13 O28 2.386(7) .
La13 O2 2.424(7) .
La13 O23 2.440(7) .
La13 O1 2.522(8) .
La13 La21 3.9555(12) 3_565
La13 La14 4.0457(18) 3_565
La14 O20 2.410(8) .
La14 O21 2.420(8) .
La14 O110 2.442(9) .
La14 O106 2.448(7) .
La14 O23 2.464(8) 3_565
La14 O116 2.468(10) .
La14 O115 2.494(8) .
La14 O117 2.525(13) .
La14 O22 2.568(8) 3_565
La14 C136 2.66(2) .
La14 C138 2.897(12) .
La14 La21 3.6681(13) .
La15 O6 2.413(9) .
La15 O49 2.419(9) .
La15 O43 2.422(9) .
La15 O45 2.446(7) .
La15 O5 2.448(8) .
La15 O40 2.449(7) .
La15 O44 2.458(10) .
La15 O46 2.512(8) .
La15 O47 2.558(8) .
La15 C72 2.804(14) .
La15 C82 2.916(15) .
La15 La20 3.6464(12) .
La16 O65 2.331(9) .
La16 O58 2.364(8) .
La16 O47 2.374(9) .
La16 O51 2.386(9) .
La16 O52 2.405(8) .
La16 O8 2.441(8) .
La16 O45 2.464(7) .
La16 O7 2.522(9) .
La16 La19 3.9616(13) .
La16 La20 3.9966(17) .
La17 O91 2.417(7) .
La17 O15 2.417(9) .
La17 O81 2.423(9) .
La17 O83 2.432(8) .
La17 O90 2.435(7) .
La17 O14 2.447(8) .
La17 O82 2.455(8) .
La17 O93 2.501(8) .
La17 O92 2.545(8) .
La17 C114 2.788(12) .
La17 C120 2.929(14) .
La18 O18 2.412(8) .
La18 O17 2.413(8) .
La18 O99 2.414(8) .
La18 O105 2.427(7) .
La18 O97 2.427(7) .
La18 O101 2.428(9) .
La18 O108 2.497(9) .
La18 O102 2.511(9) .
La18 O107 2.593(7) .
La18 C132 2.812(18) .
La18 C134 2.923(14) .
La19 O60 2.392(9) .
La19 O9 2.406(10) .
La19 O53 2.427(8) .
La19 O55 2.437(10) .
La19 O8 2.440(9) .
La19 O52 2.451(8) .
La19 O54 2.491(11) .
La19 O62 2.499(9) .
La19 O63 2.557(8) .
La19 C86 2.82(2) .
La19 C96 2.951(15) .
La20 O38 2.359(8) .
La20 O40 2.386(8) .
La20 O45 2.437(8) .
La20 O42 2.459(9) .
La20 O41 2.493(8) .
La20 O51 2.503(8) .
La20 O50 2.508(9) .
La20 O48 2.519(9) .
La20 O49 2.560(9) .
La20 C84 2.831(17) .
La20 C78 2.901(13) .
La20 C76 2.936(15) .
La21 O104 2.346(8) .
La21 O106 2.392(8) .
La21 O23 2.440(8) 3_565
La21 O113 2.476(9) .
La21 O24 2.492(8) 3_565
La21 O112 2.508(7) .
La21 O111 2.511(10) .
La21 O109 2.512(9) .
La21 O110 2.575(9) .
La21 C64 2.888(15) 3_565
La21 C140 2.914(16) .
La21 C130 2.938(13) .
O1 C2 1.404(15) .
O1 C1 1.417(14) .
O2 C7 1.317(14) .
O3 C8 1.240(13) .
O4 C10 1.425(14) .
O4 C9 1.437(14) .
O5 C15 1.333(12) .
O6 C16 1.250(15) .
O7 C18 1.435(17) .
O7 C17 1.451(17) .
O8 C23 1.328(15) .
O9 C24 1.229(15) .
O10 C26 1.374(13) .
O10 C25 1.458(15) .
O11 C31 1.305(13) .
O12 C32 1.230(13) .
O13 C34 1.399(14) .
O13 C33 1.461(13) .
O14 C39 1.307(12) .
O15 C40 1.241(13) .
O16 C42 1.385(13) .
O16 C41 1.439(13) .
O17 C47 1.342(12) .
O18 C48 1.264(13) .
O19 C50 1.412(13) .
O19 C49 1.428(13) .
O20 C55 1.359(13) .
O21 C56 1.221(14) .
O22 C138 1.273(14) 3_565
O22 La14 2.568(8) 3_565
O23 La21 2.440(8) 3_565
O23 La14 2.464(8) 3_565
O23 H23A 0.9800 .
O24 C64 1.313(16) .
O24 La21 2.492(8) 3_565
O25 C58 1.263(13) .
O26 C62 1.247(16) .
O27 C62 1.270(16) .
O28 H28B 0.9800 .
O29 C80 1.269(14) .
O30 C80 1.286(13) .
O31 H31A 0.9800 .
O32 C60 1.308(13) .
O33 C60 1.291(13) .
O34 C66 1.267(12) .
O35 C66 1.281(13) .
O36 C68 1.249(13) .
O37 C68 1.329(13) .
O38 C70 1.283(13) .
O39 C70 1.273(13) .
O40 H40B 0.9800 .
O41 C78 1.328(14) .
O42 C78 1.277(14) .
O43 C72 1.265(18) .
O44 C72 1.319(17) .
O45 H45B 0.9800 .
O46 C82 1.258(16) .
O47 C82 1.314(14) .
O48 C76 1.300(16) .
O49 C76 1.316(15) .
O50 C84 1.239(16) .
O51 C84 1.281(17) .
O52 H52B 0.9800 .
O53 H53B 0.9800 .
O54 C86 1.35(2) .
O55 C86 1.25(2) .
O56 C94 1.280(14) .
O57 C94 1.268(14) .
O58 C92 1.301(13) .
O59 C92 1.253(13) .
O60 C88 1.336(17) .
O61 C88 1.251(17) .
O62 C96 1.259(15) .
O63 C96 1.332(14) .
O64 C90 1.288(14) .
O65 C90 1.283(15) .
O66 C98 1.319(14) .
O67 C98 1.275(14) .
O68 H68A 0.9800 .
O69 C108 1.264(13) .
O70 C108 1.281(13) .
O71 C104 1.272(14) .
O72 C104 1.248(14) .
O73 C100 1.290(16) .
O74 C100 1.271(14) .
O75 C106 1.278(13) .
O76 C106 1.293(13) .
O77 C102 1.256(13) .
O78 C102 1.315(13) .
O79 H79D 0.9800 .
O80 C118 1.306(15) .
O81 C118 1.291(14) .
O82 C114 1.332(14) .
O83 C114 1.231(13) .
O84 C110 1.290(12) .
O85 C110 1.254(13) .
O86 C112 1.272(13) .
O87 C112 1.302(12) .
O88 C116 1.264(15) .
O89 C116 1.294(15) .
O90 H90A 0.9800 .
O91 H91D 0.9800 .
O92 C120 1.306(15) .
O93 C120 1.280(14) .
O94 C122 1.295(14) .
O95 C122 1.299(14) .
O96 C126 1.286(13) .
O97 H97D 0.9800 .
O98 C124 1.267(14) .
O99 C124 1.323(14) .
O100 C126 1.285(12) .
O101 C132 1.269(17) .
O102 C132 1.290(18) .
O103 C128 1.293(13) .
O104 C128 1.293(13) .
O105 H10P 0.9800 .
O106 H10Q 0.9800 .
O107 C134 1.271(14) .
O108 C134 1.293(14) .
O109 C140 1.313(17) .
O110 C140 1.294(15) .
O111 C64 1.292(15) 3_565
O112 C130 1.359(14) .
O113 C130 1.261(13) .
O114 C58 1.296(13) 3_565
O115 C138 1.288(14) .
O116 C136 1.28(2) .
O117 C136 1.39(2) .
O118 C74 1.255(12) .
O119 C74 1.280(13) .
C1 H1A 0.9600 .
C1 H1B 0.9600 .
C1 H1C 0.9600 .
C2 C3 1.376(18) .
C2 C7 1.472(19) .
C3 C4 1.381(19) .
C3 H3A 0.9300 .
C4 C5 1.51(2) .
C4 H4A 0.9300 .
C5 C6 1.418(18) .
C5 H5A 0.9300 .
C6 C7 1.380(17) .
C6 C8 1.447(17) .
C8 H8A 0.9300 .
C9 H9A 0.9600 .
C9 H9B 0.9600 .
C9 H9C 0.9600 .
C10 C11 1.364(17) .
C10 C15 1.415(16) .
C11 C12 1.446(18) .
C11 H11C 0.9300 .
C12 C13 1.361(18) .
C12 H12A 0.9300 .
C13 C14 1.394(17) .
C13 H13A 0.9300 .
C14 C16 1.395(17) .
C14 C15 1.452(16) .
C16 H16A 0.9300 .
C17 H17A 0.9600 .
C17 H17B 0.9600 .
C17 H17C 0.9600 .
C18 C19 1.37(2) .
C18 C23 1.42(2) .
C19 C20 1.46(2) .
C19 H19A 0.9300 .
C20 C21 1.42(2) .
C20 H20A 0.9300 .
C21 C22 1.452(19) .
C21 H21A 0.9300 .
C22 C24 1.442(19) .
C22 C23 1.449(19) .
C24 H24A 0.9300 .
C25 H25A 0.9600 .
C25 H25B 0.9600 .
C25 H25C 0.9600 .
C26 C27 1.373(17) .
C26 C31 1.457(17) .
C27 C28 1.458(18) .
C27 H27A 0.9300 .
C28 C29 1.389(18) .
C28 H28A 0.9300 .
C29 C30 1.413(17) .
C29 H29A 0.9300 .
C30 C31 1.435(16) .
C30 C32 1.447(16) .
C32 H32A 0.9300 .
C33 H33A 0.9600 .
C33 H33B 0.9600 .
C33 H33C 0.9600 .
C34 C35 1.385(16) .
C34 C39 1.394(16) .
C35 C36 1.458(18) .
C35 H35A 0.9300 .
C36 C37 1.372(16) .
C36 H36A 0.9300 .
C37 C38 1.402(17) .
C37 H37A 0.9300 .
C38 C39 1.419(16) .
C38 C40 1.419(16) .
C40 H40A 0.9300 .
C41 H41A 0.9600 .
C41 H41B 0.9600 .
C41 H41C 0.9600 .
C42 C43 1.369(15) .
C42 C47 1.481(16) .
C43 C44 1.397(16) .
C43 H43A 0.9300 .
C44 C45 1.381(16) .
C44 H44A 0.9300 .
C45 C46 1.434(16) .
C45 H45A 0.9300 .
C46 C47 1.416(16) .
C46 C48 1.459(16) .
C48 H48A 0.9300 .
C49 H49A 0.9600 .
C49 H49B 0.9600 .
C49 H49C 0.9600 .
C50 C51 1.354(16) .
C50 C55 1.409(15) .
C51 C52 1.460(16) .
C51 H51A 0.9300 .
C52 C53 1.375(17) .
C52 H52A 0.9300 .
C53 C54 1.411(17) .
C53 H53A 0.9300 .
C54 C55 1.424(16) .
C54 C56 1.433(16) .
C56 H56A 0.9300 .
C57 C58 1.508(16) .
C57 H57A 0.9600 .
C57 H57B 0.9600 .
C57 H57C 0.9600 .
C58 O114 1.296(13) 3_565
C59 C60 1.506(16) .
C59 H59A 0.9600 .
C59 H59B 0.9600 .
C59 H59C 0.9600 .
C61 C62 1.56(2) .
C61 H61A 0.9600 .
C61 H61B 0.9600 .
C61 H61C 0.9600 .
C63 C64 1.438(19) .
C63 H63A 0.9600 .
C63 H63B 0.9600 .
C63 H63C 0.9600 .
C64 O111 1.292(16) 3_565
C64 La21 2.888(15) 3_565
C65 C66 1.532(16) .
C65 H65A 0.9600 .
C65 H65B 0.9600 .
C65 H65C 0.9600 .
C67 C68 1.505(16) .
C67 H67A 0.9600 .
C67 H67B 0.9600 .
C67 H67C 0.9600 .
C69 C70 1.512(17) .
C69 H69A 0.9600 .
C69 H69B 0.9600 .
C69 H69C 0.9600 .
C71 C72 1.453(3) .
C71 H71A 0.9600 .
C71 H71B 0.9600 .
C71 H71C 0.9600 .
C73 C74 1.516(15) .
C73 H73A 0.9600 .
C73 H73B 0.9600 .
C73 H73C 0.9600 .
C75 C76 1.481(19) .
C75 H75A 0.9600 .
C75 H75B 0.9600 .
C75 H75C 0.9600 .
C77 C78 1.457(16) .
C77 H77A 0.9600 .
C77 H77B 0.9600 .
C77 H77C 0.9600 .
C79 C80 1.519(16) .
C79 H79A 0.9600 .
C79 H79B 0.9600 .
C79 H79C 0.9600 .
C81 C82 1.537(19) .
C81 H81A 0.9600 .
C81 H81B 0.9600 .
C81 H81C 0.9600 .
C83 C84 1.52(2) .
C83 H83A 0.9600 .
C83 H83B 0.9600 .
C83 H83C 0.9600 .
C85 C86 1.49(2) .
C85 H85A 0.9600 .
C85 H85B 0.9600 .
C85 H85C 0.9600 .
C87 C88 1.563(19) .
C87 H87A 0.9600 .
C87 H87B 0.9600 .
C87 H87C 0.9600 .
C89 C90 1.484(18) .
C89 H89A 0.9600 .
C89 H89B 0.9600 .
C89 H89C 0.9600 .
C91 C92 1.522(16) .
C91 H91A 0.9600 .
C91 H91B 0.9600 .
C91 H91C 0.9600 .
C93 C94 1.516(18) .
C93 H93A 0.9600 .
C93 H93B 0.9600 .
C93 H93C 0.9600 .
C95 C96 1.510(17) .
C95 H95A 0.9600 .
C95 H95B 0.9600 .
C95 H95C 0.9600 .
C97 C98 1.502(16) .
C97 H97A 0.9600 .
C97 H97B 0.9600 .
C97 H97C 0.9600 .
C99 C100 1.462(18) .
C99 H99A 0.9600 .
C99 H99B 0.9600 .
C99 H99C 0.9600 .
C101 C102 1.480(17) .
C101 H10A 0.9600 .
C101 H10B 0.9600 .
C101 H10C 0.9600 .
C103 C104 1.522(16) .
C103 H10D 0.9600 .
C103 H10E 0.9600 .
C103 H10F 0.9600 .
C105 C106 1.489(16) .
C105 H10G 0.9600 .
C105 H10H 0.9600 .
C105 H10I 0.9600 .
C107 C108 1.517(16) .
C107 H10J 0.9600 .
C107 H10K 0.9600 .
C107 H10L 0.9600 .
C109 C110 1.472(16) .
C109 H10M 0.9600 .
C109 H10N 0.9600 .
C109 H10O 0.9600 .
C111 C112 1.497(16) .
C111 H11D 0.9600 .
C111 H11E 0.9600 .
C111 H11F 0.9600 .
C113 C114 1.509(18) .
C113 H11G 0.9600 .
C113 H11H 0.9600 .
C113 H11I 0.9600 .
C115 C116 1.516(18) .
C115 H11J 0.9600 .
C115 H11K 0.9600 .
C115 H11L 0.9600 .
C117 C118 1.521(17) .
C117 H11M 0.9600 .
C117 H11N 0.9600 .
C117 H11O 0.9600 .
C119 C120 1.505(17) .
C119 H11P 0.9600 .
C119 H11Q 0.9600 .
C119 H11R 0.9600 .
C121 C122 1.514(17) .
C121 H12B 0.9600 .
C121 H12C 0.9600 .
C121 H12D 0.9600 .
C123 C124 1.534(18) .
C123 H12E 0.9600 .
C123 H12F 0.9600 .
C123 H12G 0.9600 .
C125 C126 1.459(15) .
C125 H12H 0.9600 .
C125 H12I 0.9600 .
C125 H12J 0.9600 .
C127 C128 1.502(16) .
C127 H12K 0.9600 .
C127 H12L 0.9600 .
C127 H12M 0.9600 .
C129 C130 1.458(16) .
C129 H12N 0.9600 .
C129 H12O 0.9600 .
C129 H12P 0.9600 .
C131 C132 1.52(2) .
C131 H13B 0.9600 .
C131 H13C 0.9600 .
C131 H13D 0.9600 .
C133 C134 1.519(17) .
C133 H13E 0.9600 .
C133 H13F 0.9600 .
C133 H13G 0.9600 .
C135 C136 1.57(3) .
C135 H13H 0.9600 .
C135 H13I 0.9600 .
C135 H13J 0.9600 .
C137 C138 1.565(16) .
C137 H13K 0.9600 .
C137 H13L 0.9600 .
C137 H13M 0.9600 .
C138 O22 1.272(14) 3_565
C139 C140 1.522(19) .
C139 H13O 0.9600 .
C139 H13P 0.9600 .
C139 H13Q 0.9600 .

loop_
_platon_squeeze_void_nr
_platon_squeeze_void_average_x
_platon_squeeze_void_average_y
_platon_squeeze_void_average_z
_platon_squeeze_void_volume
_platon_squeeze_void_count_electrons
_platon_squeeze_void_content
1 0.879 0.304 0.088 14307 3811 ' '
